data_4075729
loop_
_publ_author_name
'Wallbank, Andrew I.'
'Borecki, Aneta'
'Taylor, Nicholas J.'
'Corrigan, John F.'

_publ_section_title
;
 Ferrocenyl-Passivated Nanoclusters:&#x00A0; Synthesis of
 [Cu20Se6(Se2fc)4(PR2R&#x2018;)10] and [Cu40Se12(Se2fc)8(PPh3)9]
;
_journal_issue 5
_journal_name_full Organometallics
_journal_page_first 788
_journal_paper_doi 10.1021/om049238c
_journal_volume 24
_journal_year 2005
_chemical_formula_sum 'C250 H215 Cu40 Fe8 O2 P9 Se28'
_chemical_formula_weight 8729.23
_chemical_name_systematic
; 
 ? 
;
_space_group_IT_number 14
_symmetry_cell_setting monoclinic
_symmetry_space_group_name_Hall '-P 2yn'
_symmetry_space_group_name_H-M 'P 1 21/n 1'
_atom_sites_solution_hydrogens geom
_atom_sites_solution_primary direct
_atom_sites_solution_secondary difmap
_audit_creation_method SHELXL-97
_cell_angle_alpha 90.00
_cell_angle_beta 95.435(1)
_cell_angle_gamma 90.00
_cell_formula_units_Z 4
_cell_length_a 21.1482(3)
_cell_length_b 29.3806(5)
_cell_length_c 49.789(8)
_cell_measurement_temperature 200(2)
_cell_volume 30797(5)
_computing_cell_refinement "'Nonius Collect"
_computing_data_collection 'Nonius Collect'
_computing_data_reduction "'Nonius Collect"
_computing_molecular_graphics Schakal
_computing_publication_material Schakal
_computing_structure_refinement 'SHELXL-97 (Sheldrick, 1997)'
_computing_structure_solution 'SHELXS-97 (Sheldrick, 1990)'
_diffrn_ambient_temperature 293(2)
_diffrn_measured_fraction_theta_full 0.989
_diffrn_measured_fraction_theta_max 0.989
_diffrn_measurement_device_type 'Enraf Nonius Kappa CCD'
_diffrn_measurement_method 'phi scansscans'
_diffrn_radiation_monochromator graphite
_diffrn_radiation_source 'fine-focus sealed tube'
_diffrn_radiation_type MoK\a
_diffrn_radiation_wavelength 0.71073
_diffrn_reflns_av_R_equivalents 0.0764
_diffrn_reflns_av_sigmaI/netI 0.1009
_diffrn_reflns_limit_h_max 24
_diffrn_reflns_limit_h_min -24
_diffrn_reflns_limit_k_max 22
_diffrn_reflns_limit_k_min -33
_diffrn_reflns_limit_l_max 57
_diffrn_reflns_limit_l_min -56
_diffrn_reflns_number 131477
_diffrn_reflns_theta_full 24.12
_diffrn_reflns_theta_max 24.12
_diffrn_reflns_theta_min 2.56
_exptl_absorpt_coefficient_mu 6.455
_exptl_absorpt_correction_type Scalepack
_exptl_crystal_colour red-brown
_exptl_crystal_density_diffrn 1.883
_exptl_crystal_density_method 'not measured'
_exptl_crystal_description 'block fragment'
_exptl_crystal_F_000 16744
_exptl_crystal_size_max 0.40
_exptl_crystal_size_mid 0.35
_exptl_crystal_size_min 0.30
_refine_diff_density_max 2.040
_refine_diff_density_min -1.457
_refine_diff_density_rms 0.181
_refine_ls_extinction_method none
_refine_ls_goodness_of_fit_ref 1.065
_refine_ls_hydrogen_treatment mixed
_refine_ls_matrix_type fullcycle
_refine_ls_number_parameters 2506
_refine_ls_number_reflns 48481
_refine_ls_number_restraints 0
_refine_ls_restrained_S_all 1.065
_refine_ls_R_factor_all 0.1100
_refine_ls_R_factor_gt 0.0563
_refine_ls_shift/su_max 0.034
_refine_ls_shift/su_mean 0.001
_refine_ls_structure_factor_coef Fsqd
_refine_ls_weighting_details 'calc w=1/[\s^2^(Fo^2^)+(0.1146P)^2^+0.0000P] where P=(Fo^2^+2Fc^2^)/3'
_refine_ls_weighting_scheme calc
_refine_ls_wR_factor_gt 0.1866
_refine_ls_wR_factor_ref 0.2061
_reflns_number_gt 29044
_reflns_number_total 48481
_reflns_threshold_expression >2sigma(I)
_cod_data_source_file om049238csi20050120_102422.cif
_cod_data_source_block complex2
_cod_depositor_comments
;
The following automatic conversions were performed:

'_symmetry_cell_setting' value 'Monoclinic' changed to 'monoclinic'
according to /home/saulius/struct/CIF-dictionaries/cif_core.dic
dictionary named 'cif_core.dic' version 2.4.1 from 2010-06-29.

Automatic conversion script
Id: cif_fix_values 1715 2011-07-08 13:25:40Z adriana 
;
_cod_original_sg_symbol_H-M P2(1)/n
_cod_database_code 4075729

loop_
_symmetry_equiv_pos_as_xyz
'x, y, z'
'-x+1/2, y+1/2, -z+1/2'
'-x, -y, -z'
'x-1/2, -y-1/2, z-1/2'

loop_
_atom_site_label
_atom_site_type_symbol
_atom_site_fract_x
_atom_site_fract_y
_atom_site_fract_z
_atom_site_U_iso_or_equiv
_atom_site_adp_type
_atom_site_occupancy
_atom_site_symmetry_multiplicity
_atom_site_calc_flag
_atom_site_refinement_flags
_atom_site_disorder_assembly
_atom_site_disorder_group
Se1 Se -0.03093(6) 0.81770(5) -0.06730(2) 0.0388(3) Uani 1 1 d . . .
Se2 Se -0.12182(5) 0.92173(4) -0.10038(2) 0.0328(3) Uani 1 1 d . . .
Se3 Se -0.28307(6) 0.80417(4) 0.02654(2) 0.0416(3) Uani 1 1 d . A .
Se4 Se -0.28389(8) 0.67202(5) -0.00131(3) 0.0543(4) Uani 1 1 d . A .
Se5 Se -0.27754(5) 0.95897(4) -0.07190(2) 0.0288(3) Uani 1 1 d . . .
Se6 Se -0.37389(5) 0.89961(4) -0.01428(2) 0.0332(3) Uani 1 1 d . A .
Se7 Se -0.44163(7) 0.71628(5) 0.00957(3) 0.0447(3) Uani 1 1 d . . .
Se8 Se -0.51629(5) 0.81107(4) -0.04813(2) 0.0324(3) Uani 1 1 d . A .
Se9 Se -0.41695(8) 0.63337(5) -0.05086(3) 0.0615(5) Uani 1 1 d . . .
Se10 Se -0.59623(7) 0.68215(5) -0.04742(3) 0.0575(4) Uani 1 1 d . . .
Se11 Se -0.13818(8) 0.63318(5) -0.12013(3) 0.0579(4) Uani 1 1 d . . .
Se12 Se -0.23058(8) 0.59508(5) -0.05851(3) 0.0607(5) Uani 1 1 d . . .
Se13 Se -0.15528(6) 0.91790(4) -0.21345(2) 0.0342(3) Uani 1 1 d . . .
Se14 Se -0.27288(6) 0.80948(4) -0.21959(2) 0.0340(3) Uani 1 1 d . . .
Se15 Se -0.03097(6) 0.70019(4) -0.17894(2) 0.0372(3) Uani 1 1 d . . .
Se16 Se -0.06547(6) 0.80322(5) -0.22825(2) 0.0415(3) Uani 1 1 d . . .
Se17 Se -0.19367(5) 0.85532(4) -0.03390(2) 0.0334(3) Uani 1 1 d . A .
Se18 Se -0.09430(5) 0.84151(4) -0.15693(2) 0.0325(3) Uani 1 1 d . . .
Se19 Se -0.40253(5) 0.86077(4) -0.09417(2) 0.0293(3) Uani 1 1 d . A .
Se20 Se -0.13414(6) 0.70799(5) -0.04761(2) 0.0401(3) Uani 1 1 d . . .
Se21 Se -0.21134(6) 0.78588(4) -0.10460(2) 0.0318(3) Uani 1 1 d . . .
Se22 Se -0.01809(6) 0.71940(5) -0.10742(2) 0.0423(3) Uani 1 1 d . . .
Se23 Se -0.28188(5) 0.91065(4) -0.15248(2) 0.0282(3) Uani 1 1 d . . .
Se24 Se -0.33691(6) 0.74950(4) -0.05228(2) 0.0343(3) Uani 1 1 d . . .
Se25 Se -0.50212(6) 0.73520(4) -0.11282(3) 0.0425(3) Uani 1 1 d . . .
Se26 Se -0.39468(5) 0.78795(4) -0.16774(2) 0.0337(3) Uani 1 1 d . . .
Se27 Se -0.33253(7) 0.66652(4) -0.12160(3) 0.0524(4) Uani 1 1 d . . .
Se28 Se -0.22810(7) 0.72014(4) -0.17827(3) 0.0431(3) Uani 1 1 d . . .
Cu1 Cu -0.25391(7) 0.87820(5) 0.00512(3) 0.0416(4) Uani 1 1 d . . .
Cu2 Cu -0.29654(7) 0.89108(5) -0.04651(3) 0.0336(4) Uani 1 1 d . A .
Cu3 Cu -0.22352(6) 0.95690(5) -0.11439(3) 0.0320(3) Uani 1 1 d . A .
Cu4 Cu -0.33700(8) 0.74258(5) 0.00578(3) 0.0478(4) Uani 1 1 d . A .
Cu5 Cu -0.40887(7) 0.84356(5) -0.04636(3) 0.0374(4) Uani 1 1 d . . .
Cu6 Cu -0.27908(7) 0.80460(5) -0.02361(3) 0.0364(4) Uani 1 1 d . A .
Cu7 Cu -0.17907(7) 0.78109(5) -0.04991(3) 0.0413(4) Uani 1 1 d . A .
Cu8 Cu -0.29960(7) 0.81711(5) -0.07803(3) 0.0343(4) Uani 1 1 d . A .
Cu9 Cu -0.18558(7) 0.86433(5) -0.08123(3) 0.0367(4) Uani 1 1 d . A .
Cu10 Cu -0.02239(8) 0.73440(7) -0.05797(3) 0.0561(5) Uani 1 1 d . A .
Cu11 Cu -0.30237(6) 0.89634(5) -0.10313(3) 0.0296(3) Uani 1 1 d . A .
Cu12 Cu -0.22964(6) 0.84885(5) -0.13155(3) 0.0309(3) Uani 1 1 d . A .
Cu13 Cu -0.08087(7) 0.84814(5) -0.10780(3) 0.0381(4) Uani 1 1 d . A .
Cu14 Cu 0.02858(7) 0.79790(6) -0.10392(3) 0.0472(4) Uani 1 1 d . A .
Cu15 Cu -0.43488(7) 0.75952(5) -0.03142(3) 0.0370(4) Uani 1 1 d . A .
Cu16 Cu -0.49158(9) 0.67899(5) -0.02907(3) 0.0504(4) Uani 1 1 d . A .
Cu17 Cu -0.53333(7) 0.73646(5) -0.06797(3) 0.0425(4) Uani 1 1 d . A .
Cu18 Cu -0.31366(11) 0.60294(6) -0.02699(4) 0.0743(7) Uani 1 1 d . A .
Cu19 Cu -0.42567(9) 0.69365(6) -0.08346(4) 0.0563(5) Uani 1 1 d . A .
Cu20 Cu -0.31484(9) 0.64674(6) -0.07483(3) 0.0555(5) Uani 1 1 d . A .
Cu21 Cu -0.41851(7) 0.77953(5) -0.08692(3) 0.0382(4) Uani 1 1 d . A .
Cu22 Cu -0.24076(8) 0.70605(5) -0.03866(3) 0.0449(4) Uani 1 1 d . A .
Cu23 Cu -0.29157(8) 0.72973(5) -0.09502(3) 0.0478(4) Uani 1 1 d . A .
Cu24 Cu -0.46961(7) 0.80955(5) -0.13129(3) 0.0412(4) Uani 1 1 d . A .
Cu25 Cu -0.18780(8) 0.65822(5) -0.08115(3) 0.0434(4) Uani 1 1 d . A .
Cu26 Cu -0.39655(8) 0.73302(5) -0.13048(3) 0.0455(4) Uani 1 1 d . A .
Cu27 Cu -0.22645(9) 0.68539(5) -0.13249(3) 0.0514(5) Uani 1 1 d . A .
Cu28 Cu -0.34956(7) 0.82896(6) -0.12980(3) 0.0457(4) Uani 1 1 d . A .
Cu29 Cu -0.28736(7) 0.76129(5) -0.14552(3) 0.0376(4) Uani 1 1 d . A .
Cu30 Cu -0.12372(7) 0.73169(5) -0.09379(3) 0.0382(4) Uani 1 1 d . A .
Cu31 Cu -0.18187(7) 0.78991(5) -0.16482(3) 0.0355(4) Uani 1 1 d . A .
Cu32 Cu -0.07483(7) 0.77314(5) -0.13342(3) 0.0382(4) Uani 1 1 d . A .
Cu33 Cu -0.30113(7) 0.83560(5) -0.17650(3) 0.0359(4) Uani 1 1 d . A .
Cu34 Cu -0.19415(6) 0.88048(5) -0.17525(3) 0.0332(4) Uani 1 1 d . A .
Cu35 Cu -0.07718(7) 0.77322(5) -0.18458(3) 0.0379(4) Uani 1 1 d . A .
Cu36 Cu -0.16525(7) 0.82826(5) -0.21447(3) 0.0372(4) Uani 1 1 d . A .
Cu37 Cu -0.10782(7) 0.87531(5) -0.24702(3) 0.0419(4) Uani 1 1 d . A .
Cu38 Cu -0.02937(10) 0.65190(6) -0.13638(3) 0.0636(6) Uani 1 1 d . A .
Cu39 Cu -0.12660(9) 0.69868(6) -0.15642(4) 0.0547(5) Uani 1 1 d . A .
Cu40 Cu -0.33152(13) 0.74164(9) -0.19697(5) 0.0468(7) Uani 0.60 1 d P A 1
Cu40 Cu -0.3512(2) 0.71289(16) -0.17849(9) 0.0576(13) Uani 0.40 1 d P A 2
Fe1 Fe -0.01385(7) 0.93194(6) -0.03974(3) 0.0325(4) Uani 1 1 d . . .
Fe2 Fe -0.16685(13) 0.71545(8) 0.04820(4) 0.0728(8) Uani 1 1 d . B .
Fe3 Fe -0.43052(8) 0.99868(6) -0.05796(3) 0.0343(4) Uani 1 1 d . B .
Fe4 Fe -0.55757(9) 0.80587(7) 0.02153(4) 0.0474(5) Uani 1 1 d . B .
Fe5 Fe -0.56945(17) 0.58695(12) -0.08997(7) 0.0342(10) Uani 0.50 1 d P B 1
Fe5A Fe -0.54018(17) 0.57623(13) -0.08339(8) 0.0386(11) Uani 0.50 1 d P B 2
Fe6 Fe -0.22872(14) 0.52764(7) -0.12013(4) 0.0760(8) Uani 1 1 d . . .
Fe7 Fe -0.31053(9) 0.91964(6) -0.25181(4) 0.0424(5) Uani 1 1 d . . .
Fe8 Fe -0.08330(11) 0.68674(7) -0.25062(4) 0.0584(6) Uani 1 1 d . . .
P1 P -0.22307(15) 0.92471(12) 0.03917(6) 0.0389(8) Uani 1 1 d . . .
P2 P -0.21240(15) 1.02912(11) -0.12724(6) 0.0358(8) Uani 1 1 d . . .
P3 P 0.04949(15) 0.70018(11) -0.02981(7) 0.0421(9) Uani 1 1 d . . .
P4 P 0.10950(16) 0.82633(15) -0.12357(7) 0.0561(11) Uani 1 1 d . . .
P5 P -0.09131(18) 0.89044(14) -0.28937(7) 0.0547(10) Uani 1 1 d . . .
P6 P 0.0506(3) 0.5979(2) -0.14250(14) 0.0377(19) Uani 0.50 1 d P A 2
P7 P -0.3953(3) 0.6989(2) -0.22461(13) 0.0459(16) Uani 0.60 1 d P A 1
P6A P 0.0209(3) 0.5890(2) -0.13455(13) 0.0323(17) Uani 0.50 1 d P A 1
P7A P -0.4133(4) 0.6796(3) -0.2115(2) 0.050(3) Uani 0.40 1 d P A 2
P8 P -0.54409(14) 0.85325(12) -0.15246(7) 0.0405(9) Uani 1 1 d . . .
P9 P -0.32157(18) 0.54376(12) 0.00036(8) 0.0539(11) Uani 1 1 d . . .
C1 C 0.0079(5) 0.8630(4) -0.0437(2) 0.036(3) Uani 1 1 d . . .
C2 C -0.0125(5) 0.8715(4) -0.0181(2) 0.031(3) Uani 1 1 d . . .
H2A H -0.0488 0.8573 -0.0105 0.038 Uiso 1 1 calc R . .
C3 C 0.0289(6) 0.9046(4) -0.0053(2) 0.043(3) Uani 1 1 d . . .
H3A H 0.0267 0.9167 0.0130 0.051 Uiso 1 1 calc R . .
C4 C 0.0762(6) 0.9164(4) -0.0232(2) 0.044(3) Uani 1 1 d . . .
H4A H 0.1114 0.9379 -0.0194 0.052 Uiso 1 1 calc R . .
C5 C 0.0622(5) 0.8909(4) -0.0475(3) 0.046(3) Uani 1 1 d . . .
H5A H 0.0856 0.8918 -0.0636 0.055 Uiso 1 1 calc R . .
C6 C -0.0825(5) 0.9527(4) -0.0699(2) 0.032(3) Uani 1 1 d . . .
C7 C -0.1040(5) 0.9575(4) -0.0442(2) 0.033(3) Uani 1 1 d . . .
H7A H -0.1416 0.9428 -0.0381 0.040 Uiso 1 1 calc R . .
C8 C -0.0607(5) 0.9883(4) -0.0280(3) 0.038(3) Uani 1 1 d . . .
H8A H -0.0645 0.9986 -0.0095 0.046 Uiso 1 1 calc R . .
C9 C -0.0130(5) 1.0010(4) -0.0452(2) 0.040(3) Uani 1 1 d . . .
H9A H 0.0232 1.0211 -0.0402 0.048 Uiso 1 1 calc R . .
C10 C -0.0261(6) 0.9791(4) -0.0706(2) 0.041(3) Uani 1 1 d . . .
H10A H -0.0003 0.9813 -0.0859 0.049 Uiso 1 1 calc R . .
C11 C -0.1982(7) 0.7817(5) 0.0395(3) 0.057(4) Uani 1 1 d . . .
C12 C -0.1778(7) 0.7780(5) 0.0680(3) 0.061(4) Uani 1 1 d . B .
H12A H -0.2043 0.7834 0.0828 0.073 Uiso 1 1 calc R . .
C13 C -0.1133(9) 0.7650(6) 0.0707(3) 0.093(6) Uani 1 1 d . . .
H13A H -0.0868 0.7601 0.0877 0.111 Uiso 1 1 calc R B .
C14 C -0.0929(8) 0.7609(6) 0.0432(3) 0.085(6) Uani 1 1 d . B .
H14A H -0.0503 0.7533 0.0384 0.102 Uiso 1 1 calc R . .
C15 C -0.1480(7) 0.7708(5) 0.0247(3) 0.067(5) Uani 1 1 d . B .
H15A H -0.1493 0.7710 0.0050 0.081 Uiso 1 1 calc R . .
C16 C -0.2198(10) 0.6653(5) 0.0282(3) 0.086(6) Uani 1 1 d . . .
C17 C -0.2292(13) 0.6678(5) 0.0580(3) 0.124(10) Uani 1 1 d . B .
H17A H -0.2697 0.6742 0.0654 0.149 Uiso 1 1 calc R . .
C18 C -0.1750(14) 0.6589(7) 0.0727(4) 0.162(14) Uani 1 1 d . . .
H18A H -0.1685 0.6584 0.0925 0.195 Uiso 1 1 calc R B .
C19 C -0.1266(12) 0.6537(7) 0.0546(4) 0.135(10) Uani 1 1 d . B .
H19A H -0.0815 0.6489 0.0605 0.162 Uiso 1 1 calc R . .
C20 C -0.1521(9) 0.6567(6) 0.0264(3) 0.093(7) Uani 1 1 d . B .
H20A H -0.1296 0.6534 0.0102 0.112 Uiso 1 1 calc R . .
C21 C -0.3540(5) 0.9926(4) -0.0800(2) 0.035(3) Uani 1 1 d . . .
C22 C -0.3596(6) 1.0398(4) -0.0696(2) 0.041(3) Uani 1 1 d . . .
H22A H -0.3280 1.0567 -0.0578 0.049 Uiso 1 1 calc R . .
C23 C -0.4217(6) 1.0555(4) -0.0804(2) 0.043(3) Uani 1 1 d . . .
H23A H -0.4400 1.0853 -0.0768 0.052 Uiso 1 1 calc R . .
C24 C -0.4530(6) 1.0203(4) -0.0968(2) 0.041(3) Uani 1 1 d . . .
H24A H -0.4957 1.0220 -0.1062 0.050 Uiso 1 1 calc R . .
C25 C -0.4105(5) 0.9814(4) -0.0962(2) 0.030(3) Uani 1 1 d . . .
H25A H -0.4198 0.9520 -0.1050 0.036 Uiso 1 1 calc R . .
C26 C -0.4253(5) 0.9508(4) -0.0273(2) 0.033(3) Uani 1 1 d . . .
C27 C -0.4210(6) 0.9965(4) -0.0163(2) 0.046(3) Uani 1 1 d . B .
H27A H -0.3859 1.0091 -0.0043 0.056 Uiso 1 1 calc R . .
C28 C -0.4792(6) 1.0203(4) -0.0265(2) 0.045(3) Uani 1 1 d . . .
H28A H -0.4906 1.0517 -0.0225 0.054 Uiso 1 1 calc R B .
C29 C -0.5171(5) 0.9884(4) -0.0428(3) 0.043(3) Uani 1 1 d . B .
H29A H -0.5588 0.9947 -0.0524 0.051 Uiso 1 1 calc R . .
C30 C -0.4830(5) 0.9469(4) -0.0438(2) 0.039(3) Uani 1 1 d . B .
H30A H -0.4976 0.9197 -0.0540 0.047 Uiso 1 1 calc R . .
C31 C -0.4906(7) 0.7577(5) 0.0300(2) 0.058(4) Uani 1 1 d . . .
C32 C -0.4652(7) 0.8004(6) 0.0405(3) 0.070(5) Uani 1 1 d . . .
H32A H -0.4267 0.8163 0.0362 0.084 Uiso 1 1 calc R . .
C33 C -0.5114(8) 0.8138(6) 0.0596(4) 0.090(6) Uiso 1 1 d . . .
H33A H -0.5100 0.8417 0.0705 0.108 Uiso 1 1 calc R . .
C34 C -0.5550(9) 0.7793(6) 0.0603(4) 0.097(6) Uiso 1 1 d . . .
H34A H -0.5912 0.7805 0.0712 0.117 Uiso 1 1 calc R . .
C35 C -0.5466(7) 0.7433(6) 0.0406(3) 0.070(5) Uani 1 1 d . . .
H35A H -0.5709 0.7151 0.0371 0.084 Uiso 1 1 calc R . .
C36 C -0.5655(5) 0.8223(4) -0.0188(2) 0.034(3) Uani 1 1 d . . .
C37 C -0.5582(6) 0.8621(5) -0.0021(2) 0.048(4) Uani 1 1 d . B .
H37A H -0.5235 0.8842 -0.0022 0.057 Uiso 1 1 calc R . .
C38 C -0.6107(6) 0.8649(5) 0.0149(3) 0.053(4) Uani 1 1 d . . .
H38A H -0.6191 0.8886 0.0279 0.064 Uiso 1 1 calc R B .
C39 C -0.6480(6) 0.8240(5) 0.0076(3) 0.058(4) Uani 1 1 d . B .
H39A H -0.6860 0.8149 0.0161 0.069 Uiso 1 1 calc R . .
C40 C -0.6209(5) 0.7987(5) -0.0123(2) 0.041(3) Uani 1 1 d . B .
H40A H -0.6370 0.7699 -0.0202 0.049 Uiso 1 1 calc R . .
C41 C -0.4766(9) 0.5923(6) -0.0773(3) 0.042(6) Uiso 0.50 1 d PG B 1
C42 C -0.5015(9) 0.5495(6) -0.0693(4) 0.046(7) Uiso 0.50 1 d PG B 1
H42A H -0.5021 0.5386 -0.0507 0.056 Uiso 0.50 1 calc PR B 1
C43 C -0.5243(9) 0.5251(6) -0.0932(4) 0.055(8) Uiso 0.50 1 d PG B 1
H43A H -0.5447 0.4951 -0.0939 0.066 Uiso 0.50 1 calc PR B 1
C44 C -0.5136(9) 0.5529(6) -0.1161(3) 0.048(7) Uiso 0.50 1 d PG B 1
H44A H -0.5261 0.5454 -0.1350 0.058 Uiso 0.50 1 calc PR B 1
C45 C -0.4841(8) 0.5944(6) -0.1062(3) 0.036(6) Uiso 0.50 1 d PG B 1
H45A H -0.4720 0.6199 -0.1173 0.043 Uiso 0.50 1 calc PR B 1
C46 C -0.6227(9) 0.6373(6) -0.0749(4) 0.038(6) Uiso 0.50 1 d PG B 1
C47 C -0.6468(9) 0.5951(7) -0.0684(4) 0.063(9) Uiso 0.50 1 d PG B 1
H47A H -0.6508 0.5837 -0.0502 0.075 Uiso 0.50 1 calc PR B 1
C48 C -0.6653(9) 0.5724(6) -0.0924(4) 0.037(6) Uiso 0.50 1 d PG B 1
H48A H -0.6844 0.5420 -0.0939 0.045 Uiso 0.50 1 calc PR B 1
C49 C -0.6526(9) 0.6005(6) -0.1136(3) 0.053(8) Uiso 0.50 1 d PG B 1
H49A H -0.6613 0.5934 -0.1329 0.064 Uiso 0.50 1 calc PR B 1
C50 C -0.6263(9) 0.6406(6) -0.1029(4) 0.040(6) Uiso 0.50 1 d PG B 1
H50A H -0.6134 0.6669 -0.1132 0.048 Uiso 0.50 1 calc PR B 1
C41A C -0.4500(8) 0.5852(6) -0.0688(3) 0.034(6) Uiso 0.50 1 d PG B 2
C42A C -0.4769(9) 0.5456(6) -0.0569(3) 0.041(6) Uiso 0.50 1 d PG B 2
H42B H -0.4812 0.5410 -0.0376 0.049 Uiso 0.50 1 calc PR B 2
C43A C -0.4973(9) 0.5143(6) -0.0784(4) 0.061(8) Uiso 0.50 1 d PG B 2
H43B H -0.5188 0.4851 -0.0764 0.074 Uiso 0.50 1 calc PR B 2
C44A C -0.4830(9) 0.5346(7) -0.1036(4) 0.058(8) Uiso 0.50 1 d PG B 2
H44B H -0.4935 0.5217 -0.1216 0.069 Uiso 0.50 1 calc PR B 2
C45A C -0.4538(9) 0.5784(6) -0.0976(3) 0.046(7) Uiso 0.50 1 d PG B 2
H45B H -0.4403 0.6001 -0.1109 0.055 Uiso 0.50 1 calc PR B 2
C46A C -0.5976(8) 0.6288(6) -0.0720(4) 0.035(6) Uiso 0.50 1 d PG B 2
C47A C -0.6265(8) 0.5866(6) -0.0662(3) 0.039(6) Uiso 0.50 1 d PG B 2
H47B H -0.6362 0.5762 -0.0483 0.047 Uiso 0.50 1 calc PR B 2
C48A C -0.6368(8) 0.5615(6) -0.0907(3) 0.034(6) Uiso 0.50 1 d PG B 2
H48B H -0.6556 0.5310 -0.0927 0.040 Uiso 0.50 1 calc PR B 2
C49A C -0.6143(9) 0.5882(6) -0.1117(3) 0.044(7) Uiso 0.50 1 d PG B 2
H49B H -0.6163 0.5797 -0.1308 0.052 Uiso 0.50 1 calc PR B 2
C50A C -0.5901(9) 0.6298(6) -0.1002(3) 0.044(7) Uiso 0.50 1 d PG B 2
H50B H -0.5727 0.6551 -0.1100 0.053 Uiso 0.50 1 calc PR B 2
C51 C -0.1735(10) 0.5788(5) -0.1348(3) 0.078(6) Uani 1 1 d . B .
C52 C -0.1419(9) 0.5360(5) -0.1354(3) 0.078(6) Uani 1 1 d . B .
H52A H -0.1009 0.5292 -0.1253 0.094 Uiso 1 1 calc R . .
C53 C -0.1778(10) 0.5044(6) -0.1512(3) 0.092(7) Uani 1 1 d . B .
H53A H -0.1661 0.4727 -0.1545 0.110 Uiso 1 1 calc R . .
C54 C -0.2343(10) 0.5260(5) -0.1613(3) 0.090(7) Uani 1 1 d . B .
H54A H -0.2685 0.5119 -0.1731 0.108 Uiso 1 1 calc R . .
C55 C -0.2342(9) 0.5738(5) -0.1511(3) 0.078(6) Uani 1 1 d . B .
H55A H -0.2668 0.5971 -0.1551 0.094 Uiso 1 1 calc R . .
C56 C -0.2483(9) 0.5445(5) -0.0808(3) 0.069(5) Uani 1 1 d . B .
C57 C -0.2082(9) 0.5050(5) -0.0802(3) 0.074(5) Uani 1 1 d . B .
H57A H -0.1663 0.5009 -0.0703 0.089 Uiso 1 1 calc R . .
C58 C -0.2451(10) 0.4714(5) -0.0975(3) 0.092(7) Uani 1 1 d . B .
H58A H -0.2301 0.4407 -0.1013 0.110 Uiso 1 1 calc R . .
C59 C -0.3045(10) 0.4898(5) -0.1087(3) 0.085(6) Uani 1 1 d . B .
H59A H -0.3378 0.4745 -0.1204 0.102 Uiso 1 1 calc R . .
C60 C -0.3046(10) 0.5368(5) -0.0984(3) 0.090(7) Uani 1 1 d . B .
H60A H -0.3387 0.5590 -0.1026 0.108 Uiso 1 1 calc R . .
C61 C -0.2285(5) 0.9462(4) -0.2333(3) 0.039(3) Uani 1 1 d . A .
C62 C -0.2334(6) 0.9564(4) -0.2608(2) 0.042(3) Uani 1 1 d . A .
H62A H -0.2032 0.9476 -0.2736 0.050 Uiso 1 1 calc R . .
C63 C -0.2886(7) 0.9822(4) -0.2667(3) 0.055(4) Uani 1 1 d . A .
H63A H -0.3039 0.9944 -0.2845 0.067 Uiso 1 1 calc R . .
C64 C -0.3201(7) 0.9875(4) -0.2416(3) 0.052(4) Uani 1 1 d . A .
H64A H -0.3598 1.0038 -0.2394 0.062 Uiso 1 1 calc R . .
C65 C -0.2808(6) 0.9659(4) -0.2214(2) 0.036(3) Uani 1 1 d . A .
H65A H -0.2888 0.9634 -0.2024 0.044 Uiso 1 1 calc R . .
C66 C -0.3164(6) 0.8494(4) -0.2442(2) 0.043(3) Uani 1 1 d . A .
C67 C -0.3029(6) 0.8576(4) -0.2708(2) 0.047(4) Uani 1 1 d . A .
H67A H -0.2664 0.8463 -0.2796 0.056 Uiso 1 1 calc R . .
C68 C -0.3570(7) 0.8846(5) -0.2836(3) 0.063(4) Uani 1 1 d . A .
H68A H -0.3611 0.8950 -0.3024 0.076 Uiso 1 1 calc R . .
C69 C -0.4015(7) 0.8949(5) -0.2640(3) 0.069(5) Uani 1 1 d . A .
H69A H -0.4413 0.9121 -0.2668 0.083 Uiso 1 1 calc R . .
C70 C -0.3754(6) 0.8715(5) -0.2396(3) 0.053(4) Uani 1 1 d . A .
H70A H -0.3941 0.8721 -0.2223 0.064 Uiso 1 1 calc R . .
C71 C -0.0525(5) 0.6679(4) -0.2117(2) 0.040(3) Uani 1 1 d . A .
C72 C -0.0098(7) 0.6550(4) -0.2294(2) 0.049(4) Uani 1 1 d . A .
H72A H 0.0348 0.6644 -0.2285 0.059 Uiso 1 1 calc R . .
C73 C -0.0401(7) 0.6245(5) -0.2485(3) 0.060(4) Uani 1 1 d . A .
H73A H -0.0200 0.6098 -0.2632 0.072 Uiso 1 1 calc R . .
C74 C -0.1058(7) 0.6206(5) -0.2439(3) 0.058(4) Uani 1 1 d . A .
H74A H -0.1385 0.6022 -0.2540 0.070 Uiso 1 1 calc R . .
C75 C -0.1125(7) 0.6483(5) -0.2197(3) 0.058(4) Uani 1 1 d . A .
H75A H -0.1515 0.6527 -0.2109 0.070 Uiso 1 1 calc R . .
C76 C -0.0880(8) 0.7568(5) -0.2540(2) 0.067(5) Uani 1 1 d . A .
C77 C -0.0475(11) 0.7397(6) -0.2728(3) 0.100(7) Uani 1 1 d . A .
H77A H -0.0039 0.7478 -0.2760 0.120 Uiso 1 1 calc R . .
C78 C -0.0978(16) 0.7065(6) -0.2885(3) 0.173(16) Uani 1 1 d . A .
H78A H -0.0865 0.6872 -0.3034 0.208 Uiso 1 1 calc R . .
C79 C -0.1543(13) 0.7059(8) -0.2803(4) 0.150(11) Uani 1 1 d . A .
H79A H -0.1909 0.6878 -0.2876 0.180 Uiso 1 1 calc R . .
C80 C -0.1521(9) 0.7361(5) -0.2599(3) 0.077(6) Uani 1 1 d . A .
H80A H -0.1877 0.7417 -0.2490 0.093 Uiso 1 1 calc R . .
C81 C -0.2727(5) 0.9144(4) 0.0664(3) 0.041(3) Uani 1 1 d . . .
C82 C -0.3372(6) 0.9288(5) 0.0613(3) 0.060(4) Uani 1 1 d . B .
H82A H -0.3514 0.9436 0.0453 0.072 Uiso 1 1 calc R . .
C83 C -0.3787(7) 0.9199(5) 0.0812(3) 0.059(4) Uani 1 1 d . . .
H83A H -0.4213 0.9280 0.0780 0.071 Uiso 1 1 calc R B .
C84 C -0.3576(8) 0.8998(6) 0.1046(3) 0.090(6) Uani 1 1 d . B .
H84A H -0.3857 0.8957 0.1177 0.108 Uiso 1 1 calc R . .
C85 C -0.2969(8) 0.8852(6) 0.1097(3) 0.083(5) Uani 1 1 d . . .
H85A H -0.2843 0.8700 0.1257 0.099 Uiso 1 1 calc R B .
C86 C -0.2513(7) 0.8937(5) 0.0899(3) 0.067(5) Uani 1 1 d . B .
H86A H -0.2090 0.8851 0.0932 0.080 Uiso 1 1 calc R . .
C87 C -0.1422(5) 0.9147(5) 0.0548(2) 0.040(3) Uani 1 1 d . . .
C88 C -0.1058(6) 0.8825(5) 0.0438(3) 0.055(4) Uani 1 1 d . B .
H88A H -0.1224 0.8677 0.0282 0.067 Uiso 1 1 calc R . .
C89 C -0.0477(7) 0.8714(6) 0.0543(3) 0.068(5) Uani 1 1 d . . .
H89A H -0.0251 0.8488 0.0463 0.081 Uiso 1 1 calc R B .
C90 C -0.0217(6) 0.8928(5) 0.0765(3) 0.057(4) Uani 1 1 d . B .
H90A H 0.0195 0.8856 0.0834 0.069 Uiso 1 1 calc R . .
C91 C -0.0565(7) 0.9262(5) 0.0893(3) 0.066(5) Uani 1 1 d . . .
H91A H -0.0395 0.9402 0.1051 0.079 Uiso 1 1 calc R B .
C92 C -0.1162(6) 0.9372(5) 0.0777(3) 0.050(4) Uani 1 1 d . B .
H92A H -0.1394 0.9599 0.0853 0.060 Uiso 1 1 calc R . .
C93 C -0.2310(5) 0.9856(4) 0.0327(2) 0.038(3) Uani 1 1 d . . .
C94 C -0.2278(5) 1.0174(5) 0.0533(3) 0.046(3) Uani 1 1 d . B .
H94A H -0.2200 1.0078 0.0711 0.056 Uiso 1 1 calc R . .
C95 C -0.2363(6) 1.0638(5) 0.0476(3) 0.053(4) Uani 1 1 d . . .
H95A H -0.2333 1.0850 0.0616 0.064 Uiso 1 1 calc R B .
C96 C -0.2487(6) 1.0781(5) 0.0217(3) 0.053(4) Uani 1 1 d . B .
H96A H -0.2562 1.1087 0.0179 0.063 Uiso 1 1 calc R . .
C97 C -0.2502(6) 1.0466(5) 0.0009(3) 0.059(4) Uani 1 1 d . . .
H97A H -0.2572 1.0559 -0.0169 0.071 Uiso 1 1 calc R B .
C98 C -0.2415(6) 1.0018(5) 0.0071(3) 0.048(3) Uani 1 1 d . B .
H98A H -0.2427 0.9810 -0.0071 0.057 Uiso 1 1 calc R . .
C99 C -0.1405(6) 1.0411(4) -0.1425(2) 0.041(3) Uani 1 1 d . A .
C100 C -0.1045(6) 1.0798(5) -0.1378(3) 0.051(4) Uani 1 1 d . . .
H10B H -0.1163 1.1019 -0.1259 0.061 Uiso 1 1 calc R A .
C101 C -0.0479(6) 1.0856(5) -0.1516(3) 0.058(4) Uani 1 1 d . A .
H10C H -0.0237 1.1118 -0.1486 0.069 Uiso 1 1 calc R . .
C102 C -0.0293(6) 1.0540(5) -0.1686(3) 0.056(4) Uani 1 1 d . . .
H10D H 0.0084 1.0578 -0.1766 0.067 Uiso 1 1 calc R A .
C103 C -0.0656(6) 1.0163(5) -0.1743(3) 0.056(4) Uani 1 1 d . A .
H10E H -0.0537 0.9951 -0.1868 0.068 Uiso 1 1 calc R . .
C104 C -0.1208(6) 1.0098(5) -0.1615(3) 0.053(4) Uani 1 1 d . . .
H10F H -0.1453 0.9839 -0.1655 0.063 Uiso 1 1 calc R A .
C105 C -0.2104(6) 1.0702(4) -0.0999(2) 0.042(3) Uani 1 1 d . A .
C106 C -0.1691(6) 1.0607(5) -0.0764(3) 0.050(4) Uani 1 1 d . . .
H10G H -0.1411 1.0362 -0.0765 0.061 Uiso 1 1 calc R A .
C107 C -0.1698(7) 1.0874(5) -0.0534(3) 0.061(4) Uani 1 1 d . A .
H10H H -0.1427 1.0808 -0.0381 0.073 Uiso 1 1 calc R . .
C108 C -0.2083(8) 1.1212(6) -0.0536(3) 0.076(5) Uani 1 1 d . . .
H10I H -0.2083 1.1389 -0.0382 0.091 Uiso 1 1 calc R A .
C109 C -0.2515(8) 1.1330(5) -0.0766(3) 0.072(5) Uani 1 1 d . A .
H10J H -0.2789 1.1576 -0.0759 0.086 Uiso 1 1 calc R . .
C110 C -0.2514(7) 1.1067(4) -0.1000(3) 0.057(4) Uani 1 1 d . . .
H11A H -0.2783 1.1137 -0.1153 0.069 Uiso 1 1 calc R A .
C111 C -0.2745(6) 1.0512(4) -0.1511(2) 0.040(3) Uani 1 1 d . A .
C112 C -0.3367(7) 1.0387(5) -0.1475(3) 0.061(4) Uani 1 1 d . . .
H11B H -0.3442 1.0191 -0.1335 0.073 Uiso 1 1 calc R A .
C113 C -0.3886(7) 1.0553(5) -0.1647(3) 0.061(4) Uani 1 1 d . A .
H11C H -0.4299 1.0486 -0.1610 0.073 Uiso 1 1 calc R . .
C114 C -0.3789(7) 1.0801(5) -0.1859(3) 0.068(5) Uani 1 1 d . . .
H11D H -0.4133 1.0891 -0.1978 0.081 Uiso 1 1 calc R A .
C115 C -0.3191(9) 1.0929(5) -0.1907(3) 0.082(6) Uani 1 1 d . A .
H11E H -0.3134 1.1109 -0.2056 0.099 Uiso 1 1 calc R . .
C116 C -0.2639(7) 1.0790(4) -0.1729(3) 0.057(4) Uani 1 1 d . . .
H11F H -0.2231 1.0883 -0.1759 0.068 Uiso 1 1 calc R A .
C117 C 0.0140(7) 0.6485(5) -0.0216(3) 0.041(6) Uiso 0.50 1 d PG A 2
C118 C -0.0188(8) 0.6221(5) -0.0415(2) 0.041(6) Uiso 0.50 1 d PG A 2
H11G H -0.0210 0.6312 -0.0594 0.050 Uiso 0.50 1 calc PR A 2
C119 C -0.0483(7) 0.5820(5) -0.0345(3) 0.043(6) Uiso 0.50 1 d PG A 2
H11H H -0.0702 0.5644 -0.0479 0.051 Uiso 0.50 1 calc PR A 2
C120 C -0.0450(8) 0.5684(5) -0.0077(3) 0.054(8) Uiso 0.50 1 d PG A 2
H12B H -0.0648 0.5416 -0.0031 0.065 Uiso 0.50 1 calc PR A 2
C121 C -0.0123(8) 0.5948(6) 0.0122(2) 0.070(11) Uiso 0.50 1 d PG A 2
H12C H -0.0101 0.5857 0.0301 0.084 Uiso 0.50 1 calc PR A 2
C122 C 0.0172(7) 0.6348(6) 0.0052(3) 0.039(6) Uiso 0.50 1 d PG A 2
H12D H 0.0391 0.6525 0.0186 0.047 Uiso 0.50 1 calc PR A 2
C117 C 0.0374(7) 0.6436(5) -0.0121(3) 0.032(6) Uiso 0.50 1 d PG A 1
C118 C 0.0865(6) 0.6120(6) -0.0086(3) 0.051(7) Uiso 0.50 1 d PG A 1
H11I H 0.1245 0.6175 -0.0160 0.061 Uiso 0.50 1 calc PR A 1
C119 C 0.0786(7) 0.5723(5) 0.0059(3) 0.055(8) Uiso 0.50 1 d PG A 1
H11J H 0.1114 0.5512 0.0082 0.066 Uiso 0.50 1 calc PR A 1
C120 C 0.0217(8) 0.5641(5) 0.0169(3) 0.064(8) Uiso 0.50 1 d PG A 1
H12E H 0.0164 0.5375 0.0265 0.076 Uiso 0.50 1 calc PR A 1
C121 C -0.0274(6) 0.5956(6) 0.0134(3) 0.059(10) Uiso 0.50 1 d PG A 1
H12F H -0.0655 0.5902 0.0208 0.071 Uiso 0.50 1 calc PR A 1
C122 C -0.0195(6) 0.6354(5) -0.0011(3) 0.034(6) Uiso 0.50 1 d PG A 1
H12G H -0.0524 0.6565 -0.0034 0.041 Uiso 0.50 1 calc PR A 1
C123 C 0.0909(9) 0.7307(6) -0.0051(3) 0.052(7) Uiso 0.50 1 d PG A 2
C124 C 0.0625(8) 0.7676(6) 0.0064(4) 0.042(6) Uiso 0.50 1 d PG A 2
H12H H 0.0244 0.7792 -0.0016 0.050 Uiso 0.50 1 calc PR A 2
C125 C 0.0910(10) 0.7870(6) 0.0300(4) 0.075(10) Uiso 0.50 1 d PG A 2
H12I H 0.0719 0.8117 0.0377 0.090 Uiso 0.50 1 calc PR A 2
C126 C 0.1479(11) 0.7696(8) 0.0420(4) 0.105(13) Uiso 0.50 1 d PG A 2
H12J H 0.1669 0.7827 0.0578 0.126 Uiso 0.50 1 calc PR A 2
C127 C 0.1763(9) 0.7328(9) 0.0304(5) 0.18(2) Uiso 0.50 1 d PG A 2
H12K H 0.2144 0.7211 0.0385 0.221 Uiso 0.50 1 calc PR A 2
C128 C 0.1479(10) 0.7133(7) 0.0069(5) 0.092(11) Uiso 0.50 1 d PG A 2
H12L H 0.1669 0.6886 -0.0009 0.111 Uiso 0.50 1 calc PR A 2
C123 C 0.0679(8) 0.7346(5) 0.0033(3) 0.031(6) Uiso 0.50 1 d PG A 1
C124 C 0.0679(8) 0.7185(4) 0.0296(3) 0.052(7) Uiso 0.50 1 d PG A 1
H12M H 0.0580 0.6882 0.0326 0.062 Uiso 0.50 1 calc PR A 1
C125 C 0.0826(9) 0.7477(6) 0.0512(3) 0.065(8) Uiso 0.50 1 d PG A 1
H12N H 0.0825 0.7369 0.0688 0.078 Uiso 0.50 1 calc PR A 1
C126 C 0.0974(8) 0.7930(6) 0.0467(3) 0.054(8) Uiso 0.50 1 d PG A 1
H12O H 0.1072 0.8125 0.0612 0.065 Uiso 0.50 1 calc PR A 1
C127 C 0.0974(9) 0.8091(4) 0.0204(4) 0.070(9) Uiso 0.50 1 d PG A 1
H12P H 0.1073 0.8393 0.0173 0.084 Uiso 0.50 1 calc PR A 1
C128 C 0.0827(9) 0.7799(6) -0.0013(3) 0.057(8) Uiso 0.50 1 d PG A 1
H12Q H 0.0827 0.7907 -0.0188 0.068 Uiso 0.50 1 calc PR A 1
C129 C 0.1175(6) 0.6813(5) -0.0490(3) 0.023(5) Uiso 0.50 1 d PG A 2
C130 C 0.1381(7) 0.6364(5) -0.0490(3) 0.046(7) Uiso 0.50 1 d PG A 2
H13B H 0.1175 0.6144 -0.0396 0.055 Uiso 0.50 1 calc PR A 2
C131 C 0.1894(7) 0.6244(4) -0.0630(3) 0.048(7) Uiso 0.50 1 d PG A 2
H13C H 0.2031 0.5943 -0.0630 0.057 Uiso 0.50 1 calc PR A 2
C132 C 0.2201(6) 0.6573(6) -0.0770(3) 0.050(7) Uiso 0.50 1 d PG A 2
H13D H 0.2545 0.6493 -0.0864 0.059 Uiso 0.50 1 calc PR A 2
C133 C 0.1996(7) 0.7022(5) -0.0770(3) 0.057(8) Uiso 0.50 1 d PG A 2
H13E H 0.2202 0.7243 -0.0864 0.068 Uiso 0.50 1 calc PR A 2
C134 C 0.1483(8) 0.7143(4) -0.0630(3) 0.063(8) Uiso 0.50 1 d PG A 2
H13F H 0.1346 0.7443 -0.0630 0.076 Uiso 0.50 1 calc PR A 2
C129 C 0.1268(2) 0.69558(18) -0.03948(8) 0.041(6) Uiso 0.50 1 d PG A 1
C130 C 0.1837(2) 0.69653(18) -0.02302(8) 0.036(6) Uiso 0.50 1 d PG A 1
H13G H 0.1836 0.7028 -0.0047 0.044 Uiso 0.50 1 calc PR A 1
C131 C 0.2407(2) 0.68809(17) -0.03392(8) 0.052(7) Uiso 0.50 1 d PG A 1
H13H H 0.2787 0.6887 -0.0229 0.062 Uiso 0.50 1 calc PR A 1
C132 C 0.2408(2) 0.67871(15) -0.06127(8) 0.046(7) Uiso 0.50 1 d PG A 1
H13I H 0.2789 0.6731 -0.0686 0.055 Uiso 0.50 1 calc PR A 1
C133 C 0.1840(2) 0.67776(14) -0.07774(8) 0.058(8) Uiso 0.50 1 d PG A 1
H13J H 0.1840 0.6715 -0.0960 0.069 Uiso 0.50 1 calc PR A 1
C134 C 0.1270(2) 0.68620(15) -0.06684(8) 0.030(6) Uiso 0.50 1 d PG A 1
H13K H 0.0889 0.6856 -0.0779 0.036 Uiso 0.50 1 calc PR A 1
C135 C 0.11540(15) 0.88820(12) -0.12448(5) 0.062(4) Uani 1 1 d G A .
C136 C 0.17376(16) 0.90971(12) -0.12518(6) 0.072(5) Uani 1 1 d G . .
H13L H 0.2111 0.8929 -0.1227 0.087 Uiso 1 1 calc R A .
C137 C 0.17631(19) 0.95637(11) -0.12957(7) 0.085(6) Uani 1 1 d G A .
H13M H 0.2154 0.9708 -0.1300 0.102 Uiso 1 1 calc R . .
C138 C 0.1205(2) 0.98152(11) -0.13325(7) 0.072(5) Uani 1 1 d G . .
H13N H 0.1222 1.0127 -0.1362 0.086 Uiso 1 1 calc R A .
C139 C 0.0621(2) 0.96001(12) -0.13256(6) 0.060(4) Uani 1 1 d G A .
H13O H 0.0248 0.9768 -0.1350 0.072 Uiso 1 1 calc R . .
C140 C 0.05958(17) 0.91335(12) -0.12817(5) 0.064(4) Uani 1 1 d G . .
H14B H 0.0205 0.8990 -0.1277 0.077 Uiso 1 1 calc R A .
C141 C 0.11180(12) 0.80813(10) -0.15857(5) 0.060(4) Uani 1 1 d G A .
C142 C 0.10784(11) 0.83972(10) -0.17945(5) 0.075(5) Uani 1 1 d G . .
H14C H 0.1048 0.8706 -0.1757 0.089 Uiso 1 1 calc R A .
C143 C 0.10842(12) 0.82515(10) -0.20599(5) 0.091(6) Uani 1 1 d G A .
H14D H 0.1058 0.8463 -0.2200 0.109 Uiso 1 1 calc R . .
C144 C 0.11296(14) 0.77900(11) -0.21165(6) 0.092(7) Uani 1 1 d G . .
H14E H 0.1133 0.7693 -0.2294 0.111 Uiso 1 1 calc R A .
C145 C 0.11692(16) 0.74742(10) -0.19077(6) 0.080(6) Uani 1 1 d G A .
H14F H 0.1200 0.7165 -0.1946 0.096 Uiso 1 1 calc R . .
C146 C 0.11634(15) 0.76199(10) -0.16423(6) 0.081(6) Uani 1 1 d G . .
H14G H 0.1190 0.7409 -0.1503 0.097 Uiso 1 1 calc R A .
C147 C 0.18652(15) 0.80965(12) -0.10692(6) 0.053(4) Uani 1 1 d G A .
C148 C 0.23679(14) 0.79449(13) -0.12063(6) 0.066(5) Uani 1 1 d G . .
H14H H 0.2314 0.7907 -0.1393 0.080 Uiso 1 1 calc R A .
C149 C 0.29514(15) 0.78491(15) -0.10651(7) 0.066(5) Uani 1 1 d G A .
H14I H 0.3288 0.7748 -0.1157 0.079 Uiso 1 1 calc R . .
C150 C 0.30323(16) 0.79051(15) -0.07867(7) 0.081(5) Uani 1 1 d G . .
H15B H 0.3423 0.7841 -0.0692 0.097 Uiso 1 1 calc R A .
C151 C 0.25296(17) 0.80568(15) -0.06496(6) 0.082(6) Uani 1 1 d G A .
H15C H 0.2584 0.8094 -0.0463 0.099 Uiso 1 1 calc R . .
C152 C 0.19461(16) 0.81525(14) -0.07908(6) 0.068(5) Uani 1 1 d G . .
H15D H 0.1610 0.8254 -0.0699 0.082 Uiso 1 1 calc R A .
C153 C -0.08305(17) 0.94988(13) -0.29962(6) 0.061(4) Uani 1 1 d G A .
C154 C -0.08454(18) 0.98256(12) -0.27950(7) 0.073(5) Uani 1 1 d G . .
H15E H -0.0871 0.9737 -0.2617 0.088 Uiso 1 1 calc R A .
C155 C -0.0821(2) 1.02851(12) -0.28597(8) 0.104(7) Uani 1 1 d G A .
H15F H -0.0831 1.0504 -0.2725 0.125 Uiso 1 1 calc R . .
C156 C -0.0783(2) 1.04178(13) -0.31256(8) 0.151(12) Uani 1 1 d G . .
H15G H -0.0767 1.0725 -0.3169 0.182 Uiso 1 1 calc R A .
C157 C -0.0768(2) 1.00911(15) -0.33268(7) 0.124(9) Uani 1 1 d G A .
H15H H -0.0742 1.0180 -0.3505 0.149 Uiso 1 1 calc R . .
C158 C -0.07917(19) 0.96316(14) -0.32621(6) 0.098(6) Uani 1 1 d G . .
H15I H -0.0782 0.9413 -0.3397 0.118 Uiso 1 1 calc R A .
C159 C -0.01996(15) 0.86143(13) -0.29915(5) 0.075(5) Uani 1 1 d G A .
C160 C -0.01392(17) 0.84663(15) -0.32530(5) 0.113(8) Uani 1 1 d G . .
H16A H -0.0479 0.8493 -0.3385 0.136 Uiso 1 1 calc R A .
C161 C 0.04299(19) 0.82778(17) -0.33177(5) 0.138(10) Uani 1 1 d G A .
H16B H 0.0470 0.8179 -0.3493 0.165 Uiso 1 1 calc R . .
C162 C 0.09385(17) 0.82373(17) -0.31208(5) 0.156(11) Uani 1 1 d G . .
H16C H 0.1319 0.8111 -0.3164 0.188 Uiso 1 1 calc R A .
C163 C 0.08780(15) 0.83853(15) -0.28593(5) 0.153(12) Uani 1 1 d G A .
H16D H 0.1218 0.8358 -0.2728 0.183 Uiso 1 1 calc R . .
C164 C 0.03090(14) 0.85738(13) -0.27947(5) 0.087(6) Uani 1 1 d G . .
H16E H 0.0269 0.8673 -0.2620 0.105 Uiso 1 1 calc R A .
C165 C -0.15530(15) 0.86736(14) -0.31250(6) 0.051(4) Uani 1 1 d G A .
C166 C -0.16144(17) 0.82026(14) -0.31325(6) 0.058(4) Uani 1 1 d G . .
H16F H -0.1306 0.8021 -0.3040 0.069 Uiso 1 1 calc R A .
C167 C -0.21360(19) 0.80038(16) -0.32781(7) 0.076(5) Uani 1 1 d G A .
H16G H -0.2177 0.7689 -0.3283 0.091 Uiso 1 1 calc R . .
C168 C -0.25962(18) 0.82759(17) -0.34161(7) 0.067(4) Uani 1 1 d G . .
H16H H -0.2945 0.8143 -0.3514 0.080 Uiso 1 1 calc R A .
C169 C -0.25348(17) 0.87469(17) -0.34086(7) 0.055(4) Uani 1 1 d G A .
H16I H -0.2843 0.8929 -0.3501 0.066 Uiso 1 1 calc R . .
C170 C -0.20132(16) 0.89457(15) -0.32630(6) 0.069(5) Uani 1 1 d G . .
H17B H -0.1972 0.9261 -0.3258 0.083 Uiso 1 1 calc R A .
C171 C 0.0129(7) 0.5530(6) -0.1649(3) 0.012(8) Uiso 0.50 1 d PG A 2
C172 C -0.0417(7) 0.5659(5) -0.1808(3) 0.036(6) Uiso 0.50 1 d PG A 2
H17C H -0.0607 0.5938 -0.1780 0.043 Uiso 0.50 1 calc PR A 2
C173 C -0.0680(7) 0.5370(6) -0.2010(3) 0.050(7) Uiso 0.50 1 d PG A 2
H17D H -0.1045 0.5456 -0.2116 0.060 Uiso 0.50 1 calc PR A 2
C174 C -0.0396(10) 0.4953(6) -0.2052(3) 0.067(9) Uiso 0.50 1 d PG A 2
H17E H -0.0572 0.4759 -0.2187 0.081 Uiso 0.50 1 calc PR A 2
C175 C 0.0150(10) 0.4824(5) -0.1893(4) 0.102(13) Uiso 0.50 1 d PG A 2
H17F H 0.0340 0.4545 -0.1922 0.122 Uiso 0.50 1 calc PR A 2
C176 C 0.0413(7) 0.5113(6) -0.1691(4) 0.081(10) Uiso 0.50 1 d PG A 2
H17G H 0.0778 0.5027 -0.1585 0.097 Uiso 0.50 1 calc PR A 2
C171 C 0.0140(12) 0.5487(8) -0.1642(4) 0.10(2) Uiso 0.50 1 d PG A 1
C172 C -0.0414(10) 0.5494(7) -0.1817(5) 0.058(8) Uiso 0.50 1 d PG A 1
H17H H -0.0751 0.5678 -0.1779 0.070 Uiso 0.50 1 calc PR A 1
C173 C -0.0462(8) 0.5224(7) -0.2047(4) 0.074(9) Uiso 0.50 1 d PG A 1
H17I H -0.0833 0.5229 -0.2164 0.089 Uiso 0.50 1 calc PR A 1
C174 C 0.0042(10) 0.4948(7) -0.2103(4) 0.068(9) Uiso 0.50 1 d PG A 1
H17J H 0.0010 0.4768 -0.2258 0.082 Uiso 0.50 1 calc PR A 1
C175 C 0.0596(9) 0.4942(7) -0.1929(5) 0.095(12) Uiso 0.50 1 d PG A 1
H17K H 0.0934 0.4757 -0.1967 0.114 Uiso 0.50 1 calc PR A 1
C176 C 0.0645(9) 0.5211(8) -0.1699(4) 0.070(9) Uiso 0.50 1 d PG A 1
H17L H 0.1015 0.5207 -0.1582 0.084 Uiso 0.50 1 calc PR A 1
C177 C 0.1155(8) 0.6199(6) -0.1588(4) 0.041(6) Uiso 0.50 1 d PG A 2
C178 C 0.1349(11) 0.6030(7) -0.1827(4) 0.081(10) Uiso 0.50 1 d PG A 2
H17M H 0.1108 0.5809 -0.1924 0.098 Uiso 0.50 1 calc PR A 2
C179 C 0.1905(12) 0.6189(9) -0.1923(4) 0.21(3) Uiso 0.50 1 d PG A 2
H17N H 0.2035 0.6076 -0.2083 0.250 Uiso 0.50 1 calc PR A 2
C180 C 0.2267(9) 0.6519(9) -0.1778(5) 0.104(13) Uiso 0.50 1 d PG A 2
H18B H 0.2638 0.6626 -0.1842 0.125 Uiso 0.50 1 calc PR A 2
C181 C 0.2072(9) 0.6688(7) -0.1539(5) 0.086(11) Uiso 0.50 1 d PG A 2
H18C H 0.2314 0.6909 -0.1442 0.103 Uiso 0.50 1 calc PR A 2
C182 C 0.1516(10) 0.6529(7) -0.1444(3) 0.070(9) Uiso 0.50 1 d PG A 2
H18D H 0.1386 0.6642 -0.1283 0.084 Uiso 0.50 1 calc PR A 2
C177 C 0.1060(6) 0.5997(5) -0.1317(3) 0.035(6) Uiso 0.50 1 d PG A 1
C178 C 0.1506(8) 0.5745(5) -0.1157(3) 0.048(7) Uiso 0.50 1 d PG A 1
H17O H 0.1374 0.5518 -0.1044 0.058 Uiso 0.50 1 calc PR A 1
C179 C 0.2150(7) 0.5831(6) -0.1165(3) 0.073(9) Uiso 0.50 1 d PG A 1
H17P H 0.2449 0.5663 -0.1058 0.087 Uiso 0.50 1 calc PR A 1
C180 C 0.2348(5) 0.6170(6) -0.1333(4) 0.065(8) Uiso 0.50 1 d PG A 1
H18E H 0.2779 0.6228 -0.1339 0.078 Uiso 0.50 1 calc PR A 1
C181 C 0.1902(7) 0.6422(5) -0.1493(3) 0.052(7) Uiso 0.50 1 d PG A 1
H18F H 0.2034 0.6648 -0.1606 0.062 Uiso 0.50 1 calc PR A 1
C182 C 0.1257(7) 0.6335(5) -0.1485(3) 0.031(6) Uiso 0.50 1 d PG A 1
H18G H 0.0959 0.6503 -0.1593 0.037 Uiso 0.50 1 calc PR A 1
C183 C 0.0827(7) 0.5602(5) -0.1152(3) 0.042(6) Uiso 0.50 1 d PG A 2
C184 C 0.0468(6) 0.5526(6) -0.0936(3) 0.049(7) Uiso 0.50 1 d PG A 2
H18H H 0.0080 0.5674 -0.0930 0.059 Uiso 0.50 1 calc PR A 2
C185 C 0.0687(8) 0.5230(6) -0.0731(3) 0.078(10) Uiso 0.50 1 d PG A 2
H18I H 0.0447 0.5179 -0.0587 0.093 Uiso 0.50 1 calc PR A 2
C186 C 0.1267(9) 0.5010(6) -0.0740(3) 0.064(8) Uiso 0.50 1 d PG A 2
H18J H 0.1414 0.4812 -0.0603 0.077 Uiso 0.50 1 calc PR A 2
C187 C 0.1626(7) 0.5086(6) -0.0956(4) 0.070(9) Uiso 0.50 1 d PG A 2
H18K H 0.2013 0.4939 -0.0962 0.084 Uiso 0.50 1 calc PR A 2
C188 C 0.1406(7) 0.5382(6) -0.1162(3) 0.047(7) Uiso 0.50 1 d PG A 2
H18L H 0.1646 0.5433 -0.1306 0.056 Uiso 0.50 1 calc PR A 2
C183 C 0.0032(7) 0.5547(5) -0.1055(3) 0.036(6) Uiso 0.50 1 d PG A 1
C184 C 0.0049(8) 0.5074(5) -0.1054(3) 0.046(7) Uiso 0.50 1 d PG A 1
H18M H 0.0183 0.4918 -0.1201 0.055 Uiso 0.50 1 calc PR A 1
C185 C -0.0134(8) 0.4834(4) -0.0833(3) 0.064(8) Uiso 0.50 1 d PG A 1
H18N H -0.0123 0.4517 -0.0833 0.077 Uiso 0.50 1 calc PR A 1
C186 C -0.0334(8) 0.5067(5) -0.0614(3) 0.048(7) Uiso 0.50 1 d PG A 1
H18O H -0.0457 0.4906 -0.0466 0.057 Uiso 0.50 1 calc PR A 1
C187 C -0.0351(7) 0.5540(5) -0.0614(3) 0.044(7) Uiso 0.50 1 d PG A 1
H18P H -0.0485 0.5696 -0.0467 0.052 Uiso 0.50 1 calc PR A 1
C188 C -0.0168(7) 0.5780(4) -0.0835(3) 0.039(6) Uiso 0.50 1 d PG A 1
H18Q H -0.0179 0.6096 -0.0835 0.047 Uiso 0.50 1 calc PR A 1
C189 C -0.4329(9) 0.7343(6) -0.2515(3) 0.062(7) Uiso 0.60 1 d PG A 1
C190 C -0.3993(7) 0.7490(6) -0.2725(4) 0.066(7) Uiso 0.60 1 d PG A 1
H19B H -0.3595 0.7367 -0.2747 0.079 Uiso 0.60 1 calc PR A 1
C191 C -0.4250(9) 0.7819(6) -0.2904(3) 0.088(9) Uiso 0.60 1 d PG A 1
H19C H -0.4025 0.7917 -0.3045 0.105 Uiso 0.60 1 calc PR A 1
C192 C -0.4845(9) 0.8002(6) -0.2872(4) 0.091(9) Uiso 0.60 1 d PG A 1
H19D H -0.5017 0.8223 -0.2991 0.109 Uiso 0.60 1 calc PR A 1
C193 C -0.5181(8) 0.7856(7) -0.2661(4) 0.103(11) Uiso 0.60 1 d PG A 1
H19E H -0.5579 0.7978 -0.2640 0.124 Uiso 0.60 1 calc PR A 1
C194 C -0.4924(9) 0.7526(8) -0.2482(4) 0.112(11) Uiso 0.60 1 d PG A 1
H19F H -0.5149 0.7429 -0.2342 0.134 Uiso 0.60 1 calc PR A 1
C189 C -0.4459(15) 0.7212(9) -0.2393(6) 0.060(10) Uiso 0.40 1 d PG A 2
C190 C -0.4069(12) 0.7455(10) -0.2551(6) 0.077(12) Uiso 0.40 1 d PG A 2
H19G H -0.3654 0.7360 -0.2564 0.092 Uiso 0.40 1 calc PR A 2
C191 C -0.4301(16) 0.7839(10) -0.2691(6) 0.105(16) Uiso 0.40 1 d PG A 2
H19H H -0.4040 0.8001 -0.2797 0.126 Uiso 0.40 1 calc PR A 2
C192 C -0.4922(17) 0.7980(10) -0.2672(7) 0.107(17) Uiso 0.40 1 d PG A 2
H19I H -0.5077 0.8237 -0.2766 0.128 Uiso 0.40 1 calc PR A 2
C193 C -0.5312(13) 0.7738(13) -0.2514(8) 0.16(3) Uiso 0.40 1 d PG A 2
H19J H -0.5728 0.7833 -0.2501 0.195 Uiso 0.40 1 calc PR A 2
C194 C -0.5081(14) 0.7354(12) -0.2374(7) 0.15(2) Uiso 0.40 1 d PG A 2
H19K H -0.5342 0.7192 -0.2268 0.179 Uiso 0.40 1 calc PR A 2
C195 C -0.4627(7) 0.6710(5) -0.2111(3) 0.049(6) Uiso 0.60 1 d PG A 1
C196 C -0.5094(8) 0.6492(6) -0.2279(2) 0.058(7) Uiso 0.60 1 d PG A 1
H19L H -0.5083 0.6504 -0.2465 0.070 Uiso 0.60 1 calc PR A 1
C197 C -0.5579(7) 0.6257(6) -0.2169(3) 0.083(9) Uiso 0.60 1 d PG A 1
H19M H -0.5891 0.6111 -0.2282 0.100 Uiso 0.60 1 calc PR A 1
C198 C -0.5595(8) 0.6239(6) -0.1891(4) 0.092(10) Uiso 0.60 1 d PG A 1
H19N H -0.5919 0.6082 -0.1818 0.110 Uiso 0.60 1 calc PR A 1
C199 C -0.5128(8) 0.6457(6) -0.1723(2) 0.057(7) Uiso 0.60 1 d PG A 1
H19O H -0.5139 0.6445 -0.1537 0.069 Uiso 0.60 1 calc PR A 1
C200 C -0.4644(7) 0.6692(6) -0.1833(3) 0.065(7) Uiso 0.60 1 d PG A 1
H20B H -0.4331 0.6838 -0.1720 0.078 Uiso 0.60 1 calc PR A 1
C195 C -0.4804(10) 0.6510(9) -0.2032(5) 0.061(10) Uiso 0.40 1 d PG A 2
C196 C -0.5186(12) 0.6257(9) -0.2220(4) 0.052(9) Uiso 0.40 1 d PG A 2
H19P H -0.5067 0.6217 -0.2393 0.062 Uiso 0.40 1 calc PR A 2
C197 C -0.5746(12) 0.6064(9) -0.2147(5) 0.111(17) Uiso 0.40 1 d PG A 2
H19Q H -0.6001 0.5895 -0.2273 0.133 Uiso 0.40 1 calc PR A 2
C198 C -0.5924(11) 0.6125(10) -0.1888(6) 0.086(13) Uiso 0.40 1 d PG A 2
H19R H -0.6298 0.5996 -0.1840 0.104 Uiso 0.40 1 calc PR A 2
C199 C -0.5542(13) 0.6378(10) -0.1701(4) 0.074(12) Uiso 0.40 1 d PG A 2
H19S H -0.5661 0.6419 -0.1527 0.089 Uiso 0.40 1 calc PR A 2
C200 C -0.4982(12) 0.6571(10) -0.1773(5) 0.078(13) Uiso 0.40 1 d PG A 2
H20C H -0.4727 0.6740 -0.1648 0.093 Uiso 0.40 1 calc PR A 2
C201 C -0.3649(10) 0.6429(6) -0.2356(5) 0.128(16) Uiso 0.60 1 d PG A 1
C202 C -0.3846(8) 0.6289(6) -0.2617(4) 0.090(13) Uiso 0.60 1 d PG A 1
H20D H -0.4186 0.6434 -0.2714 0.108 Uiso 0.60 1 calc PR A 1
C203 C -0.3535(9) 0.5934(6) -0.2733(3) 0.081(12) Uiso 0.60 1 d PG A 1
H20E H -0.3667 0.5840 -0.2908 0.097 Uiso 0.60 1 calc PR A 1
C204 C -0.3027(8) 0.5718(5) -0.2588(4) 0.060(8) Uiso 0.60 1 d PG A 1
H20F H -0.2818 0.5480 -0.2666 0.072 Uiso 0.60 1 calc PR A 1
C205 C -0.2830(8) 0.5857(6) -0.2327(3) 0.072(9) Uiso 0.60 1 d PG A 1
H20G H -0.2490 0.5713 -0.2230 0.086 Uiso 0.60 1 calc PR A 1
C206 C -0.3141(11) 0.6213(7) -0.2211(3) 0.102(12) Uiso 0.60 1 d PG A 1
H20H H -0.3009 0.6306 -0.2036 0.123 Uiso 0.60 1 calc PR A 1
C201 C -0.3612(4) 0.6507(2) -0.24002(19) 0.025(8) Uiso 0.40 1 d PG A 2
C202 C -0.3843(5) 0.6363(2) -0.26570(19) 0.047(12) Uiso 0.40 1 d PG A 2
H20I H -0.4191 0.6509 -0.2748 0.056 Uiso 0.40 1 calc PR A 2
C203 C -0.3554(5) 0.6003(3) -0.2778(2) 0.057(14) Uiso 0.40 1 d PG A 2
H20J H -0.3709 0.5907 -0.2950 0.069 Uiso 0.40 1 calc PR A 2
C204 C -0.3034(6) 0.5785(3) -0.2643(2) 0.036(9) Uiso 0.40 1 d PG A 2
H20K H -0.2841 0.5544 -0.2724 0.043 Uiso 0.40 1 calc PR A 2
C205 C -0.2803(5) 0.5928(3) -0.2386(2) 0.041(9) Uiso 0.40 1 d PG A 2
H20L H -0.2455 0.5782 -0.2296 0.050 Uiso 0.40 1 calc PR A 2
C206 C -0.3092(5) 0.6289(2) -0.2265(2) 0.027(8) Uiso 0.40 1 d PG A 2
H20M H -0.2937 0.6385 -0.2093 0.032 Uiso 0.40 1 calc PR A 2
C207 C -0.51727(16) 0.89171(13) -0.17836(8) 0.056(4) Uani 1 1 d G A .
C208 C -0.5533(2) 0.89809(15) -0.20291(8) 0.085(6) Uani 1 1 d G . .
H20N H -0.5900 0.8812 -0.2071 0.102 Uiso 1 1 calc R A .
C209 C -0.5343(3) 0.92979(16) -0.22125(9) 0.104(7) Uani 1 1 d G A .
H20O H -0.5583 0.9341 -0.2377 0.125 Uiso 1 1 calc R . .
C210 C -0.4793(3) 0.95511(16) -0.21504(11) 0.079(5) Uani 1 1 d G . .
H21A H -0.4666 0.9763 -0.2273 0.095 Uiso 1 1 calc R A .
C211 C -0.4433(2) 0.94873(16) -0.19049(12) 0.055(4) Uani 1 1 d G A .
H21B H -0.4065 0.9657 -0.1863 0.066 Uiso 1 1 calc R . .
C212 C -0.46230(17) 0.91703(15) -0.17215(10) 0.052(4) Uani 1 1 d G . .
H21C H -0.4382 0.9128 -0.1557 0.063 Uiso 1 1 calc R A .
C213 C -0.60830(18) 0.81978(14) -0.17002(8) 0.052(4) Uani 1 1 d G A .
C214 C -0.67045(17) 0.83555(17) -0.17399(9) 0.080(6) Uani 1 1 d G . .
H21D H -0.6807 0.8641 -0.1676 0.096 Uiso 1 1 calc R A .
C215 C -0.71730(19) 0.8086(2) -0.18746(11) 0.081(5) Uani 1 1 d G A .
H21E H -0.7589 0.8192 -0.1901 0.097 Uiso 1 1 calc R . .
C216 C -0.7020(2) 0.7659(2) -0.19698(12) 0.100(7) Uani 1 1 d G . .
H21F H -0.7334 0.7479 -0.2060 0.120 Uiso 1 1 calc R A .
C217 C -0.6399(3) 0.75015(17) -0.19301(11) 0.113(8) Uani 1 1 d G A .
H21G H -0.6296 0.7216 -0.1994 0.135 Uiso 1 1 calc R . .
C218 C -0.5930(2) 0.77708(14) -0.17954(9) 0.083(6) Uani 1 1 d G . .
H21H H -0.5514 0.7665 -0.1769 0.100 Uiso 1 1 calc R A .
C219 C -0.58467(17) 0.89317(15) -0.13118(7) 0.043(3) Uani 1 1 d G A .
C220 C -0.60148(18) 0.93741(15) -0.13873(9) 0.062(4) Uani 1 1 d G . .
H22B H -0.5936 0.9482 -0.1557 0.075 Uiso 1 1 calc R A .
C221 C -0.6301(2) 0.96555(17) -0.12097(10) 0.069(5) Uani 1 1 d G A .
H22C H -0.6413 0.9952 -0.1260 0.083 Uiso 1 1 calc R . .
C222 C -0.6419(2) 0.94945(19) -0.09567(9) 0.059(4) Uani 1 1 d G . .
H22D H -0.6610 0.9683 -0.0838 0.071 Uiso 1 1 calc R A .
C223 C -0.6250(2) 0.9052(2) -0.08813(8) 0.075(5) Uani 1 1 d G A .
H22E H -0.6329 0.8944 -0.0712 0.090 Uiso 1 1 calc R . .
C224 C -0.5964(2) 0.87706(18) -0.10588(7) 0.056(4) Uani 1 1 d G . .
H22F H -0.5852 0.8475 -0.1008 0.067 Uiso 1 1 calc R A .
C225 C -0.2552(6) 0.5094(5) -0.0010(3) 0.044(7) Uiso 0.50 1 d PG B 2
C226 C -0.2539(6) 0.4623(5) 0.0014(3) 0.042(6) Uiso 0.50 1 d PG B 2
H22G H -0.2914 0.4462 0.0025 0.051 Uiso 0.50 1 calc PR B 2
C227 C -0.1964(8) 0.4391(4) 0.0020(4) 0.066(9) Uiso 0.50 1 d PG B 2
H22H H -0.1955 0.4076 0.0036 0.079 Uiso 0.50 1 calc PR B 2
C228 C -0.1403(6) 0.4631(6) 0.0002(4) 0.070(9) Uiso 0.50 1 d PG B 2
H22I H -0.1019 0.4476 0.0007 0.084 Uiso 0.50 1 calc PR B 2
C229 C -0.1417(6) 0.5103(6) -0.0021(3) 0.057(8) Uiso 0.50 1 d PG B 2
H22J H -0.1041 0.5263 -0.0033 0.069 Uiso 0.50 1 calc PR B 2
C230 C -0.1991(8) 0.5334(4) -0.0027(3) 0.046(7) Uiso 0.50 1 d PG B 2
H23B H -0.2000 0.5649 -0.0043 0.055 Uiso 0.50 1 calc PR B 2
C225 C -0.2424(6) 0.5159(5) 0.0181(3) 0.039(6) Uiso 0.50 1 d PG B 1
C226 C -0.2432(6) 0.4706(5) 0.0262(3) 0.047(7) Uiso 0.50 1 d PG B 1
H22K H -0.2780 0.4524 0.0209 0.056 Uiso 0.50 1 calc PR B 1
C227 C -0.1918(7) 0.4527(4) 0.0423(3) 0.043(7) Uiso 0.50 1 d PG B 1
H22L H -0.1924 0.4224 0.0477 0.052 Uiso 0.50 1 calc PR B 1
C228 C -0.1397(6) 0.4800(6) 0.0502(3) 0.057(8) Uiso 0.50 1 d PG B 1
H22M H -0.1054 0.4679 0.0610 0.068 Uiso 0.50 1 calc PR B 1
C229 C -0.1389(6) 0.5252(5) 0.0421(3) 0.044(7) Uiso 0.50 1 d PG B 1
H22N H -0.1041 0.5435 0.0475 0.053 Uiso 0.50 1 calc PR B 1
C230 C -0.1902(8) 0.5432(4) 0.0261(3) 0.063(8) Uiso 0.50 1 d PG B 1
H23C H -0.1897 0.5735 0.0207 0.076 Uiso 0.50 1 calc PR B 1
C231 C -0.3724(7) 0.4986(5) -0.0109(3) 0.059(4) Uani 1 1 d . B .
C232 C -0.3642(13) 0.4832(6) -0.0347(4) 0.139(10) Uani 1 1 d . . .
H23D H -0.3362 0.4987 -0.0447 0.166 Uiso 1 1 calc R B .
C233 C -0.3951(15) 0.4445(7) -0.0463(4) 0.164(13) Uani 1 1 d . B .
H23E H -0.3883 0.4349 -0.0635 0.197 Uiso 1 1 calc R . .
C234 C -0.4378(11) 0.4203(7) -0.0302(4) 0.125(9) Uani 1 1 d . . .
H23F H -0.4613 0.3956 -0.0374 0.150 Uiso 1 1 calc R B .
C235 C -0.4433(8) 0.4350(6) -0.0033(4) 0.094(6) Uani 1 1 d . B .
H23G H -0.4665 0.4181 0.0081 0.113 Uiso 1 1 calc R . .
C236 C -0.4133(6) 0.4748(5) 0.0054(3) 0.051(4) Uani 1 1 d . . .
H23H H -0.4200 0.4863 0.0223 0.062 Uiso 1 1 calc R B .
C237 C -0.3481(6) 0.5616(5) 0.0324(3) 0.048(4) Uani 1 1 d . B .
C238 C -0.3208(8) 0.5445(5) 0.0585(4) 0.086(6) Uani 1 1 d . . .
H23I H -0.2893 0.5223 0.0595 0.104 Uiso 1 1 calc R B .
C239 C -0.3422(14) 0.5616(7) 0.0814(3) 0.157(14) Uani 1 1 d . B .
H23J H -0.3302 0.5473 0.0978 0.189 Uiso 1 1 calc R . .
C240 C -0.3771(13) 0.5952(7) 0.0811(4) 0.136(11) Uani 1 1 d . . .
H24B H -0.3845 0.6089 0.0974 0.163 Uiso 1 1 calc R B .
C241 C -0.4052(8) 0.6132(6) 0.0574(3) 0.085(6) Uani 1 1 d . B .
H24C H -0.4350 0.6363 0.0579 0.102 Uiso 1 1 calc R . .
C242 C -0.3897(6) 0.5971(4) 0.0328(3) 0.052(4) Uani 1 1 d . . .
H24D H -0.4072 0.6102 0.0168 0.063 Uiso 1 1 calc R B .
O1S O -0.0935(11) 0.9020(7) -0.3833(4) 0.195(8) Uiso 1 1 d . . .
C1S C -0.1370(14) 0.8630(10) -0.3917(6) 0.186(12) Uiso 1 1 d . . .
H1SA H -0.1488 0.8499 -0.3750 0.223 Uiso 1 1 calc R . .
H1SB H -0.1752 0.8769 -0.4003 0.223 Uiso 1 1 calc R . .
C2S C -0.124(3) 0.8240(17) -0.4088(11) 0.39(3) Uiso 1 1 d . . .
H2SA H -0.1435 0.8269 -0.4272 0.474 Uiso 1 1 calc R . .
H2SB H -0.1351 0.7950 -0.4011 0.474 Uiso 1 1 calc R . .
C3S C -0.0453(13) 0.8358(9) -0.4051(5) 0.169(11) Uiso 1 1 d . . .
H3SA H -0.0285 0.8331 -0.4225 0.203 Uiso 1 1 calc R . .
H3SB H -0.0238 0.8136 -0.3931 0.203 Uiso 1 1 calc R . .
C4S C -0.0298(15) 0.8895(11) -0.3925(6) 0.211(14) Uiso 1 1 d . . .
H4SA H 0.0032 0.8891 -0.3776 0.253 Uiso 1 1 calc R . .
H4SB H -0.0176 0.9101 -0.4063 0.253 Uiso 1 1 calc R . .
O2S O 0.1149(13) 0.7994(9) -0.3853(5) 0.233(10) Uiso 1 1 d . . .
C5S C 0.1790(15) 0.7983(10) -0.3751(6) 0.188(12) Uiso 1 1 d . . .
H5SA H 0.1866 0.8111 -0.3571 0.226 Uiso 1 1 calc R . .
H5SB H 0.2070 0.8120 -0.3871 0.226 Uiso 1 1 calc R . .
C6S C 0.1805(19) 0.7464(13) -0.3754(8) 0.266(18) Uiso 1 1 d . . .
H6SA H 0.1643 0.7354 -0.3590 0.319 Uiso 1 1 calc R . .
H6SB H 0.2244 0.7366 -0.3751 0.319 Uiso 1 1 calc R . .
C7S C 0.1406(13) 0.7227(9) -0.4008(6) 0.167(11) Uiso 1 1 d . . .
H7SA H 0.1666 0.7102 -0.4140 0.200 Uiso 1 1 calc R . .
H7SB H 0.1094 0.7008 -0.3959 0.200 Uiso 1 1 calc R . .
C8S C 0.1138(13) 0.7689(9) -0.4079(5) 0.160(10) Uiso 1 1 d . . .
H8SA H 0.1378 0.7824 -0.4215 0.192 Uiso 1 1 calc R . .
H8SB H 0.0703 0.7654 -0.4157 0.192 Uiso 1 1 calc R . .

loop_
_atom_site_aniso_label
_atom_site_aniso_U_11
_atom_site_aniso_U_22
_atom_site_aniso_U_33
_atom_site_aniso_U_23
_atom_site_aniso_U_13
_atom_site_aniso_U_12
Se1 0.0365(7) 0.0475(9) 0.0311(7) -0.0091(6) -0.0035(6) 0.0078(6)
Se2 0.0296(6) 0.0376(8) 0.0303(7) -0.0040(6) -0.0019(5) 0.0040(6)
Se3 0.0560(8) 0.0386(8) 0.0311(7) 0.0004(6) 0.0095(6) 0.0108(6)
Se4 0.0896(11) 0.0327(8) 0.0454(9) 0.0080(7) 0.0315(8) 0.0152(8)
Se5 0.0305(6) 0.0260(7) 0.0301(7) -0.0014(5) 0.0033(5) 0.0010(5)
Se6 0.0323(7) 0.0374(8) 0.0300(7) -0.0011(6) 0.0038(5) 0.0005(6)
Se7 0.0628(9) 0.0377(8) 0.0352(8) 0.0051(6) 0.0132(7) 0.0083(7)
Se8 0.0316(6) 0.0336(7) 0.0329(7) -0.0028(6) 0.0079(5) -0.0014(5)
Se9 0.1089(13) 0.0277(8) 0.0556(9) -0.0001(7) 0.0476(9) -0.0048(8)
Se10 0.0746(10) 0.0586(10) 0.0423(9) -0.0094(7) 0.0218(7) -0.0319(8)
Se11 0.1085(13) 0.0259(8) 0.0454(9) 0.0003(7) 0.0394(8) 0.0061(8)
Se12 0.1141(13) 0.0248(8) 0.0504(9) 0.0016(7) 0.0448(9) -0.0009(8)
Se13 0.0374(7) 0.0330(7) 0.0329(7) 0.0031(6) 0.0062(6) -0.0019(6)
Se14 0.0365(7) 0.0330(7) 0.0327(7) 0.0011(6) 0.0035(5) -0.0017(6)
Se15 0.0435(7) 0.0385(8) 0.0294(7) -0.0027(6) 0.0028(6) 0.0123(6)
Se16 0.0427(7) 0.0514(9) 0.0313(7) 0.0013(6) 0.0087(6) 0.0126(6)
Se17 0.0317(7) 0.0370(8) 0.0319(7) -0.0044(6) 0.0049(5) 0.0044(6)
Se18 0.0330(7) 0.0349(8) 0.0290(7) -0.0033(6) -0.0007(5) 0.0055(6)
Se19 0.0290(6) 0.0281(7) 0.0315(7) -0.0017(5) 0.0069(5) 0.0000(5)
Se20 0.0441(7) 0.0459(9) 0.0303(7) 0.0000(6) 0.0035(6) 0.0195(6)
Se21 0.0394(7) 0.0283(7) 0.0281(7) 0.0004(5) 0.0047(5) 0.0055(6)
Se22 0.0522(8) 0.0435(9) 0.0300(7) -0.0056(6) -0.0016(6) 0.0231(7)
Se23 0.0302(6) 0.0268(7) 0.0274(6) 0.0006(5) 0.0022(5) 0.0020(5)
Se24 0.0426(7) 0.0289(7) 0.0332(7) 0.0023(6) 0.0125(6) 0.0034(6)
Se25 0.0522(8) 0.0405(8) 0.0370(8) -0.0058(6) 0.0153(6) -0.0197(6)
Se26 0.0341(7) 0.0347(8) 0.0332(7) -0.0075(6) 0.0072(5) -0.0080(6)
Se27 0.0874(11) 0.0271(8) 0.0483(9) -0.0038(7) 0.0361(8) -0.0082(7)
Se28 0.0642(9) 0.0281(8) 0.0407(8) -0.0047(6) 0.0240(7) -0.0019(6)
Cu1 0.0445(9) 0.0460(10) 0.0341(9) -0.0076(8) 0.0035(7) 0.0011(8)
Cu2 0.0359(8) 0.0301(9) 0.0349(9) 0.0006(7) 0.0040(7) 0.0022(7)
Cu3 0.0307(8) 0.0296(9) 0.0355(9) 0.0028(7) 0.0020(6) -0.0013(6)
Cu4 0.0644(11) 0.0357(10) 0.0447(10) -0.0003(8) 0.0121(8) 0.0072(8)
Cu5 0.0421(9) 0.0349(9) 0.0354(9) -0.0019(7) 0.0041(7) -0.0048(7)
Cu6 0.0428(9) 0.0344(9) 0.0326(9) 0.0003(7) 0.0071(7) 0.0022(7)
Cu7 0.0479(9) 0.0367(10) 0.0407(9) -0.0039(7) 0.0112(8) 0.0078(8)
Cu8 0.0382(8) 0.0276(9) 0.0382(9) 0.0018(7) 0.0089(7) 0.0028(7)
Cu9 0.0380(9) 0.0412(10) 0.0307(8) -0.0041(7) 0.0021(7) 0.0013(7)
Cu10 0.0399(9) 0.0892(15) 0.0372(10) -0.0120(9) -0.0063(8) 0.0242(9)
Cu11 0.0288(8) 0.0253(8) 0.0351(8) -0.0031(7) 0.0051(6) -0.0014(6)
Cu12 0.0351(8) 0.0295(9) 0.0280(8) 0.0010(7) 0.0021(6) 0.0041(7)
Cu13 0.0352(8) 0.0462(10) 0.0322(9) -0.0102(7) -0.0010(7) 0.0095(7)
Cu14 0.0336(9) 0.0670(12) 0.0402(10) -0.0102(8) -0.0007(7) 0.0130(8)
Cu15 0.0438(9) 0.0340(9) 0.0346(9) 0.0038(7) 0.0103(7) 0.0037(7)
Cu16 0.0755(12) 0.0347(10) 0.0437(10) -0.0005(8) 0.0198(9) -0.0078(9)
Cu17 0.0498(10) 0.0390(10) 0.0405(9) -0.0044(8) 0.0136(8) -0.0102(8)
Cu18 0.1411(19) 0.0286(10) 0.0630(13) 0.0058(9) 0.0608(13) 0.0027(11)
Cu19 0.0701(12) 0.0352(10) 0.0645(12) 0.0043(9) 0.0114(10) -0.0113(9)
Cu20 0.0888(13) 0.0343(10) 0.0478(11) 0.0019(8) 0.0293(10) -0.0069(9)
Cu21 0.0451(9) 0.0314(9) 0.0392(9) -0.0048(7) 0.0100(7) -0.0066(7)
Cu22 0.0545(10) 0.0390(10) 0.0433(10) 0.0062(8) 0.0159(8) 0.0105(8)
Cu23 0.0730(12) 0.0305(10) 0.0435(10) -0.0033(8) 0.0245(9) -0.0034(8)
Cu24 0.0344(8) 0.0423(10) 0.0475(10) 0.0017(8) 0.0070(7) -0.0035(7)
Cu25 0.0630(11) 0.0298(9) 0.0402(9) 0.0015(7) 0.0195(8) 0.0021(8)
Cu26 0.0572(10) 0.0358(10) 0.0468(10) -0.0084(8) 0.0217(8) -0.0098(8)
Cu27 0.0798(12) 0.0305(10) 0.0489(10) 0.0053(8) 0.0328(9) 0.0037(9)
Cu28 0.0342(9) 0.0567(11) 0.0472(10) -0.0258(9) 0.0084(7) -0.0064(8)
Cu29 0.0425(9) 0.0383(10) 0.0333(9) 0.0004(7) 0.0109(7) 0.0013(7)
Cu30 0.0450(9) 0.0331(9) 0.0358(9) -0.0004(7) 0.0001(7) 0.0052(7)
Cu31 0.0361(8) 0.0321(9) 0.0390(9) -0.0017(7) 0.0069(7) 0.0029(7)
Cu32 0.0462(9) 0.0389(10) 0.0282(8) -0.0037(7) -0.0027(7) 0.0153(7)
Cu33 0.0346(8) 0.0386(10) 0.0342(9) 0.0004(7) 0.0017(7) -0.0054(7)
Cu34 0.0330(8) 0.0326(9) 0.0351(9) 0.0033(7) 0.0083(7) 0.0013(7)
Cu35 0.0449(9) 0.0404(10) 0.0284(8) -0.0021(7) 0.0039(7) 0.0124(7)
Cu36 0.0354(8) 0.0384(10) 0.0384(9) 0.0013(7) 0.0059(7) 0.0013(7)
Cu37 0.0471(9) 0.0452(10) 0.0346(9) 0.0030(8) 0.0098(7) 0.0018(8)
Cu38 0.1160(16) 0.0336(11) 0.0446(11) 0.0028(8) 0.0252(10) 0.0235(10)
Cu39 0.0742(12) 0.0367(10) 0.0592(11) 0.0011(9) 0.0369(10) 0.0080(9)
Cu40 0.0516(17) 0.0448(18) 0.0448(17) -0.0197(14) 0.0086(13) -0.0094(14)
Cu40 0.046(3) 0.063(3) 0.063(3) -0.038(3) 0.002(2) -0.003(2)
Fe1 0.0262(9) 0.0386(11) 0.0320(10) -0.0040(8) 0.0003(7) 0.0017(8)
Fe2 0.116(2) 0.0690(17) 0.0322(12) 0.0052(11) 0.0025(12) 0.0500(15)
Fe3 0.0337(10) 0.0318(11) 0.0383(11) -0.0022(8) 0.0084(8) 0.0057(8)
Fe4 0.0514(12) 0.0582(14) 0.0348(11) -0.0021(10) 0.0149(9) 0.0104(10)
Fe5 0.027(2) 0.032(2) 0.045(2) -0.0040(18) 0.0101(19) -0.0039(18)
Fe5A 0.025(2) 0.037(2) 0.054(3) -0.004(2) 0.0051(19) -0.0041(19)
Fe6 0.152(2) 0.0257(12) 0.0592(15) -0.0045(11) 0.0547(15) -0.0035(13)
Fe7 0.0465(11) 0.0444(12) 0.0356(11) 0.0054(9) -0.0006(9) 0.0109(9)
Fe8 0.0897(16) 0.0551(14) 0.0284(11) -0.0092(10) -0.0038(10) 0.0277(12)
P1 0.0339(18) 0.050(2) 0.0332(19) -0.0079(16) 0.0050(15) 0.0002(16)
P2 0.0427(19) 0.032(2) 0.0320(19) 0.0005(15) -0.0009(15) -0.0039(15)
P3 0.0310(18) 0.031(2) 0.063(2) -0.0013(18) -0.0048(16) 0.0013(15)
P4 0.0322(19) 0.091(3) 0.045(2) -0.020(2) 0.0042(17) 0.003(2)
P5 0.063(2) 0.065(3) 0.040(2) 0.0056(19) 0.0200(19) -0.002(2)
P6 0.033(4) 0.033(4) 0.046(5) -0.008(3) 0.000(3) 0.004(3)
P7 0.051(4) 0.041(4) 0.047(4) -0.015(3) 0.011(3) -0.005(3)
P6A 0.031(4) 0.030(4) 0.034(4) -0.003(3) -0.004(3) 0.009(3)
P7A 0.047(6) 0.054(7) 0.047(6) -0.019(5) -0.005(5) 0.000(5)
P8 0.0256(17) 0.057(2) 0.039(2) -0.0042(17) 0.0039(15) 0.0013(16)
P9 0.058(2) 0.033(2) 0.076(3) 0.017(2) 0.031(2) 0.0096(18)
C1 0.034(7) 0.040(8) 0.032(7) -0.006(6) 0.004(6) 0.012(6)
C2 0.035(7) 0.027(7) 0.031(7) -0.006(6) -0.006(5) 0.001(6)
C3 0.050(8) 0.051(9) 0.026(7) 0.002(6) -0.003(6) 0.021(7)
C4 0.031(7) 0.051(9) 0.046(8) -0.009(7) -0.014(6) 0.009(6)
C5 0.031(7) 0.058(9) 0.049(9) 0.000(7) 0.002(6) 0.017(7)
C6 0.030(7) 0.038(8) 0.028(7) -0.007(6) 0.006(5) 0.000(6)
C7 0.027(6) 0.035(8) 0.037(7) -0.001(6) 0.002(5) 0.009(6)
C8 0.035(7) 0.029(7) 0.050(8) -0.012(6) 0.003(6) 0.002(6)
C9 0.031(7) 0.036(8) 0.054(9) -0.002(7) 0.002(6) -0.016(6)
C10 0.040(7) 0.046(9) 0.037(8) -0.008(6) 0.008(6) -0.010(6)
C11 0.065(10) 0.057(10) 0.050(9) 0.006(8) 0.006(8) 0.025(8)
C12 0.070(10) 0.079(12) 0.034(8) 0.002(8) 0.007(7) 0.031(9)
C13 0.102(14) 0.111(16) 0.061(12) 0.015(11) -0.012(10) 0.051(12)
C14 0.076(12) 0.100(15) 0.075(13) 0.014(11) -0.017(10) 0.038(11)
C15 0.082(11) 0.068(11) 0.055(10) 0.009(8) 0.020(9) 0.029(9)
C16 0.20(2) 0.025(9) 0.030(8) 0.007(7) 0.017(10) 0.042(11)
C17 0.29(3) 0.043(11) 0.052(12) 0.007(9) 0.087(15) 0.014(15)
C18 0.35(4) 0.083(16) 0.039(12) 0.009(11) -0.076(17) 0.07(2)
C19 0.22(3) 0.110(18) 0.056(13) -0.012(12) -0.066(15) 0.090(18)
C20 0.133(17) 0.086(14) 0.061(11) 0.007(10) 0.002(11) 0.072(13)
C21 0.038(7) 0.030(7) 0.036(7) 0.001(6) 0.001(6) 0.012(6)
C22 0.053(8) 0.030(8) 0.041(8) 0.013(6) 0.009(6) 0.013(6)
C23 0.048(8) 0.042(8) 0.043(8) 0.010(7) 0.023(7) 0.021(7)
C24 0.045(8) 0.036(8) 0.044(8) 0.003(7) 0.004(6) 0.008(6)
C25 0.038(7) 0.025(7) 0.028(7) 0.000(5) 0.005(5) 0.004(6)
C26 0.037(7) 0.034(8) 0.028(7) -0.003(6) 0.001(6) 0.004(6)
C27 0.052(8) 0.047(9) 0.041(8) -0.012(7) 0.014(7) -0.007(7)
C28 0.058(9) 0.043(9) 0.036(8) -0.005(6) 0.020(7) 0.018(7)
C29 0.029(7) 0.038(8) 0.061(9) -0.004(7) 0.011(6) -0.006(6)
C30 0.030(7) 0.041(8) 0.045(8) -0.005(6) 0.002(6) -0.001(6)
C31 0.063(10) 0.088(12) 0.025(8) 0.017(8) 0.013(7) 0.021(9)
C32 0.071(11) 0.085(13) 0.053(10) -0.036(9) -0.009(8) 0.033(9)
C35 0.083(11) 0.078(12) 0.053(10) 0.012(9) 0.036(9) 0.018(9)
C36 0.036(7) 0.042(8) 0.024(7) -0.003(6) 0.005(5) -0.001(6)
C37 0.045(8) 0.057(10) 0.042(8) -0.004(7) 0.012(6) 0.001(7)
C38 0.071(10) 0.044(9) 0.048(9) -0.002(7) 0.028(8) 0.014(8)
C39 0.039(8) 0.091(12) 0.046(9) 0.011(8) 0.019(7) 0.024(8)
C40 0.032(7) 0.057(9) 0.034(7) -0.001(6) 0.007(6) 0.002(6)
C51 0.156(17) 0.034(9) 0.051(10) -0.003(8) 0.050(11) -0.003(10)
C52 0.156(17) 0.026(9) 0.061(11) 0.000(8) 0.046(11) -0.001(10)
C53 0.157(19) 0.042(11) 0.088(14) 0.005(10) 0.073(13) 0.006(11)
C54 0.18(2) 0.032(10) 0.067(11) -0.014(8) 0.077(13) -0.037(11)
C55 0.160(18) 0.040(10) 0.044(10) -0.005(8) 0.056(11) -0.013(10)
C56 0.132(15) 0.041(10) 0.041(9) -0.008(8) 0.039(9) -0.008(10)
C57 0.144(16) 0.031(9) 0.057(10) -0.001(8) 0.059(10) -0.009(10)
C58 0.20(2) 0.025(9) 0.058(11) -0.003(8) 0.067(13) -0.015(11)
C59 0.169(19) 0.045(11) 0.048(10) -0.005(8) 0.042(11) -0.016(11)
C60 0.18(2) 0.043(10) 0.059(11) -0.006(9) 0.077(12) -0.009(11)
C61 0.037(7) 0.031(8) 0.051(8) 0.018(6) 0.007(6) 0.001(6)
C62 0.047(8) 0.044(8) 0.037(8) 0.009(6) 0.018(6) -0.001(7)
C63 0.079(10) 0.047(9) 0.040(8) 0.020(7) 0.006(7) 0.018(8)
C64 0.065(9) 0.044(9) 0.049(9) 0.010(7) 0.019(7) 0.012(7)
C65 0.052(8) 0.027(7) 0.032(7) 0.006(6) 0.014(6) 0.005(6)
C66 0.040(8) 0.046(9) 0.041(8) -0.002(7) -0.006(6) 0.002(6)
C67 0.057(9) 0.055(9) 0.027(7) -0.016(7) -0.004(6) 0.014(7)
C68 0.075(11) 0.075(12) 0.036(8) 0.005(8) -0.010(8) -0.001(9)
C69 0.066(10) 0.086(13) 0.054(10) 0.019(9) -0.007(8) 0.007(9)
C70 0.038(8) 0.071(11) 0.052(9) 0.002(8) 0.011(7) -0.003(7)
C71 0.035(7) 0.052(9) 0.032(7) -0.006(6) 0.005(6) 0.009(6)
C72 0.059(9) 0.055(10) 0.033(8) -0.012(7) -0.004(7) 0.008(7)
C73 0.069(10) 0.069(11) 0.044(9) 0.017(8) 0.009(8) 0.029(9)
C74 0.071(10) 0.053(10) 0.047(9) -0.011(7) -0.007(8) 0.012(8)
C75 0.077(11) 0.058(10) 0.039(8) -0.018(7) 0.003(7) 0.023(8)
C76 0.113(13) 0.069(11) 0.016(7) 0.001(7) -0.007(8) 0.050(10)
C77 0.19(2) 0.075(13) 0.046(10) 0.019(9) 0.052(12) 0.053(13)
C78 0.46(5) 0.029(11) 0.017(9) -0.009(8) -0.027(18) 0.072(19)
C79 0.23(3) 0.113(18) 0.089(15) -0.061(13) -0.090(17) 0.088(18)
C80 0.118(14) 0.045(10) 0.058(10) -0.007(8) -0.046(10) 0.042(9)
C81 0.034(7) 0.043(8) 0.048(8) -0.009(7) 0.014(6) -0.009(6)
C82 0.039(8) 0.089(12) 0.053(9) 0.007(8) 0.006(7) 0.012(8)
C83 0.046(9) 0.068(11) 0.064(10) 0.007(8) 0.015(8) 0.000(8)
C84 0.084(13) 0.110(16) 0.085(13) 0.021(12) 0.053(11) 0.017(11)
C85 0.071(11) 0.115(15) 0.065(11) 0.040(10) 0.022(9) 0.013(11)
C86 0.062(10) 0.075(12) 0.063(10) 0.030(9) 0.007(8) -0.004(9)
C87 0.031(7) 0.061(9) 0.027(7) 0.003(6) 0.003(6) 0.009(6)
C88 0.033(8) 0.088(12) 0.043(9) -0.011(8) -0.006(6) 0.008(8)
C89 0.061(10) 0.102(14) 0.041(9) -0.012(9) 0.014(8) 0.021(9)
C90 0.039(8) 0.076(12) 0.057(10) 0.025(9) 0.007(7) 0.014(8)
C91 0.062(10) 0.066(11) 0.065(11) 0.018(9) -0.027(8) -0.021(9)
C92 0.042(8) 0.054(9) 0.051(9) -0.011(7) -0.010(7) -0.003(7)
C93 0.042(7) 0.046(9) 0.028(7) -0.003(6) 0.009(6) -0.004(6)
C94 0.037(7) 0.058(10) 0.043(8) -0.003(7) 0.002(6) 0.000(7)
C95 0.057(9) 0.048(9) 0.055(9) -0.018(8) 0.004(7) 0.010(7)
C96 0.033(7) 0.050(10) 0.074(11) 0.013(8) 0.001(7) -0.006(7)
C97 0.052(9) 0.064(11) 0.057(10) 0.008(8) -0.013(7) -0.017(8)
C98 0.050(8) 0.047(9) 0.046(9) -0.010(7) 0.000(7) -0.010(7)
C99 0.052(8) 0.025(7) 0.044(8) 0.002(6) 0.007(6) -0.011(6)
C100 0.068(10) 0.042(9) 0.041(8) -0.008(7) -0.003(7) 0.002(7)
C101 0.046(9) 0.065(11) 0.061(10) 0.006(8) 0.001(7) -0.030(8)
C102 0.045(8) 0.077(12) 0.047(9) 0.003(8) 0.007(7) -0.008(8)
C103 0.060(10) 0.058(10) 0.051(9) -0.005(8) 0.011(7) -0.009(8)
C104 0.064(9) 0.041(9) 0.054(9) -0.004(7) 0.006(7) -0.011(7)
C105 0.055(8) 0.026(8) 0.045(8) -0.001(6) 0.009(7) -0.013(6)
C106 0.063(9) 0.040(9) 0.048(9) 0.000(7) 0.003(7) -0.013(7)
C107 0.083(12) 0.052(10) 0.046(9) -0.003(8) -0.002(8) 0.001(9)
C108 0.111(15) 0.078(13) 0.038(9) -0.015(9) 0.004(9) -0.034(11)
C109 0.090(12) 0.042(10) 0.088(12) -0.037(9) 0.036(10) -0.012(9)
C110 0.073(10) 0.029(8) 0.069(10) -0.009(7) 0.002(8) -0.008(7)
C111 0.049(8) 0.039(8) 0.033(7) -0.003(6) 0.001(6) 0.010(6)
C112 0.069(10) 0.062(11) 0.053(9) 0.019(8) 0.011(8) 0.022(8)
C113 0.059(10) 0.079(12) 0.043(9) 0.002(8) -0.002(8) 0.021(9)
C114 0.057(10) 0.079(13) 0.064(11) -0.001(9) -0.011(8) 0.031(9)
C115 0.151(18) 0.052(11) 0.037(9) 0.014(8) -0.027(10) 0.016(11)
C116 0.089(11) 0.042(9) 0.038(8) 0.010(7) -0.001(8) -0.014(8)
C135 0.033(8) 0.103(13) 0.054(9) -0.019(9) 0.020(7) 0.001(8)
C136 0.038(9) 0.105(14) 0.073(11) -0.013(11) -0.001(8) -0.007(9)
C137 0.057(11) 0.143(18) 0.054(11) -0.016(11) -0.002(8) -0.021(12)
C138 0.084(12) 0.095(14) 0.035(9) -0.005(9) 0.000(8) -0.024(11)
C139 0.064(10) 0.084(12) 0.032(8) -0.004(8) 0.007(7) 0.001(9)
C140 0.043(9) 0.099(13) 0.052(10) -0.013(9) 0.016(7) 0.007(9)
C141 0.030(8) 0.106(14) 0.043(9) -0.014(9) 0.001(7) -0.003(8)
C142 0.031(8) 0.138(17) 0.052(10) -0.032(10) -0.009(7) 0.017(9)
C143 0.048(10) 0.16(2) 0.062(12) -0.014(12) 0.006(8) 0.015(12)
C144 0.030(8) 0.17(2) 0.076(13) -0.063(13) 0.007(8) 0.001(11)
C145 0.043(9) 0.147(18) 0.052(10) -0.045(11) 0.018(8) -0.016(10)
C146 0.040(9) 0.139(17) 0.065(11) -0.041(11) 0.008(8) -0.008(10)
C147 0.024(7) 0.087(12) 0.047(9) -0.023(8) -0.004(6) 0.006(7)
C148 0.030(8) 0.092(13) 0.075(11) -0.017(9) -0.008(7) 0.007(8)
C149 0.042(9) 0.093(13) 0.062(10) -0.029(9) 0.003(8) 0.010(8)
C150 0.054(10) 0.088(13) 0.097(14) -0.029(11) -0.012(9) 0.020(9)
C151 0.053(10) 0.118(15) 0.072(11) -0.036(11) -0.016(9) 0.041(10)
C152 0.042(9) 0.108(14) 0.054(10) -0.026(9) 0.001(7) 0.015(9)
C153 0.070(10) 0.073(12) 0.041(9) 0.010(8) 0.015(8) -0.014(9)
C154 0.075(11) 0.064(12) 0.084(12) 0.026(10) 0.030(9) -0.004(9)
C155 0.095(14) 0.070(14) 0.15(2) 0.010(13) 0.014(13) -0.032(11)
C156 0.17(2) 0.16(2) 0.112(19) 0.093(18) -0.043(17) -0.094(19)
C157 0.18(2) 0.122(19) 0.066(13) 0.046(13) 0.004(14) -0.091(17)
C158 0.126(17) 0.113(17) 0.057(12) 0.007(11) 0.018(11) -0.038(13)
C159 0.058(10) 0.120(16) 0.051(10) -0.009(10) 0.019(8) 0.003(10)
C160 0.096(15) 0.17(2) 0.077(14) 0.009(14) 0.036(11) 0.042(15)
C161 0.111(18) 0.22(3) 0.081(15) -0.026(16) 0.019(13) 0.083(19)
C162 0.097(17) 0.20(3) 0.18(3) 0.00(2) 0.078(18) 0.043(18)
C163 0.073(14) 0.31(4) 0.077(15) -0.019(18) 0.020(12) 0.061(18)
C164 0.072(12) 0.139(18) 0.052(11) 0.001(11) 0.016(9) 0.010(12)
C165 0.057(9) 0.060(10) 0.035(8) 0.007(7) -0.002(7) 0.008(8)
C166 0.065(10) 0.054(10) 0.050(9) -0.001(8) -0.014(8) 0.009(8)
C167 0.116(15) 0.035(9) 0.073(12) 0.006(8) -0.009(10) 0.008(9)
C168 0.102(13) 0.046(10) 0.051(10) -0.004(8) -0.001(9) -0.005(9)
C169 0.073(10) 0.045(9) 0.045(9) -0.002(7) 0.003(8) 0.002(8)
C170 0.081(12) 0.064(11) 0.065(11) 0.003(9) 0.026(9) -0.002(9)
C207 0.037(8) 0.081(12) 0.051(9) 0.017(8) 0.014(7) 0.017(8)
C208 0.050(10) 0.163(19) 0.041(10) 0.032(11) -0.001(8) -0.010(11)
C209 0.092(14) 0.15(2) 0.064(12) 0.026(12) -0.027(11) -0.005(14)
C210 0.048(10) 0.105(15) 0.088(13) 0.029(11) 0.021(9) 0.026(10)
C211 0.050(9) 0.058(10) 0.057(10) 0.023(8) 0.012(7) 0.018(7)
C212 0.036(8) 0.065(10) 0.058(9) 0.008(8) 0.013(7) 0.007(7)
C213 0.028(7) 0.080(11) 0.049(9) -0.016(8) 0.007(6) -0.007(7)
C214 0.028(8) 0.141(17) 0.071(11) -0.050(11) 0.000(7) -0.012(9)
C215 0.041(9) 0.122(16) 0.081(12) -0.023(11) 0.011(9) -0.007(10)
C216 0.064(12) 0.16(2) 0.078(13) -0.048(13) 0.005(10) -0.049(13)
C217 0.079(13) 0.129(18) 0.124(17) -0.075(14) -0.027(12) -0.028(13)
C218 0.045(9) 0.110(15) 0.092(13) -0.047(11) -0.001(9) -0.019(10)
C219 0.017(6) 0.074(11) 0.037(8) -0.011(7) -0.002(5) 0.009(6)
C220 0.055(9) 0.077(12) 0.055(10) 0.002(9) 0.004(8) 0.022(9)
C221 0.056(10) 0.064(11) 0.086(12) -0.005(9) 0.002(9) 0.013(8)
C222 0.045(9) 0.073(12) 0.060(10) -0.020(9) 0.008(7) 0.013(8)
C223 0.054(10) 0.134(16) 0.039(9) -0.008(10) 0.017(7) 0.003(10)
C224 0.044(8) 0.082(12) 0.042(9) -0.006(8) 0.003(7) 0.023(8)
C231 0.095(12) 0.051(10) 0.032(8) 0.002(7) 0.014(8) 0.006(9)
C232 0.28(3) 0.042(12) 0.105(17) 0.011(12) 0.081(19) -0.014(15)
C233 0.35(4) 0.059(15) 0.089(17) 0.008(13) 0.06(2) -0.02(2)
C234 0.17(2) 0.085(16) 0.111(18) -0.039(14) -0.042(16) 0.015(15)
C235 0.063(11) 0.092(15) 0.124(17) -0.034(13) -0.004(11) 0.005(10)
C236 0.048(8) 0.052(10) 0.053(9) -0.004(7) -0.002(7) -0.002(7)
C237 0.046(8) 0.056(10) 0.042(8) 0.025(7) -0.003(6) -0.017(7)
C238 0.104(14) 0.044(10) 0.104(15) 0.031(10) -0.027(12) -0.030(10)
C239 0.34(4) 0.097(19) 0.030(11) -0.005(11) -0.011(16) -0.11(2)
C240 0.29(3) 0.066(15) 0.057(13) -0.032(11) 0.063(17) -0.097(18)
C241 0.095(13) 0.084(14) 0.083(13) -0.015(11) 0.046(11) -0.031(11)
C242 0.051(9) 0.048(9) 0.061(10) 0.014(8) 0.020(7) 0.013(7)

loop_
_atom_type_symbol
_atom_type_description
_atom_type_scat_dispersion_real
_atom_type_scat_dispersion_imag
_atom_type_scat_source
C C 0.0033 0.0016 'International Tables Vol C Tables 4.2.6.8 and 6.1.1.4'
H H 0.0000 0.0000 'International Tables Vol C Tables 4.2.6.8 and 6.1.1.4'
P P 0.1023 0.0942 'International Tables Vol C Tables 4.2.6.8 and 6.1.1.4'
Fe Fe 0.3463 0.8444 'International Tables Vol C Tables 4.2.6.8 and 6.1.1.4'
Cu Cu 0.3201 1.2651 'International Tables Vol C Tables 4.2.6.8 and 6.1.1.4'
Se Se -0.0929 2.2259 'International Tables Vol C Tables 4.2.6.8 and 6.1.1.4'
O O 0.0106 0.0060 'International Tables Vol C Tables 4.2.6.8 and 6.1.1.4'

loop_
_geom_angle_atom_site_label_1
_geom_angle_atom_site_label_2
_geom_angle_atom_site_label_3
_geom_angle
C1 Se1 Cu13 113.2(4)
C1 Se1 Cu14 114.4(3)
Cu13 Se1 Cu14 70.44(6)
C1 Se1 Cu10 123.3(4)
Cu13 Se1 Cu10 123.31(7)
Cu14 Se1 Cu10 82.47(7)
C6 Se2 Cu13 115.1(4)
C6 Se2 Cu9 103.8(3)
Cu13 Se2 Cu9 69.52(6)
C6 Se2 Cu3 109.6(3)
Cu13 Se2 Cu3 132.06(7)
Cu9 Se2 Cu3 84.14(6)
C11 Se3 Cu4 106.2(4)
C11 Se3 Cu6 102.3(4)
Cu4 Se3 Cu6 67.84(6)
C11 Se3 Cu1 100.2(4)
Cu4 Se3 Cu1 127.66(7)
Cu6 Se3 Cu1 62.75(6)
C16 Se4 Cu22 110.5(6)
C16 Se4 Cu4 106.5(4)
Cu22 Se4 Cu4 88.35(7)
C16 Se4 Cu18 116.4(4)
Cu22 Se4 Cu18 92.23(7)
Cu4 Se4 Cu18 133.78(10)
C21 Se5 Cu2 111.0(4)
C21 Se5 Cu11 97.4(4)
Cu2 Se5 Cu11 70.96(6)
C21 Se5 Cu3 106.3(3)
Cu2 Se5 Cu3 122.36(7)
Cu11 Se5 Cu3 61.90(5)
C26 Se6 Cu5 100.7(3)
C26 Se6 Cu2 104.7(3)
Cu5 Se6 Cu2 70.52(6)
C26 Se6 Cu1 141.3(3)
Cu5 Se6 Cu1 107.61(7)
Cu2 Se6 Cu1 62.63(5)
C31 Se7 Cu4 112.7(5)
C31 Se7 Cu16 119.7(4)
Cu4 Se7 Cu16 115.68(7)
C31 Se7 Cu15 101.0(4)
Cu4 Se7 Cu15 68.36(6)
Cu16 Se7 Cu15 67.41(6)
C36 Se8 Cu15 105.8(4)
C36 Se8 Cu17 113.6(4)
Cu15 Se8 Cu17 68.97(6)
C36 Se8 Cu5 118.5(4)
Cu15 Se8 Cu5 66.39(6)
Cu17 Se8 Cu5 117.92(7)
C41A Se9 C41 18.4(7)
C41A Se9 Cu19 104.3(6)
C41 Se9 Cu19 89.8(5)
C41A Se9 Cu16 115.2(6)
C41 Se9 Cu16 102.8(5)
Cu19 Se9 Cu16 83.23(8)
C41A Se9 Cu18 103.5(6)
C41 Se9 Cu18 121.7(5)
Cu19 Se9 Cu18 125.63(9)
Cu16 Se9 Cu18 123.72(9)
C41A Se9 Cu20 101.2(5)
C41 Se9 Cu20 105.9(5)
Cu19 Se9 Cu20 65.84(7)
Cu16 Se9 Cu20 137.16(8)
Cu18 Se9 Cu20 63.48(7)
C46 Se10 C46A 17.2(7)
C46 Se10 Cu16 116.8(6)
C46A Se10 Cu16 99.8(5)
C46 Se10 Cu17 106.7(6)
C46A Se10 Cu17 103.9(5)
Cu16 Se10 Cu17 69.07(7)
C51 Se11 Cu25 112.6(5)
C51 Se11 Cu27 99.7(6)
Cu25 Se11 Cu27 68.35(6)
C51 Se11 Cu38 113.2(5)
Cu25 Se11 Cu38 131.30(9)
Cu27 Se11 Cu38 118.08(7)
C51 Se11 Cu39 114.1(5)
Cu25 Se11 Cu39 113.62(7)
Cu27 Se11 Cu39 59.64(6)
Cu38 Se11 Cu39 59.33(6)
C56 Se12 Cu25 113.6(4)
C56 Se12 Cu20 101.5(6)
Cu25 Se12 Cu20 69.82(7)
C56 Se12 Cu18 109.6(5)
Cu25 Se12 Cu18 123.31(8)
Cu20 Se12 Cu18 67.07(7)
C61 Se13 Cu37 103.6(4)
C61 Se13 Cu34 106.4(3)
Cu37 Se13 Cu34 120.80(7)
C61 Se13 Cu36 111.0(4)
Cu37 Se13 Cu36 60.10(6)
Cu34 Se13 Cu36 61.81(5)
C66 Se14 Cu36 109.7(4)
C66 Se14 Cu33 103.6(4)
Cu36 Se14 Cu33 98.59(7)
C66 Se14 Cu40 121.8(4)
Cu36 Se14 Cu40 128.44(9)
Cu33 Se14 Cu40 72.29(7)
C71 Se15 Cu35 106.8(4)
C71 Se15 Cu39 104.3(4)
Cu35 Se15 Cu39 73.47(6)
C71 Se15 Cu38 114.7(4)
Cu35 Se15 Cu38 125.25(7)
Cu39 Se15 Cu38 63.08(7)
C76 Se16 Cu35 108.1(4)
C76 Se16 Cu36 104.0(5)
Cu35 Se16 Cu36 71.43(6)
C76 Se16 Cu37 107.6(4)
Cu35 Se16 Cu37 127.05(7)
Cu36 Se16 Cu37 62.85(6)
Cu7 Se17 Cu9 75.23(6)
Cu7 Se17 Cu6 68.13(6)
Cu9 Se17 Cu6 113.50(7)
Cu7 Se17 Cu2 116.99(7)
Cu9 Se17 Cu2 81.06(6)
Cu6 Se17 Cu2 69.93(6)
Cu7 Se17 Cu1 127.03(7)
Cu9 Se17 Cu1 145.10(7)
Cu6 Se17 Cu1 63.92(6)
Cu2 Se17 Cu1 65.13(6)
Cu32 Se18 Cu31 68.65(6)
Cu32 Se18 Cu13 64.52(6)
Cu31 Se18 Cu13 103.26(7)
Cu32 Se18 Cu35 63.60(6)
Cu31 Se18 Cu35 63.15(6)
Cu13 Se18 Cu35 127.68(7)
Cu32 Se18 Cu34 132.72(7)
Cu31 Se18 Cu34 67.46(6)
Cu13 Se18 Cu34 110.07(6)
Cu35 Se18 Cu34 109.34(6)
Cu28 Se19 Cu11 63.48(5)
Cu28 Se19 Cu21 78.91(6)
Cu11 Se19 Cu21 125.46(7)
Cu28 Se19 Cu5 135.80(8)
Cu11 Se19 Cu5 113.23(6)
Cu21 Se19 Cu5 68.50(6)
Cu28 Se19 Cu8 66.11(6)
Cu11 Se19 Cu8 63.25(5)
Cu21 Se19 Cu8 66.03(6)
Cu5 Se19 Cu8 73.61(6)
Cu28 Se19 Cu24 61.39(5)
Cu11 Se19 Cu24 121.71(6)
Cu21 Se19 Cu24 58.81(5)
Cu5 Se19 Cu24 118.66(6)
Cu8 Se19 Cu24 108.07(6)
Cu22 Se20 Cu7 68.82(6)
Cu22 Se20 Cu25 73.70(7)
Cu7 Se20 Cu25 110.98(7)
Cu22 Se20 Cu30 111.23(7)
Cu7 Se20 Cu30 76.37(6)
Cu25 Se20 Cu30 66.37(6)
Cu22 Se20 Cu10 163.89(8)
Cu7 Se20 Cu10 95.11(7)
Cu25 Se20 Cu10 114.92(7)
Cu30 Se20 Cu10 63.84(6)
Cu12 Se21 Cu23 125.15(7)
Cu12 Se21 Cu30 136.87(7)
Cu23 Se21 Cu30 92.46(7)
Cu12 Se21 Cu8 85.55(6)
Cu23 Se21 Cu8 65.63(6)
Cu30 Se21 Cu8 133.58(7)
Cu12 Se21 Cu29 72.90(6)
Cu23 Se21 Cu29 64.70(6)
Cu30 Se21 Cu29 113.06(6)
Cu8 Se21 Cu29 94.49(6)
Cu12 Se21 Cu9 64.31(6)
Cu23 Se21 Cu9 128.80(6)
Cu30 Se21 Cu9 110.58(6)
Cu8 Se21 Cu9 65.49(5)
Cu29 Se21 Cu9 133.39(7)
Cu12 Se21 Cu7 129.24(7)
Cu23 Se21 Cu7 83.34(6)
Cu30 Se21 Cu7 68.86(5)
Cu8 Se21 Cu7 68.33(5)
Cu29 Se21 Cu7 147.92(7)
Cu9 Se21 Cu7 65.32(5)
Cu32 Se22 Cu30 67.07(6)
Cu32 Se22 Cu38 101.98(7)
Cu30 Se22 Cu38 104.16(8)
Cu32 Se22 Cu14 65.78(6)
Cu30 Se22 Cu14 102.17(7)
Cu38 Se22 Cu14 143.22(8)
Cu32 Se22 Cu10 111.41(7)
Cu30 Se22 Cu10 65.11(6)
Cu38 Se22 Cu10 135.10(8)
Cu14 Se22 Cu10 79.70(7)
Cu12 Se23 Cu34 64.67(5)
Cu12 Se23 Cu33 65.02(6)
Cu34 Se23 Cu33 63.66(5)
Cu12 Se23 Cu3 84.66(6)
Cu34 Se23 Cu3 101.76(6)
Cu33 Se23 Cu3 149.54(7)
Cu12 Se23 Cu11 63.83(5)
Cu34 Se23 Cu11 126.26(6)
Cu33 Se23 Cu11 106.03(6)
Cu3 Se23 Cu11 59.37(5)
Cu6 Se24 Cu15 94.06(6)
Cu6 Se24 Cu22 79.88(6)
Cu15 Se24 Cu22 131.92(7)
Cu6 Se24 Cu21 116.89(7)
Cu15 Se24 Cu21 71.82(6)
Cu22 Se24 Cu21 152.16(7)
Cu6 Se24 Cu23 116.65(7)
Cu15 Se24 Cu23 144.20(8)
Cu22 Se24 Cu23 74.75(6)
Cu21 Se24 Cu23 77.73(6)
Cu6 Se24 Cu8 66.93(6)
Cu15 Se24 Cu8 116.24(7)
Cu22 Se24 Cu8 105.05(6)
Cu21 Se24 Cu8 66.35(6)
Cu23 Se24 Cu8 65.51(6)
Cu6 Se24 Cu19 169.15(7)
Cu15 Se24 Cu19 75.92(6)
Cu22 Se24 Cu19 109.85(7)
Cu21 Se24 Cu19 56.37(5)
Cu23 Se24 Cu19 71.68(6)
Cu8 Se24 Cu19 113.46(6)
Cu6 Se24 Cu4 60.34(5)
Cu15 Se24 Cu4 59.96(5)
Cu22 Se24 Cu4 76.43(6)
Cu21 Se24 Cu4 130.65(6)
Cu23 Se24 Cu4 151.02(7)
Cu8 Se24 Cu4 126.16(7)
Cu19 Se24 Cu4 116.21(6)
Cu17 Se25 Cu19 70.68(7)
Cu17 Se25 Cu21 75.53(6)
Cu19 Se25 Cu21 62.75(6)
Cu17 Se25 Cu26 132.11(8)
Cu19 Se25 Cu26 68.05(7)
Cu21 Se25 Cu26 64.69(6)
Cu17 Se25 Cu24 116.21(7)
Cu19 Se25 Cu24 118.41(7)
Cu21 Se25 Cu24 61.30(6)
Cu26 Se25 Cu24 66.56(6)
Cu28 Se26 Cu26 76.48(7)
Cu28 Se26 Cu40 119.90(12)
Cu26 Se26 Cu40 67.07(12)
Cu28 Se26 Cu40 123.41(9)
Cu26 Se26 Cu40 97.52(9)
Cu40 Se26 Cu40 31.57(12)
Cu28 Se26 Cu33 65.61(6)
Cu26 Se26 Cu33 124.69(7)
Cu40 Se26 Cu33 98.38(12)
Cu40 Se26 Cu33 74.01(8)
Cu28 Se26 Cu29 62.29(6)
Cu26 Se26 Cu29 63.21(6)
Cu40 Se26 Cu29 59.03(10)
Cu40 Se26 Cu29 65.08(8)
Cu33 Se26 Cu29 63.95(5)
Cu28 Se26 Cu24 62.89(6)
Cu26 Se26 Cu24 65.14(6)
Cu40 Se26 Cu24 129.36(13)
Cu40 Se26 Cu24 160.74(9)
Cu33 Se26 Cu24 122.09(7)
Cu29 Se26 Cu24 110.40(6)
Cu26 Se27 Cu23 68.76(7)
Cu26 Se27 Cu20 114.27(8)
Cu23 Se27 Cu20 68.64(7)
Cu26 Se27 Cu27 106.95(7)
Cu23 Se27 Cu27 69.63(7)
Cu20 Se27 Cu27 102.16(9)
Cu31 Se28 Cu40 102.87(9)
Cu31 Se28 Cu39 76.63(7)
Cu40 Se28 Cu39 176.04(9)
Cu31 Se28 Cu29 66.80(6)
Cu40 Se28 Cu29 67.83(8)
Cu39 Se28 Cu29 108.55(7)
Cu31 Se28 Cu27 97.33(7)
Cu40 Se28 Cu27 113.50(9)
Cu39 Se28 Cu27 62.83(6)
Cu29 Se28 Cu27 63.92(6)
Cu31 Se28 Cu40 117.49(11)
Cu40 Se28 Cu40 30.80(12)
Cu39 Se28 Cu40 146.10(13)
Cu29 Se28 Cu40 58.24(10)
Cu27 Se28 Cu40 84.15(12)
P1 Cu1 Se17 128.26(11)
P1 Cu1 Se3 105.83(11)
Se17 Cu1 Se3 104.96(7)
P1 Cu1 Cu6 162.21(12)
Se17 Cu1 Cu6 56.55(5)
Se3 Cu1 Cu6 58.28(5)
P1 Cu1 Cu2 133.96(12)
Se17 Cu1 Cu2 56.17(5)
Se3 Cu1 Cu2 117.09(7)
Cu6 Cu1 Cu2 63.81(6)
P1 Cu1 Se6 109.07(10)
Se17 Cu1 Se6 108.27(6)
Se3 Cu1 Se6 95.33(6)
Cu6 Cu1 Se6 82.05(6)
Cu2 Cu1 Se6 53.33(5)
Se6 Cu2 Se5 114.81(7)
Se6 Cu2 Se17 121.16(7)
Se5 Cu2 Se17 107.54(7)
Se6 Cu2 Cu1 64.04(5)
Se5 Cu2 Cu1 124.29(7)
Se17 Cu2 Cu1 58.70(5)
Se6 Cu2 Cu8 119.62(7)
Se5 Cu2 Cu8 111.06(7)
Se17 Cu2 Cu8 76.88(6)
Cu1 Cu2 Cu8 115.88(7)
Se6 Cu2 Cu5 53.95(5)
Se5 Cu2 Cu5 127.29(7)
Se17 Cu2 Cu5 121.87(7)
Cu1 Cu2 Cu5 97.94(6)
Cu8 Cu2 Cu5 67.51(5)
Se6 Cu2 Cu6 83.96(6)
Se5 Cu2 Cu6 160.40(7)
Se17 Cu2 Cu6 54.86(5)
Cu1 Cu2 Cu6 57.23(5)
Cu8 Cu2 Cu6 59.75(5)
Cu5 Cu2 Cu6 67.60(5)
Se6 Cu2 Cu11 133.86(7)
Se5 Cu2 Cu11 54.84(5)
Se17 Cu2 Cu11 103.55(6)
Cu1 Cu2 Cu11 162.02(7)
Cu8 Cu2 Cu11 57.39(5)
Cu5 Cu2 Cu11 94.27(6)
Cu6 Cu2 Cu11 116.74(6)
P2 Cu3 Se2 111.83(10)
P2 Cu3 Se5 106.76(10)
Se2 Cu3 Se5 103.34(6)
P2 Cu3 Cu11 144.90(11)
Se2 Cu3 Cu11 102.76(7)
Se5 Cu3 Cu11 57.81(5)
P2 Cu3 Se23 110.43(10)
Se2 Cu3 Se23 109.84(6)
Se5 Cu3 Se23 114.46(6)
Cu11 Cu3 Se23 60.61(5)
Se3 Cu4 Se7 129.81(8)
Se3 Cu4 Se4 121.35(9)
Se7 Cu4 Se4 100.59(8)
Se3 Cu4 Cu15 118.32(8)
Se7 Cu4 Cu15 56.73(6)
Se4 Cu4 Cu15 113.52(8)
Se3 Cu4 Cu6 59.21(6)
Se7 Cu4 Cu6 137.57(8)
Se4 Cu4 Cu6 105.10(7)
Cu15 Cu4 Cu6 82.02(6)
Se3 Cu4 Se24 109.99(7)
Se7 Cu4 Se24 101.03(7)
Se4 Cu4 Se24 82.50(6)
Cu15 Cu4 Se24 51.20(5)
Cu6 Cu4 Se24 50.91(5)
Se6 Cu5 Se19 118.06(7)
Se6 Cu5 Se8 121.59(7)
Se19 Cu5 Se8 100.42(6)
Se6 Cu5 Cu15 121.28(7)
Se19 Cu5 Cu15 119.78(7)
Se8 Cu5 Cu15 55.44(5)
Se6 Cu5 Cu21 165.56(8)
Se19 Cu5 Cu21 55.63(5)
Se8 Cu5 Cu21 72.81(6)
Cu15 Cu5 Cu21 64.31(6)
Se6 Cu5 Cu2 55.54(5)
Se19 Cu5 Cu2 76.49(6)
Se8 Cu5 Cu2 172.12(8)
Cu15 Cu5 Cu2 132.40(7)
Cu21 Cu5 Cu2 110.38(6)
Se6 Cu5 Cu8 109.03(6)
Se19 Cu5 Cu8 55.30(5)
Se8 Cu5 Cu8 129.18(7)
Cu15 Cu5 Cu8 95.52(6)
Cu21 Cu5 Cu8 56.53(5)
Cu2 Cu5 Cu8 55.01(5)
Se24 Cu6 Se17 129.11(7)
Se24 Cu6 Se3 121.53(7)
Se17 Cu6 Se3 107.98(7)
Se24 Cu6 Cu1 160.43(8)
Se17 Cu6 Cu1 59.53(5)
Se3 Cu6 Cu1 58.97(6)
Se24 Cu6 Cu7 85.25(6)
Se17 Cu6 Cu7 54.50(5)
Se3 Cu6 Cu7 126.00(7)
Cu1 Cu6 Cu7 110.51(7)
Se24 Cu6 Cu4 68.75(6)
Se17 Cu6 Cu4 155.60(8)
Se3 Cu6 Cu4 52.94(5)
Cu1 Cu6 Cu4 109.89(7)
Cu7 Cu6 Cu4 120.64(7)
Se24 Cu6 Cu8 58.59(5)
Se17 Cu6 Cu8 76.09(6)
Se3 Cu6 Cu8 166.64(8)
Cu1 Cu6 Cu8 115.85(7)
Cu7 Cu6 Cu8 66.94(6)
Cu4 Cu6 Cu8 126.23(7)
Se24 Cu6 Cu2 109.18(7)
Se17 Cu6 Cu2 55.21(5)
Se3 Cu6 Cu2 113.29(7)
Cu1 Cu6 Cu2 58.96(5)
Cu7 Cu6 Cu2 96.59(6)
Cu4 Cu6 Cu2 141.70(7)
Cu8 Cu6 Cu2 57.99(5)
Se20 Cu7 Se17 153.82(9)
Se20 Cu7 Cu22 55.47(6)
Se17 Cu7 Cu22 128.10(7)
Se20 Cu7 Cu6 123.11(8)
Se17 Cu7 Cu6 57.37(5)
Cu22 Cu7 Cu6 71.58(6)
Se20 Cu7 Se21 99.01(6)
Se17 Cu7 Se21 105.08(7)
Cu22 Cu7 Se21 99.85(7)
Cu6 Cu7 Se21 109.72(7)
Se20 Cu7 Cu9 142.87(7)
Se17 Cu7 Cu9 53.03(5)
Cu22 Cu7 Cu9 144.82(8)
Cu6 Cu7 Cu9 92.63(6)
Se21 Cu7 Cu9 55.15(5)
Se20 Cu7 Cu30 53.12(5)
Se17 Cu7 Cu30 141.23(8)
Cu22 Cu7 Cu30 89.14(6)
Cu6 Cu7 Cu30 150.87(8)
Se21 Cu7 Cu30 51.03(5)
Cu9 Cu7 Cu30 91.07(6)
Se20 Cu7 Cu8 132.18(8)
Se17 Cu7 Cu8 72.33(6)
Cu22 Cu7 Cu8 88.76(6)
Cu6 Cu7 Cu8 57.28(5)
Se21 Cu7 Cu8 52.83(4)
Cu9 Cu7 Cu8 56.83(5)
Cu30 Cu7 Cu8 102.00(6)
Se24 Cu8 Se21 104.96(6)
Se24 Cu8 Se19 104.65(6)
Se21 Cu8 Se19 130.59(7)
Se24 Cu8 Cu11 159.71(7)
Se21 Cu8 Cu11 93.21(6)
Se19 Cu8 Cu11 55.65(5)
Se24 Cu8 Cu2 109.37(6)
Se21 Cu8 Cu2 128.02(7)
Se19 Cu8 Cu2 75.68(5)
Cu11 Cu8 Cu2 63.91(5)
Se24 Cu8 Cu23 56.42(5)
Se21 Cu8 Cu23 55.19(5)
Se19 Cu8 Cu23 116.60(7)
Cu11 Cu8 Cu23 133.30(7)
Cu2 Cu8 Cu23 162.14(8)
Se24 Cu8 Cu28 118.02(7)
Se21 Cu8 Cu28 78.01(6)
Se19 Cu8 Cu28 53.22(5)
Cu11 Cu8 Cu28 56.50(5)
Cu2 Cu8 Cu28 115.99(7)
Cu23 Cu8 Cu28 81.69(6)
Se24 Cu8 Cu6 54.48(5)
Se21 Cu8 Cu6 114.21(7)
Se19 Cu8 Cu6 115.16(6)
Cu11 Cu8 Cu6 125.69(7)
Cu2 Cu8 Cu6 62.26(5)
Cu23 Cu8 Cu6 99.99(7)
Cu28 Cu8 Cu6 166.31(7)
Se24 Cu8 Cu21 56.00(5)
Se21 Cu8 Cu21 118.34(7)
Se19 Cu8 Cu21 54.43(5)
Cu11 Cu8 Cu21 107.43(7)
Cu2 Cu8 Cu21 113.08(6)
Cu23 Cu8 Cu21 69.66(6)
Cu28 Cu8 Cu21 68.29(6)
Cu6 Cu8 Cu21 99.39(6)
Se24 Cu8 Cu9 136.84(7)
Se21 Cu8 Cu9 58.25(5)
Se19 Cu8 Cu9 116.13(6)
Cu11 Cu8 Cu9 61.11(5)
Cu2 Cu8 Cu9 70.01(5)
Cu23 Cu8 Cu9 111.81(7)
Cu28 Cu8 Cu9 98.18(6)
Cu6 Cu8 Cu9 93.81(6)
Cu21 Cu8 Cu9 166.28(7)
Se24 Cu8 Cu7 77.14(6)
Se21 Cu8 Cu7 58.85(5)
Se19 Cu8 Cu7 167.85(7)
Cu11 Cu8 Cu7 120.97(7)
Cu2 Cu8 Cu7 92.33(6)
Cu23 Cu8 Cu7 74.62(6)
Cu28 Cu8 Cu7 136.85(7)
Cu6 Cu8 Cu7 55.78(5)
Cu21 Cu8 Cu7 131.47(7)
Cu9 Cu8 Cu7 60.02(5)
Se24 Cu8 Cu5 69.31(5)
Se21 Cu8 Cu5 173.82(7)
Se19 Cu8 Cu5 51.09(4)
Cu11 Cu8 Cu5 92.10(6)
Cu2 Cu8 Cu5 57.48(5)
Cu23 Cu8 Cu5 118.67(6)
Cu28 Cu8 Cu5 102.39(6)
Cu6 Cu8 Cu5 64.77(5)
Cu21 Cu8 Cu5 56.82(5)
Cu9 Cu8 Cu5 127.45(6)
Cu7 Cu8 Cu5 120.55(6)
Se17 Cu9 Se2 124.15(7)
Se17 Cu9 Se21 108.02(7)
Se2 Cu9 Se21 122.75(7)
Se17 Cu9 Cu12 150.15(8)
Se2 Cu9 Cu12 84.56(6)
Se21 Cu9 Cu12 51.94(5)
Se17 Cu9 Cu13 126.55(7)
Se2 Cu9 Cu13 54.54(5)
Se21 Cu9 Cu13 76.99(6)
Cu12 Cu9 Cu13 74.82(6)
Se17 Cu9 Cu11 106.33(6)
Se2 Cu9 Cu11 96.78(6)
Se21 Cu9 Cu11 89.06(6)
Cu12 Cu9 Cu11 57.37(5)
Cu13 Cu9 Cu11 127.11(7)
Se17 Cu9 Cu8 75.34(6)
Se2 Cu9 Cu8 152.37(7)
Se21 Cu9 Cu8 56.26(5)
Cu12 Cu9 Cu8 74.88(6)
Cu13 Cu9 Cu8 133.21(7)
Cu11 Cu9 Cu8 56.61(5)
Se17 Cu9 Cu7 51.74(5)
Se2 Cu9 Cu7 143.46(7)
Se21 Cu9 Cu7 59.53(5)
Cu12 Cu9 Cu7 111.20(7)
Cu13 Cu9 Cu7 96.58(6)
Cu11 Cu9 Cu7 119.61(7)
Cu8 Cu9 Cu7 63.15(5)
P3 Cu10 Se1 126.71(12)
P3 Cu10 Se22 117.11(12)
Se1 Cu10 Se22 89.90(7)
P3 Cu10 Se20 108.89(12)
Se1 Cu10 Se20 106.27(7)
Se22 Cu10 Se20 105.17(7)
P3 Cu10 Cu30 151.06(13)
Se1 Cu10 Cu30 82.23(6)
Se22 Cu10 Cu30 55.83(5)
Se20 Cu10 Cu30 55.28(5)
Se5 Cu11 Se19 110.20(6)
Se5 Cu11 Cu28 167.24(7)
Se19 Cu11 Cu28 57.05(5)
Se5 Cu11 Cu3 60.29(5)
Se19 Cu11 Cu3 160.14(7)
Cu28 Cu11 Cu3 131.78(7)
Se5 Cu11 Se23 116.19(6)
Se19 Cu11 Se23 118.22(6)
Cu28 Cu11 Se23 73.78(6)
Cu3 Cu11 Se23 60.01(5)
Se5 Cu11 Cu12 130.69(7)
Se19 Cu11 Cu12 116.06(7)
Cu28 Cu11 Cu12 61.22(5)
Cu3 Cu11 Cu12 79.67(6)
Se23 Cu11 Cu12 53.42(5)
Se5 Cu11 Cu8 111.73(7)
Se19 Cu11 Cu8 61.10(5)
Cu28 Cu11 Cu8 63.23(6)
Cu3 Cu11 Cu8 137.50(7)
Se23 Cu11 Cu8 126.78(7)
Cu12 Cu11 Cu8 78.25(6)
Se5 Cu11 Cu9 82.80(6)
Se19 Cu11 Cu9 122.67(7)
Cu28 Cu11 Cu9 103.49(7)
Cu3 Cu11 Cu9 75.21(6)
Se23 Cu11 Cu9 101.97(6)
Cu12 Cu11 Cu9 58.61(5)
Cu8 Cu11 Cu9 62.29(5)
Se5 Cu11 Cu2 54.21(5)
Se19 Cu11 Cu2 75.51(5)
Cu28 Cu11 Cu2 117.36(7)
Cu3 Cu11 Cu2 106.99(6)
Se23 Cu11 Cu2 166.26(7)
Cu12 Cu11 Cu2 123.02(7)
Cu8 Cu11 Cu2 58.70(5)
Cu9 Cu11 Cu2 68.52(5)
Se21 Cu12 Se23 159.93(8)
Se21 Cu12 Cu34 138.33(7)
Se23 Cu12 Cu34 59.78(5)
Se21 Cu12 Cu11 100.98(6)
Se23 Cu12 Cu11 62.75(5)
Cu34 Cu12 Cu11 120.55(7)
Se21 Cu12 Cu33 115.65(7)
Se23 Cu12 Cu33 61.25(5)
Cu34 Cu12 Cu33 60.97(5)
Cu11 Cu12 Cu33 102.87(6)
Se21 Cu12 Cu28 84.87(7)
Se23 Cu12 Cu28 76.56(6)
Cu34 Cu12 Cu28 118.45(7)
Cu11 Cu12 Cu28 58.28(5)
Cu33 Cu12 Cu28 60.63(5)
Se21 Cu12 Cu9 63.74(6)
Se23 Cu12 Cu9 113.78(7)
Cu34 Cu12 Cu9 130.20(7)
Cu11 Cu12 Cu9 64.02(5)
Cu33 Cu12 Cu9 165.42(7)
Cu28 Cu12 Cu9 105.34(7)
Se21 Cu12 Cu31 77.67(6)
Se23 Cu12 Cu31 114.99(7)
Cu34 Cu12 Cu31 62.94(5)
Cu11 Cu12 Cu31 165.80(7)
Cu33 Cu12 Cu31 65.93(6)
Cu28 Cu12 Cu31 107.59(7)
Cu9 Cu12 Cu31 125.79(7)
Se21 Cu12 Cu29 57.99(5)
Se23 Cu12 Cu29 114.47(7)
Cu34 Cu12 Cu29 105.68(6)
Cu11 Cu12 Cu29 110.47(6)
Cu33 Cu12 Cu29 57.72(5)
Cu28 Cu12 Cu29 54.71(5)
Cu9 Cu12 Cu29 118.98(7)
Cu31 Cu12 Cu29 56.64(5)
Se1 Cu13 Se2 110.64(7)
Se1 Cu13 Se18 145.56(8)
Se2 Cu13 Se18 102.67(7)
Se1 Cu13 Cu32 93.44(7)
Se2 Cu13 Cu32 154.22(8)
Se18 Cu13 Cu32 55.82(5)
Se1 Cu13 Cu9 88.27(6)
Se2 Cu13 Cu9 55.94(5)
Se18 Cu13 Cu9 118.48(7)
Cu32 Cu13 Cu9 118.28(7)
Se1 Cu13 Cu14 55.15(5)
Se2 Cu13 Cu14 143.11(8)
Se18 Cu13 Cu14 92.59(6)
Cu32 Cu13 Cu14 59.22(6)
Cu9 Cu13 Cu14 141.27(8)
P4 Cu14 Se1 137.08(13)
P4 Cu14 Se22 129.18(13)
Se1 Cu14 Se22 92.56(7)
P4 Cu14 Cu32 119.75(12)
Se1 Cu14 Cu32 91.34(7)
Se22 Cu14 Cu32 53.38(5)
P4 Cu14 Cu13 116.70(13)
Se1 Cu14 Cu13 54.41(5)
Se22 Cu14 Cu13 99.58(7)
Cu32 Cu14 Cu13 56.94(5)
Se8 Cu15 Se7 121.98(7)
Se8 Cu15 Se24 123.15(7)
Se7 Cu15 Se24 114.77(7)
Se8 Cu15 Cu5 58.16(5)
Se7 Cu15 Cu5 139.10(8)
Se24 Cu15 Cu5 77.55(6)
Se8 Cu15 Cu16 105.48(7)
Se7 Cu15 Cu16 55.46(6)
Se24 Cu15 Cu16 108.55(7)
Cu5 Cu15 Cu16 161.27(8)
Se8 Cu15 Cu4 147.28(8)
Se7 Cu15 Cu4 54.91(6)
Se24 Cu15 Cu4 68.84(6)
Cu5 Cu15 Cu4 101.47(7)
Cu16 Cu15 Cu4 97.22(7)
Se8 Cu15 Cu17 56.12(5)
Se7 Cu15 Cu17 109.34(7)
Se24 Cu15 Cu17 108.35(7)
Cu5 Cu15 Cu17 102.16(7)
Cu16 Cu15 Cu17 59.19(6)
Cu4 Cu15 Cu17 154.89(8)
Se8 Cu15 Cu21 71.56(6)
Se7 Cu15 Cu21 159.92(8)
Se24 Cu15 Cu21 55.08(5)
Cu5 Cu15 Cu21 59.57(5)
Cu16 Cu15 Cu21 108.65(7)
Cu4 Cu15 Cu21 122.97(7)
Cu17 Cu15 Cu21 64.05(5)
Se10 Cu16 Se7 129.56(9)
Se10 Cu16 Se9 119.20(9)
Se7 Cu16 Se9 111.23(9)
Se10 Cu16 Cu17 56.46(6)
Se7 Cu16 Cu17 112.91(8)
Se9 Cu16 Cu17 102.25(7)
Se10 Cu16 Cu15 111.41(8)
Se7 Cu16 Cu15 57.13(6)
Se9 Cu16 Cu15 99.09(7)
Cu17 Cu16 Cu15 61.48(6)
Se10 Cu17 Se25 127.53(8)
Se10 Cu17 Se8 120.13(7)
Se25 Cu17 Se8 110.65(7)
Se10 Cu17 Cu16 54.47(6)
Se25 Cu17 Cu16 124.73(8)
Se8 Cu17 Cu16 104.59(7)
Se10 Cu17 Cu15 107.72(8)
Se25 Cu17 Cu15 111.58(7)
Se8 Cu17 Cu15 54.91(5)
Cu16 Cu17 Cu15 59.32(6)
Se10 Cu17 Cu19 108.89(8)
Se25 Cu17 Cu19 54.97(6)
Se8 Cu17 Cu19 115.49(7)
Cu16 Cu17 Cu19 71.92(7)
Cu15 Cu17 Cu19 72.68(6)
Se10 Cu17 Cu21 158.89(9)
Se25 Cu17 Cu21 53.34(5)
Se8 Cu17 Cu21 69.44(5)
Cu16 Cu17 Cu21 106.09(7)
Cu15 Cu17 Cu21 60.59(5)
Cu19 Cu17 Cu21 52.24(5)
P9 Cu18 Se4 111.02(14)
P9 Cu18 Se12 114.47(12)
Se4 Cu18 Se12 104.22(9)
P9 Cu18 Se9 116.67(14)
Se4 Cu18 Se9 96.86(8)
Se12 Cu18 Se9 111.45(9)
P9 Cu18 Cu20 156.32(14)
Se4 Cu18 Cu20 92.64(7)
Se12 Cu18 Cu20 55.53(6)
Se9 Cu18 Cu20 59.10(7)
Se9 Cu19 Se25 142.19(9)
Se9 Cu19 Cu21 141.26(9)
Se25 Cu19 Cu21 59.66(6)
Se9 Cu19 Cu20 60.56(6)
Se25 Cu19 Cu20 150.78(9)
Cu21 Cu19 Cu20 117.34(8)
Se9 Cu19 Cu26 152.05(9)
Se25 Cu19 Cu26 57.18(6)
Cu21 Cu19 Cu26 60.05(6)
Cu20 Cu19 Cu26 95.11(7)
Se9 Cu19 Cu17 99.16(8)
Se25 Cu19 Cu17 54.35(6)
Cu21 Cu19 Cu17 67.87(6)
Cu20 Cu19 Cu17 154.73(9)
Cu26 Cu19 Cu17 107.68(8)
Se9 Cu19 Se24 92.99(8)
Se25 Cu19 Se24 114.20(7)
Cu21 Cu19 Se24 54.66(5)
Cu20 Cu19 Se24 72.01(6)
Cu26 Cu19 Se24 91.87(6)
Cu17 Cu19 Se24 95.94(7)
Se27 Cu20 Se12 121.37(8)
Se27 Cu20 Se9 115.08(9)
Se12 Cu20 Se9 111.64(8)
Se27 Cu20 Cu23 55.67(6)
Se12 Cu20 Cu23 122.46(9)
Se9 Cu20 Cu23 119.80(8)
Se27 Cu20 Cu18 163.56(9)
Se12 Cu20 Cu18 57.41(7)
Se9 Cu20 Cu18 57.42(7)
Cu23 Cu20 Cu18 140.40(9)
Se27 Cu20 Cu19 70.75(7)
Se12 Cu20 Cu19 165.23(8)
Se9 Cu20 Cu19 53.60(6)
Cu23 Cu20 Cu19 70.62(7)
Cu18 Cu20 Cu19 108.44(8)
Se27 Cu20 Cu25 85.61(7)
Se12 Cu20 Cu25 54.59(6)
Se9 Cu20 Cu25 159.11(9)
Cu23 Cu20 Cu25 68.46(6)
Cu18 Cu20 Cu25 103.36(9)
Cu19 Cu20 Cu25 139.07(8)
Se27 Cu20 Cu22 119.31(8)
Se12 Cu20 Cu22 80.16(7)
Se9 Cu20 Cu22 103.44(7)
Cu23 Cu20 Cu22 64.94(6)
Cu18 Cu20 Cu22 77.11(7)
Cu19 Cu20 Cu22 101.72(7)
Cu25 Cu20 Cu22 61.05(6)
Se19 Cu21 Se25 122.85(8)
Se19 Cu21 Se24 110.68(7)
Se25 Cu21 Se24 126.41(7)
Se19 Cu21 Cu24 65.35(6)
Se25 Cu21 Cu24 59.97(6)
Se24 Cu21 Cu24 160.64(8)
Se19 Cu21 Cu19 173.19(8)
Se25 Cu21 Cu19 57.59(6)
Se24 Cu21 Cu19 68.97(6)
Cu24 Cu21 Cu19 112.57(8)
Se19 Cu21 Cu26 110.28(7)
Se25 Cu21 Cu26 57.94(5)
Se24 Cu21 Cu26 102.81(7)
Cu24 Cu21 Cu26 63.65(6)
Cu19 Cu21 Cu26 63.71(6)
Se19 Cu21 Cu8 59.54(5)
Se25 Cu21 Cu8 154.12(7)
Se24 Cu21 Cu8 57.65(5)
Cu24 Cu21 Cu8 108.08(7)
Cu19 Cu21 Cu8 116.71(8)
Cu26 Cu21 Cu8 96.37(6)
Se19 Cu21 Cu5 55.88(5)
Se25 Cu21 Cu5 138.23(7)
Se24 Cu21 Cu5 74.64(6)
Cu24 Cu21 Cu5 113.51(7)
Cu19 Cu21 Cu5 129.14(8)
Cu26 Cu21 Cu5 161.64(7)
Cu8 Cu21 Cu5 66.65(5)
Se19 Cu21 Cu15 111.87(7)
Se25 Cu21 Cu15 104.44(6)
Se24 Cu21 Cu15 53.10(5)
Cu24 Cu21 Cu15 146.21(7)
Cu19 Cu21 Cu15 73.62(6)
Cu26 Cu21 Cu15 136.82(7)
Cu8 Cu21 Cu15 96.84(6)
Cu5 Cu21 Cu15 56.13(5)
Se19 Cu21 Cu17 126.30(7)
Se25 Cu21 Cu17 51.13(5)
Se24 Cu21 Cu17 99.40(6)
Cu24 Cu21 Cu17 97.57(7)
Cu19 Cu21 Cu17 59.89(6)
Cu26 Cu21 Cu17 104.65(6)
Cu8 Cu21 Cu17 152.21(7)
Cu5 Cu21 Cu17 93.68(6)
Cu15 Cu21 Cu17 55.36(5)
Se20 Cu22 Se4 127.53(8)
Se20 Cu22 Se24 136.59(8)
Se4 Cu22 Se24 93.80(7)
Se20 Cu22 Cu7 55.72(6)
Se4 Cu22 Cu7 138.70(9)
Se24 Cu22 Cu7 85.41(6)
Se20 Cu22 Cu25 54.43(5)
Se4 Cu22 Cu25 125.53(8)
Se24 Cu22 Cu25 115.23(7)
Cu7 Cu22 Cu25 91.00(6)
Se20 Cu22 Cu20 112.01(7)
Se4 Cu22 Cu20 90.49(7)
Se24 Cu22 Cu20 75.63(7)
Cu7 Cu22 Cu20 128.66(7)
Cu25 Cu22 Cu20 57.60(6)
Se20 Cu22 Cu23 94.75(6)
Se4 Cu22 Cu23 134.76(8)
Se24 Cu22 Cu23 53.27(5)
Cu7 Cu22 Cu23 75.43(6)
Cu25 Cu22 Cu23 63.29(6)
Cu20 Cu22 Cu23 54.89(5)
Se27 Cu23 Se21 129.55(7)
Se27 Cu23 Se24 120.40(8)
Se21 Cu23 Se24 109.91(7)
Se27 Cu23 Cu29 78.05(6)
Se21 Cu23 Cu29 60.00(5)
Se24 Cu23 Cu29 140.35(8)
Se27 Cu23 Cu20 55.69(6)
Se21 Cu23 Cu20 146.71(9)
Se24 Cu23 Cu20 78.08(6)
Cu29 Cu23 Cu20 133.06(8)
Se27 Cu23 Cu26 55.62(6)
Se21 Cu23 Cu26 112.98(7)
Se24 Cu23 Cu26 101.02(7)
Cu29 Cu23 Cu26 58.34(6)
Cu20 Cu23 Cu26 96.20(8)
Se27 Cu23 Cu8 151.18(9)
Se21 Cu23 Cu8 59.18(5)
Se24 Cu23 Cu8 58.07(5)
Cu29 Cu23 Cu8 88.50(6)
Cu20 Cu23 Cu8 136.00(7)
Cu26 Cu23 Cu8 95.62(7)
Se27 Cu23 Cu27 55.65(6)
Se21 Cu23 Cu27 77.64(6)
Se24 Cu23 Cu27 161.93(8)
Cu29 Cu23 Cu27 57.72(6)
Cu20 Cu23 Cu27 86.87(7)
Cu26 Cu23 Cu27 90.40(7)
Cu8 Cu23 Cu27 135.23(7)
Se27 Cu23 Cu22 114.66(7)
Se21 Cu23 Cu22 98.38(7)
Se24 Cu23 Cu22 51.98(5)
Cu29 Cu23 Cu22 156.46(8)
Cu20 Cu23 Cu22 60.17(6)
Cu26 Cu23 Cu22 145.16(7)
Cu8 Cu23 Cu22 87.42(6)
Cu27 Cu23 Cu22 111.59(7)
P8 Cu24 Se25 118.30(11)
P8 Cu24 Cu21 147.49(11)
Se25 Cu24 Cu21 58.74(6)
P8 Cu24 Cu28 122.32(11)
Se25 Cu24 Cu28 119.02(8)
Cu21 Cu24 Cu28 73.46(6)
P8 Cu24 Se26 105.20(10)
Se25 Cu24 Se26 104.56(7)
Cu21 Cu24 Se26 106.68(7)
Cu28 Cu24 Se26 54.14(5)
P8 Cu24 Se19 107.93(11)
Se25 Cu24 Se19 112.57(7)
Cu21 Cu24 Se19 55.84(5)
Cu28 Cu24 Se19 53.51(5)
Se26 Cu24 Se19 107.49(6)
P8 Cu24 Cu26 149.31(12)
Se25 Cu24 Cu26 56.44(5)
Cu21 Cu24 Cu26 60.26(6)
Cu28 Cu24 Cu26 68.25(6)
Se26 Cu24 Cu26 55.02(5)
Se19 Cu24 Cu26 100.98(7)
Se12 Cu25 Se11 110.85(7)
Se12 Cu25 Se20 108.48(8)
Se11 Cu25 Se20 121.96(8)
Se12 Cu25 Cu30 165.04(9)
Se11 Cu25 Cu30 77.66(6)
Se20 Cu25 Cu30 57.04(6)
Se12 Cu25 Cu27 125.11(9)
Se11 Cu25 Cu27 56.56(6)
Se20 Cu25 Cu27 123.31(7)
Cu30 Cu25 Cu27 69.79(6)
Se12 Cu25 Cu20 55.59(6)
Se11 Cu25 Cu20 123.98(8)
Se20 Cu25 Cu20 113.19(7)
Cu30 Cu25 Cu20 130.66(8)
Cu27 Cu25 Cu20 86.21(7)
Se12 Cu25 Cu22 80.81(6)
Se11 Cu25 Cu22 168.31(8)
Se20 Cu25 Cu22 51.87(5)
Cu30 Cu25 Cu22 91.16(6)
Cu27 Cu25 Cu22 116.51(7)
Cu20 Cu25 Cu22 61.35(6)
Se27 Cu26 Se26 128.67(7)
Se27 Cu26 Se25 117.94(8)
Se26 Cu26 Se25 109.26(8)
Se27 Cu26 Cu29 79.26(7)
Se26 Cu26 Cu29 60.06(5)
Se25 Cu26 Cu29 159.84(8)
Se27 Cu26 Cu21 114.26(8)
Se26 Cu26 Cu21 107.23(7)
Se25 Cu26 Cu21 57.37(5)
Cu29 Cu26 Cu21 107.34(7)
Se27 Cu26 Cu23 55.62(6)
Se26 Cu26 Cu23 116.39(7)
Se25 Cu26 Cu23 118.77(7)
Cu29 Cu26 Cu23 60.54(6)
Cu21 Cu26 Cu23 71.33(6)
Se27 Cu26 Cu40 75.22(12)
Se26 Cu26 Cu40 56.56(11)
Se25 Cu26 Cu40 136.16(11)
Cu29 Cu26 Cu40 55.03(10)
Cu21 Cu26 Cu40 159.54(12)
Cu23 Cu26 Cu40 103.28(11)
Se27 Cu26 Cu24 170.25(8)
Se26 Cu26 Cu24 59.84(6)
Se25 Cu26 Cu24 57.00(6)
Cu29 Cu26 Cu24 104.30(7)
Cu21 Cu26 Cu24 56.09(6)
Cu23 Cu26 Cu24 117.93(7)
Cu40 Cu26 Cu24 114.34(12)
Se27 Cu26 Cu19 70.48(6)
Se26 Cu26 Cu19 160.70(8)
Se25 Cu26 Cu19 54.77(6)
Cu29 Cu26 Cu19 130.77(8)
Cu21 Cu26 Cu19 56.24(6)
Cu23 Cu26 Cu19 70.33(6)
Cu40 Cu26 Cu19 141.85(13)
Cu24 Cu26 Cu19 100.87(7)
Se27 Cu26 Cu28 125.87(8)
Se26 Cu26 Cu28 50.28(5)
Se25 Cu26 Cu28 106.37(7)
Cu29 Cu26 Cu28 53.48(5)
Cu21 Cu26 Cu28 65.60(5)
Cu23 Cu26 Cu28 76.98(6)
Cu40 Cu26 Cu28 94.03(11)
Cu24 Cu26 Cu28 53.81(5)
Cu19 Cu26 Cu28 119.43(7)
Se27 Cu27 Se11 120.04(8)
Se27 Cu27 Se28 111.42(9)
Se11 Cu27 Se28 115.48(7)
Se27 Cu27 Cu39 164.79(10)
Se11 Cu27 Cu39 64.42(7)
Se28 Cu27 Cu39 56.71(6)
Se27 Cu27 Cu29 78.85(7)
Se11 Cu27 Cu29 159.77(9)
Se28 Cu27 Cu29 57.50(5)
Cu39 Cu27 Cu29 99.38(7)
Se27 Cu27 Cu25 85.70(7)
Se11 Cu27 Cu25 55.09(6)
Se28 Cu27 Cu25 162.32(9)
Cu39 Cu27 Cu25 107.13(9)
Cu29 Cu27 Cu25 125.20(7)
Se27 Cu27 Cu23 54.72(6)
Se11 Cu27 Cu23 123.03(8)
Se28 Cu27 Cu23 117.48(8)
Cu39 Cu27 Cu23 137.25(9)
Cu29 Cu27 Cu23 59.99(6)
Cu25 Cu27 Cu23 68.15(6)
Se26 Cu28 Se19 127.84(7)
Se26 Cu28 Cu11 157.75(9)
Se19 Cu28 Cu11 59.47(5)
Se26 Cu28 Cu29 62.48(6)
Se19 Cu28 Cu29 146.05(9)
Cu11 Cu28 Cu29 125.54(7)
Se26 Cu28 Cu24 62.97(6)
Se19 Cu28 Cu24 65.10(6)
Cu11 Cu28 Cu24 121.45(7)
Cu29 Cu28 Cu24 110.60(8)
Se26 Cu28 Cu12 114.03(7)
Se19 Cu28 Cu12 117.68(7)
Cu11 Cu28 Cu12 60.49(5)
Cu29 Cu28 Cu12 68.48(6)
Cu24 Cu28 Cu12 176.46(8)
Se26 Cu28 Cu33 59.61(5)
Se19 Cu28 Cu33 151.55(9)
Cu11 Cu28 Cu33 103.75(7)
Cu29 Cu28 Cu33 62.08(6)
Cu24 Cu28 Cu33 116.86(7)
Cu12 Cu28 Cu33 59.62(5)
Se26 Cu28 Cu8 141.71(9)
Se19 Cu28 Cu8 60.68(5)
Cu11 Cu28 Cu8 60.27(5)
Cu29 Cu28 Cu8 91.48(7)
Cu24 Cu28 Cu8 106.90(7)
Cu12 Cu28 Cu8 76.61(6)
Cu33 Cu28 Cu8 134.32(7)
Se26 Cu28 Cu26 53.24(5)
Se19 Cu28 Cu26 101.51(7)
Cu11 Cu28 Cu26 148.93(8)
Cu29 Cu28 Cu26 56.03(5)
Cu24 Cu28 Cu26 57.94(6)
Cu12 Cu28 Cu26 122.26(7)
Cu33 Cu28 Cu26 102.51(6)
Cu8 Cu28 Cu26 89.36(7)
Se28 Cu29 Cu40 63.84(11)
Se28 Cu29 Cu28 153.57(8)
Cu40 Cu29 Cu28 112.77(12)
Se28 Cu29 Se26 110.54(7)
Cu40 Cu29 Se26 58.78(11)
Cu28 Cu29 Se26 55.23(5)
Se28 Cu29 Se21 110.02(7)
Cu40 Cu29 Se21 161.17(14)
Cu28 Cu29 Se21 80.79(6)
Se26 Cu29 Se21 136.01(7)
Se28 Cu29 Cu27 58.59(6)
Cu40 Cu29 Cu27 84.26(13)
Cu28 Cu29 Cu27 147.39(8)
Se26 Cu29 Cu27 139.74(8)
Se21 Cu29 Cu27 77.76(6)
Se28 Cu29 Cu26 123.28(8)
Cu40 Cu29 Cu26 64.43(11)
Cu28 Cu29 Cu26 70.49(6)
Se26 Cu29 Cu26 56.72(6)
Se21 Cu29 Cu26 111.25(7)
Cu27 Cu29 Cu26 94.87(7)
Se28 Cu29 Cu31 54.36(5)
Cu40 Cu29 Cu31 111.56(12)
Cu28 Cu29 Cu31 109.93(7)
Se26 Cu29 Cu31 119.37(7)
Se21 Cu29 Cu31 73.37(6)
Cu27 Cu29 Cu31 87.08(6)
Cu26 Cu29 Cu31 175.26(8)
Se28 Cu29 Cu33 93.06(6)
Cu40 Cu29 Cu33 93.66(13)
Cu28 Cu29 Cu33 60.57(6)
Se26 Cu29 Cu33 57.00(5)
Se21 Cu29 Cu33 104.66(7)
Cu27 Cu29 Cu33 149.35(7)
Cu26 Cu29 Cu33 111.83(7)
Cu31 Cu29 Cu33 65.21(5)
Se28 Cu29 Cu23 120.88(7)
Cu40 Cu29 Cu23 110.96(13)
Cu28 Cu29 Cu23 85.30(7)
Se26 Cu29 Cu23 113.84(7)
Se21 Cu29 Cu23 55.30(5)
Cu27 Cu29 Cu23 62.29(6)
Cu26 Cu29 Cu23 61.11(6)
Cu31 Cu29 Cu23 123.53(8)
Cu33 Cu29 Cu23 144.06(7)
Se28 Cu29 Cu40 54.58(7)
Cu40 Cu29 Cu40 29.66(12)
Cu28 Cu29 Cu40 108.39(9)
Se26 Cu29 Cu40 56.07(7)
Se21 Cu29 Cu40 160.49(9)
Cu27 Cu29 Cu40 99.80(9)
Cu26 Cu29 Cu40 88.20(8)
Cu31 Cu29 Cu40 87.21(8)
Cu33 Cu29 Cu40 67.59(8)
Cu23 Cu29 Cu40 140.62(9)
Se28 Cu29 Cu12 111.37(6)
Cu40 Cu29 Cu12 149.19(14)
Cu28 Cu29 Cu12 56.81(5)
Se26 Cu29 Cu12 99.69(6)
Se21 Cu29 Cu12 49.11(5)
Cu27 Cu29 Cu12 120.53(7)
Cu26 Cu29 Cu12 124.91(7)
Cu31 Cu29 Cu12 57.05(5)
Cu33 Cu29 Cu12 55.59(5)
Cu23 Cu29 Cu12 97.58(6)
Cu40 Cu29 Cu12 121.04(8)
Se22 Cu30 Se20 113.00(7)
Se22 Cu30 Se21 136.85(8)
Se20 Cu30 Se21 104.95(7)
Se22 Cu30 Cu32 54.32(5)
Se20 Cu30 Cu32 157.63(8)
Se21 Cu30 Cu32 82.94(6)
Se22 Cu30 Cu25 116.75(7)
Se20 Cu30 Cu25 56.59(6)
Se21 Cu30 Cu25 100.77(7)
Cu32 Cu30 Cu25 143.59(8)
Se22 Cu30 Cu10 59.06(6)
Se20 Cu30 Cu10 60.88(6)
Se21 Cu30 Cu10 132.05(8)
Cu32 Cu30 Cu10 98.12(7)
Cu25 Cu30 Cu10 105.22(8)
Se22 Cu30 Cu7 136.11(7)
Se20 Cu30 Cu7 50.52(5)
Se21 Cu30 Cu7 60.12(5)
Cu32 Cu30 Cu7 122.81(7)
Cu25 Cu30 Cu7 88.70(6)
Cu10 Cu30 Cu7 80.78(6)
Se28 Cu31 Se18 153.61(8)
Se28 Cu31 Cu35 94.33(7)
Se18 Cu31 Cu35 60.00(5)
Se28 Cu31 Cu29 58.84(5)
Se18 Cu31 Cu29 143.68(7)
Cu35 Cu31 Cu29 150.41(8)
Se28 Cu31 Cu12 125.10(7)
Se18 Cu31 Cu12 79.59(6)
Cu35 Cu31 Cu12 139.36(8)
Cu29 Cu31 Cu12 66.32(5)
Se28 Cu31 Cu32 108.27(7)
Se18 Cu31 Cu32 54.70(5)
Cu35 Cu31 Cu32 58.18(5)
Cu29 Cu31 Cu32 115.16(7)
Cu12 Cu31 Cu32 96.10(6)
Se28 Cu31 Cu34 140.58(8)
Se18 Cu31 Cu34 58.04(5)
Cu35 Cu31 Cu34 100.66(7)
Cu29 Cu31 Cu34 108.16(6)
Cu12 Cu31 Cu34 56.42(5)
Cu32 Cu31 Cu34 110.64(7)
Se28 Cu31 Cu36 100.71(7)
Se18 Cu31 Cu36 74.19(6)
Cu35 Cu31 Cu36 63.02(5)
Cu29 Cu31 Cu36 129.47(7)
Cu12 Cu31 Cu36 112.25(7)
Cu32 Cu31 Cu36 115.16(7)
Cu34 Cu31 Cu36 56.58(5)
Se28 Cu31 Cu33 90.95(6)
Se18 Cu31 Cu33 112.85(7)
Cu35 Cu31 Cu33 142.15(7)
Cu29 Cu31 Cu33 57.82(5)
Cu12 Cu31 Cu33 56.16(5)
Cu32 Cu31 Cu33 152.25(7)
Cu34 Cu31 Cu33 55.73(5)
Cu36 Cu31 Cu33 79.17(6)
Se28 Cu31 Cu39 52.53(6)
Se18 Cu31 Cu39 105.24(7)
Cu35 Cu31 Cu39 62.10(6)
Cu29 Cu31 Cu39 89.77(6)
Cu12 Cu31 Cu39 132.41(7)
Cu32 Cu31 Cu39 56.29(6)
Cu34 Cu31 Cu39 161.72(7)
Cu36 Cu31 Cu39 114.57(6)
Cu33 Cu31 Cu39 141.84(7)
Se22 Cu32 Se18 157.78(9)
Se22 Cu32 Cu35 121.52(7)
Se18 Cu32 Cu35 60.83(6)
Se22 Cu32 Cu13 111.00(7)
Se18 Cu32 Cu13 59.67(6)
Cu35 Cu32 Cu13 120.13(8)
Se22 Cu32 Cu30 58.61(6)
Se18 Cu32 Cu30 135.53(7)
Cu35 Cu32 Cu30 141.73(8)
Cu13 Cu32 Cu30 89.03(6)
Se22 Cu32 Cu14 60.84(6)
Se18 Cu32 Cu14 98.05(7)
Cu35 Cu32 Cu14 119.83(8)
Cu13 Cu32 Cu14 63.84(6)
Cu30 Cu32 Cu14 94.31(7)
Se22 Cu32 Cu39 81.34(7)
Se18 Cu32 Cu39 116.43(7)
Cu35 Cu32 Cu39 66.48(6)
Cu13 Cu32 Cu39 152.53(8)
Cu30 Cu32 Cu39 76.43(6)
Cu14 Cu32 Cu39 139.33(8)
Se22 Cu32 Cu31 145.28(9)
Se18 Cu32 Cu31 56.65(5)
Cu35 Cu32 Cu31 58.58(5)
Cu13 Cu32 Cu31 93.06(6)
Cu30 Cu32 Cu31 98.85(7)
Cu14 Cu32 Cu31 153.24(8)
Cu39 Cu32 Cu31 66.92(6)
Se14 Cu33 Se26 104.17(7)
Se14 Cu33 Se23 131.22(7)
Se26 Cu33 Se23 120.15(7)
Se14 Cu33 Cu12 129.77(7)
Se26 Cu33 Cu12 109.77(7)
Se23 Cu33 Cu12 53.74(5)
Se14 Cu33 Cu34 83.96(6)
Se26 Cu33 Cu34 167.79(8)
Se23 Cu33 Cu34 56.46(5)
Cu12 Cu33 Cu34 58.28(5)
Se14 Cu33 Cu28 155.92(8)
Se26 Cu33 Cu28 54.78(5)
Se23 Cu33 Cu28 72.85(6)
Cu12 Cu33 Cu28 59.75(5)
Cu34 Cu33 Cu28 115.09(7)
Se14 Cu33 Cu29 103.37(7)
Se26 Cu33 Cu29 59.05(5)
Se23 Cu33 Cu29 115.87(7)
Cu12 Cu33 Cu29 66.69(6)
Cu34 Cu33 Cu29 110.57(7)
Cu28 Cu33 Cu29 57.35(6)
Se14 Cu33 Cu31 75.15(6)
Se26 Cu33 Cu31 113.48(7)
Se23 Cu33 Cu31 102.34(6)
Cu12 Cu33 Cu31 57.91(5)
Cu34 Cu33 Cu31 59.25(5)
Cu28 Cu33 Cu31 101.20(7)
Cu29 Cu33 Cu31 56.97(5)
Se14 Cu33 Cu40 57.68(7)
Se26 Cu33 Cu40 52.67(6)
Se23 Cu33 Cu40 171.03(8)
Cu12 Cu33 Cu40 121.22(8)
Cu34 Cu33 Cu40 129.13(8)
Cu28 Cu33 Cu40 98.24(8)
Cu29 Cu33 Cu40 56.70(7)
Cu31 Cu33 Cu40 78.08(7)
Se13 Cu34 Se23 122.31(7)
Se13 Cu34 Se18 99.08(6)
Se23 Cu34 Se18 130.76(7)
Se13 Cu34 Cu12 173.18(8)
Se23 Cu34 Cu12 55.55(5)
Se18 Cu34 Cu12 80.09(6)
Se13 Cu34 Cu36 63.53(5)
Se23 Cu34 Cu36 143.99(7)
Se18 Cu34 Cu36 75.71(6)
Cu12 Cu34 Cu36 122.41(7)
Se13 Cu34 Cu33 124.81(7)
Se23 Cu34 Cu33 59.87(5)
Se18 Cu34 Cu33 118.51(7)
Cu12 Cu34 Cu33 60.75(5)
Cu36 Cu34 Cu33 87.07(6)
Se13 Cu34 Cu31 124.34(7)
Se23 Cu34 Cu31 109.33(6)
Se18 Cu34 Cu31 54.51(5)
Cu12 Cu34 Cu31 60.64(5)
Cu36 Cu34 Cu31 62.69(5)
Cu33 Cu34 Cu31 65.02(5)
Se15 Cu35 Se16 111.53(7)
Se15 Cu35 Se18 138.53(7)
Se16 Cu35 Se18 103.94(7)
Se15 Cu35 Cu32 84.93(6)
Se16 Cu35 Cu32 157.12(9)
Se18 Cu35 Cu32 55.57(5)
Se15 Cu35 Cu31 119.49(8)
Se16 Cu35 Cu31 116.72(7)
Se18 Cu35 Cu31 56.85(5)
Cu32 Cu35 Cu31 63.24(6)
Se15 Cu35 Cu36 146.89(8)
Se16 Cu35 Cu36 54.53(5)
Se18 Cu35 Cu36 72.65(6)
Cu32 Cu35 Cu36 118.94(7)
Cu31 Cu35 Cu36 62.26(5)
Se15 Cu35 Cu39 53.92(5)
Se16 Cu35 Cu39 143.90(8)
Se18 Cu35 Cu39 105.60(6)
Cu32 Cu35 Cu39 58.67(6)
Cu31 Cu35 Cu39 65.58(6)
Cu36 Cu35 Cu39 116.77(7)
Se14 Cu36 Se16 140.63(8)
Se14 Cu36 Cu37 125.64(8)
Se16 Cu36 Cu37 59.63(6)
Se14 Cu36 Cu34 85.71(6)
Se16 Cu36 Cu34 132.22(8)
Cu37 Cu36 Cu34 108.67(7)
Se14 Cu36 Se13 108.25(7)
Se16 Cu36 Se13 103.94(7)
Cu37 Cu36 Se13 54.88(5)
Cu34 Cu36 Se13 54.66(5)
Se14 Cu36 Cu31 78.24(6)
Se16 Cu36 Cu31 108.69(7)
Cu37 Cu36 Cu31 154.75(8)
Cu34 Cu36 Cu31 60.73(5)
Se13 Cu36 Cu31 113.89(7)
Se14 Cu36 Cu35 121.11(7)
Se16 Cu36 Cu35 54.04(5)
Cu37 Cu36 Cu35 108.80(7)
Cu34 Cu36 Cu35 97.69(6)
Se13 Cu36 Cu35 121.32(7)
Cu31 Cu36 Cu35 54.72(5)
P5 Cu37 Se13 132.60(13)
P5 Cu37 Se16 116.86(13)
Se13 Cu37 Se16 110.44(7)
P5 Cu37 Cu36 148.11(13)
Se13 Cu37 Cu36 65.02(6)
Se16 Cu37 Cu36 57.52(5)
P6A Cu38 P6 20.1(2)
P6A Cu38 Se22 131.07(19)
P6 Cu38 Se22 126.10(19)
P6A Cu38 Se15 119.1(2)
P6 Cu38 Se15 102.71(19)
Se22 Cu38 Se15 91.81(7)
P6A Cu38 Se11 105.0(2)
P6 Cu38 Se11 124.8(2)
Se22 Cu38 Se11 91.61(7)
Se15 Cu38 Se11 116.06(9)
P6A Cu38 Cu39 148.3(2)
P6 Cu38 Cu39 149.16(19)
Se22 Cu38 Cu39 80.03(7)
Se15 Cu38 Cu39 55.75(6)
Se11 Cu38 Cu39 62.19(7)
Se28 Cu39 Se15 122.69(8)
Se28 Cu39 Cu27 60.46(6)
Se15 Cu39 Cu27 172.24(9)
Se28 Cu39 Cu38 163.21(10)
Se15 Cu39 Cu38 61.17(6)
Cu27 Cu39 Cu38 113.61(8)
Se28 Cu39 Cu32 107.09(7)
Se15 Cu39 Cu32 81.68(7)
Cu27 Cu39 Cu32 104.50(7)
Cu38 Cu39 Cu32 89.50(8)
Se28 Cu39 Se11 111.20(8)
Se15 Cu39 Se11 117.69(8)
Cu27 Cu39 Se11 55.94(6)
Cu38 Cu39 Se11 58.48(7)
Cu32 Cu39 Se11 111.27(8)
Se28 Cu39 Cu35 85.93(7)
Se15 Cu39 Cu35 52.61(5)
Cu27 Cu39 Cu35 134.86(8)
Cu38 Cu39 Cu35 106.38(8)
Cu32 Cu39 Cu35 54.85(5)
Se11 Cu39 Cu35 161.58(9)
Se28 Cu39 Cu31 50.83(5)
Se15 Cu39 Cu31 104.93(7)
Cu27 Cu39 Cu31 82.55(6)
Cu38 Cu39 Cu31 145.95(9)
Cu32 Cu39 Cu31 56.79(5)
Se11 Cu39 Cu31 133.94(7)
Cu35 Cu39 Cu31 52.32(5)
P7 Cu40 Se28 125.0(2)
P7 Cu40 Se26 110.18(19)
Se28 Cu40 Se26 116.31(11)
P7 Cu40 Se14 116.2(2)
Se28 Cu40 Se14 85.20(9)
Se26 Cu40 Se14 97.85(10)
P7 Cu40 Cu29 147.4(2)
Se28 Cu40 Cu29 57.59(7)
Se26 Cu40 Cu29 58.85(7)
Se14 Cu40 Cu29 96.22(9)
P7 Cu40 Cu33 146.1(2)
Se28 Cu40 Cu33 87.25(9)
Se26 Cu40 Cu33 53.32(6)
Se14 Cu40 Cu33 50.02(6)
Cu29 Cu40 Cu33 55.71(6)
P7A Cu40 Se26 110.3(3)
P7A Cu40 Cu29 170.9(4)
Se26 Cu40 Cu29 62.19(11)
P7A Cu40 Se28 123.8(3)
Se26 Cu40 Se28 108.54(16)
Cu29 Cu40 Se28 57.92(10)
P7A Cu40 Cu26 120.7(3)
Se26 Cu40 Cu26 56.37(9)
Cu29 Cu40 Cu26 60.55(10)
Se28 Cu40 Cu26 114.35(15)
C3 Fe1 C7 125.1(5)
C3 Fe1 C8 105.6(5)
C7 Fe1 C8 42.2(4)
C3 Fe1 C9 119.8(5)
C7 Fe1 C9 68.9(5)
C8 Fe1 C9 41.1(4)
C3 Fe1 C4 41.4(5)
C7 Fe1 C4 161.2(5)
C8 Fe1 C4 121.5(5)
C9 Fe1 C4 104.7(5)
C3 Fe1 C10 155.4(5)
C7 Fe1 C10 67.8(5)
C8 Fe1 C10 68.9(5)
C9 Fe1 C10 40.5(4)
C4 Fe1 C10 119.6(5)
C3 Fe1 C2 40.4(4)
C7 Fe1 C2 109.8(5)
C8 Fe1 C2 121.8(5)
C9 Fe1 C2 156.4(5)
C4 Fe1 C2 68.6(5)
C10 Fe1 C2 162.5(4)
C3 Fe1 C5 68.7(5)
C7 Fe1 C5 157.7(5)
C8 Fe1 C5 158.4(5)
C9 Fe1 C5 122.3(5)
C4 Fe1 C5 40.6(5)
C10 Fe1 C5 107.1(5)
C2 Fe1 C5 68.2(5)
C3 Fe1 C6 162.2(5)
C7 Fe1 C6 39.8(4)
C8 Fe1 C6 69.2(5)
C9 Fe1 C6 68.1(5)
C4 Fe1 C6 155.9(5)
C10 Fe1 C6 40.2(4)
C2 Fe1 C6 126.9(4)
C5 Fe1 C6 122.4(5)
C3 Fe1 C1 67.1(5)
C7 Fe1 C1 124.0(5)
C8 Fe1 C1 158.3(5)
C9 Fe1 C1 160.5(5)
C4 Fe1 C1 67.5(5)
C10 Fe1 C1 126.4(5)
C2 Fe1 C1 39.4(4)
C5 Fe1 C1 40.4(5)
C6 Fe1 C1 111.2(4)
C17 Fe2 C19 67.2(10)
C17 Fe2 C16 43.8(6)
C19 Fe2 C16 68.5(8)
C17 Fe2 C15 148.3(8)
C19 Fe2 C15 134.2(9)
C16 Fe2 C15 114.7(6)
C17 Fe2 C20 71.5(7)
C19 Fe2 C20 41.6(6)
C16 Fe2 C20 41.6(7)
C15 Fe2 C20 108.3(7)
C17 Fe2 C18 37.7(9)
C19 Fe2 C18 41.0(9)
C16 Fe2 C18 68.8(7)
C15 Fe2 C18 173.7(9)
C20 Fe2 C18 70.5(7)
C17 Fe2 C11 119.7(8)
C19 Fe2 C11 172.9(9)
C16 Fe2 C11 114.9(6)
C15 Fe2 C11 39.0(5)
C20 Fe2 C11 136.6(6)
C18 Fe2 C11 145.5(8)
C17 Fe2 C14 170.9(8)
C19 Fe2 C14 106.5(9)
C16 Fe2 C14 141.5(7)
C15 Fe2 C14 40.7(6)
C20 Fe2 C14 108.6(8)
C18 Fe2 C14 133.3(9)
C11 Fe2 C14 66.8(6)
C17 Fe2 C13 133.1(7)
C19 Fe2 C13 110.0(7)
C16 Fe2 C13 176.8(6)
C15 Fe2 C13 68.4(6)
C20 Fe2 C13 139.0(7)
C18 Fe2 C13 108.1(7)
C11 Fe2 C13 67.0(6)
C14 Fe2 C13 41.3(6)
C17 Fe2 C12 112.9(6)
C19 Fe2 C12 140.7(6)
C16 Fe2 C12 140.7(7)
C15 Fe2 C12 67.2(5)
C20 Fe2 C12 175.3(7)
C18 Fe2 C12 113.8(7)
C11 Fe2 C12 40.3(5)
C14 Fe2 C12 67.3(6)
C13 Fe2 C12 39.1(6)
C23 Fe3 C30 152.0(5)
C23 Fe3 C24 41.4(5)
C30 Fe3 C24 118.1(5)
C23 Fe3 C21 70.1(4)
C30 Fe3 C21 126.9(5)
C24 Fe3 C21 69.2(5)
C23 Fe3 C22 41.5(5)
C30 Fe3 C22 165.8(5)
C24 Fe3 C22 70.2(5)
C21 Fe3 C22 42.7(4)
C23 Fe3 C25 69.9(5)
C30 Fe3 C25 107.6(5)
C24 Fe3 C25 41.5(4)
C21 Fe3 C25 40.3(4)
C22 Fe3 C25 70.3(5)
C23 Fe3 C28 104.1(5)
C30 Fe3 C28 68.9(5)
C24 Fe3 C28 122.4(5)
C21 Fe3 C28 156.1(5)
C22 Fe3 C28 117.7(5)
C25 Fe3 C28 161.1(5)
C23 Fe3 C29 116.9(5)
C30 Fe3 C29 40.4(4)
C24 Fe3 C29 104.8(5)
C21 Fe3 C29 162.8(5)
C22 Fe3 C29 152.3(5)
C25 Fe3 C29 124.8(5)
C28 Fe3 C29 40.7(5)
C23 Fe3 C27 124.9(5)
C30 Fe3 C27 68.6(5)
C24 Fe3 C27 161.7(5)
C21 Fe3 C27 121.9(5)
C22 Fe3 C27 107.3(5)
C25 Fe3 C27 156.1(5)
C28 Fe3 C27 41.5(5)
C29 Fe3 C27 68.5(5)
C23 Fe3 C26 164.6(5)
C30 Fe3 C26 40.0(4)
C24 Fe3 C26 153.9(5)
C21 Fe3 C26 110.3(4)
C22 Fe3 C26 128.2(5)
C25 Fe3 C26 120.9(4)
C28 Fe3 C26 69.1(5)
C29 Fe3 C26 67.6(5)
C27 Fe3 C26 41.0(5)
C31 Fe4 C37 131.2(5)
C31 Fe4 C39 150.5(6)
C37 Fe4 C39 68.6(5)
C31 Fe4 C36 111.1(5)
C37 Fe4 C36 41.2(5)
C39 Fe4 C36 67.7(5)
C31 Fe4 C33 68.0(6)
C37 Fe4 C33 114.7(7)
C39 Fe4 C33 128.9(6)
C36 Fe4 C33 149.2(6)
C31 Fe4 C40 119.2(6)
C37 Fe4 C40 69.0(5)
C39 Fe4 C40 40.0(5)
C36 Fe4 C40 40.5(4)
C33 Fe4 C40 167.8(6)
C31 Fe4 C38 167.9(6)
C37 Fe4 C38 41.6(5)
C39 Fe4 C38 41.6(5)
C36 Fe4 C38 69.8(5)
C33 Fe4 C38 104.7(7)
C40 Fe4 C38 69.8(5)
C31 Fe4 C35 40.2(5)
C37 Fe4 C35 169.5(5)
C39 Fe4 C35 116.6(6)
C36 Fe4 C35 130.6(5)
C33 Fe4 C35 69.9(7)
C40 Fe4 C35 108.6(6)
C38 Fe4 C35 148.2(5)
C31 Fe4 C34 65.5(6)
C37 Fe4 C34 147.5(6)
C39 Fe4 C34 110.7(7)
C36 Fe4 C34 170.9(6)
C33 Fe4 C34 38.8(6)
C40 Fe4 C34 132.7(6)
C38 Fe4 C34 115.4(6)
C35 Fe4 C34 41.3(6)
C31 Fe4 C32 41.0(6)
C37 Fe4 C32 106.2(6)
C39 Fe4 C32 167.6(6)
C36 Fe4 C32 116.4(6)
C33 Fe4 C32 41.8(6)
C40 Fe4 C32 150.1(5)
C38 Fe4 C32 127.2(6)
C35 Fe4 C32 70.5(7)
C34 Fe4 C32 67.1(7)
C41 Fe5 C42 41.7(4)
C41 Fe5 C46 112.6(7)
C42 Fe5 C46 126.9(8)
C41 Fe5 C47 129.0(8)
C42 Fe5 C47 111.3(8)
C46 Fe5 C47 39.6(4)
C41 Fe5 C50 124.4(7)
C42 Fe5 C50 161.8(8)
C46 Fe5 C50 39.7(4)
C47 Fe5 C50 66.5(6)
C41 Fe5 C45 41.3(4)
C42 Fe5 C45 69.4(6)
C46 Fe5 C45 127.0(7)
C47 Fe5 C45 164.7(8)
C50 Fe5 C45 107.8(7)
C41 Fe5 C48 163.5(7)
C42 Fe5 C48 124.5(7)
C46 Fe5 C48 66.3(6)
C47 Fe5 C48 39.4(4)
C50 Fe5 C48 66.3(6)
C45 Fe5 C48 153.2(7)
C41 Fe5 C49 156.8(7)
C42 Fe5 C49 157.9(7)
C46 Fe5 C49 66.4(6)
C47 Fe5 C49 66.2(6)
C50 Fe5 C49 39.5(4)
C45 Fe5 C49 119.2(7)
C48 Fe5 C49 39.4(4)
C41 Fe5 C43 69.4(6)
C42 Fe5 C43 41.1(4)
C46 Fe5 C43 160.1(8)
C47 Fe5 C43 122.8(8)
C50 Fe5 C43 156.1(7)
C45 Fe5 C43 68.5(6)
C48 Fe5 C43 105.8(7)
C49 Fe5 C43 120.0(7)
C41 Fe5 C44 68.9(6)
C42 Fe5 C44 68.8(6)
C46 Fe5 C44 159.6(8)
C47 Fe5 C44 154.9(8)
C50 Fe5 C44 121.5(7)
C45 Fe5 C44 40.4(4)
C48 Fe5 C44 118.4(7)
C49 Fe5 C44 103.8(7)
C43 Fe5 C44 40.3(4)
C41A Fe5A C42A 42.4(4)
C41A Fe5A C45A 42.2(4)
C42A Fe5A C45A 71.1(6)
C41A Fe5A C50A 119.4(7)
C42A Fe5A C50A 155.4(7)
C45A Fe5A C50A 106.5(7)
C41A Fe5A C49A 151.3(7)
C42A Fe5A C49A 162.9(7)
C45A Fe5A C49A 114.5(7)
C50A Fe5A C49A 41.0(4)
C41A Fe5A C43A 71.0(7)
C42A Fe5A C43A 41.9(4)
C45A Fe5A C43A 70.4(6)
C50A Fe5A C43A 161.9(8)
C49A Fe5A C43A 122.9(8)
C41A Fe5A C44A 70.7(6)
C42A Fe5A C44A 70.5(6)
C45A Fe5A C44A 41.6(4)
C50A Fe5A C44A 124.7(7)
C49A Fe5A C44A 102.4(7)
C43A Fe5A C44A 41.4(4)
C41A Fe5A C46A 111.5(7)
C42A Fe5A C46A 121.8(7)
C45A Fe5A C46A 130.0(7)
C50A Fe5A C46A 40.6(4)
C49A Fe5A C46A 68.2(6)
C43A Fe5A C46A 153.7(7)
C44A Fe5A C46A 164.9(8)
C41A Fe5A C48A 168.0(7)
C42A Fe5A C48A 127.1(7)
C45A Fe5A C48A 148.0(7)
C50A Fe5A C48A 68.1(6)
C49A Fe5A C48A 40.4(4)
C43A Fe5A C48A 104.7(7)
C44A Fe5A C48A 113.9(7)
C46A Fe5A C48A 67.3(6)
C41A Fe5A C47A 131.8(7)
C42A Fe5A C47A 110.3(7)
C45A Fe5A C47A 169.2(7)
C50A Fe5A C47A 67.6(6)
C49A Fe5A C47A 67.5(6)
C43A Fe5A C47A 118.1(7)
C44A Fe5A C47A 149.2(7)
C46A Fe5A C47A 39.8(4)
C48A Fe5A C47A 39.7(4)
C60 Fe6 C55 108.7(7)
C60 Fe6 C54 124.2(8)
C55 Fe6 C54 42.8(5)
C60 Fe6 C58 68.4(7)
C55 Fe6 C58 161.4(7)
C54 Fe6 C58 122.4(6)
C60 Fe6 C52 162.2(6)
C55 Fe6 C52 68.5(7)
C54 Fe6 C52 66.6(7)
C58 Fe6 C52 120.0(7)
C60 Fe6 C59 41.9(6)
C55 Fe6 C59 124.8(8)
C54 Fe6 C59 106.9(7)
C58 Fe6 C59 40.6(7)
C52 Fe6 C59 154.3(6)
C60 Fe6 C51 126.1(6)
C55 Fe6 C51 41.4(6)
C54 Fe6 C51 69.2(6)
C58 Fe6 C51 155.1(8)
C52 Fe6 C51 40.3(6)
C59 Fe6 C51 163.5(8)
C60 Fe6 C53 157.9(8)
C55 Fe6 C53 69.8(6)
C54 Fe6 C53 39.7(7)
C58 Fe6 C53 105.7(6)
C52 Fe6 C53 39.3(6)
C59 Fe6 C53 119.7(6)
C51 Fe6 C53 68.3(6)
C60 Fe6 C57 69.1(7)
C55 Fe6 C57 156.0(6)
C54 Fe6 C57 158.2(6)
C58 Fe6 C57 41.9(6)
C52 Fe6 C57 105.9(7)
C59 Fe6 C57 70.5(7)
C51 Fe6 C57 119.3(7)
C53 Fe6 C57 121.5(7)
C60 Fe6 C56 40.4(6)
C55 Fe6 C56 122.9(6)
C54 Fe6 C56 160.7(8)
C58 Fe6 C56 67.6(6)
C52 Fe6 C56 125.2(7)
C59 Fe6 C56 69.2(6)
C51 Fe6 C56 108.9(6)
C53 Fe6 C56 158.9(8)
C57 Fe6 C56 40.1(6)
C62 Fe7 C61 39.9(4)
C62 Fe7 C63 40.0(5)
C61 Fe7 C63 67.0(5)
C62 Fe7 C68 115.5(5)
C61 Fe7 C68 149.5(6)
C63 Fe7 C68 106.2(6)
C62 Fe7 C67 105.6(5)
C61 Fe7 C67 116.4(5)
C63 Fe7 C67 126.4(5)
C68 Fe7 C67 42.1(5)
C62 Fe7 C64 69.1(5)
C61 Fe7 C64 67.7(5)
C63 Fe7 C64 42.1(5)
C68 Fe7 C64 128.3(6)
C67 Fe7 C64 167.0(5)
C62 Fe7 C65 67.8(5)
C61 Fe7 C65 40.4(5)
C63 Fe7 C65 67.4(5)
C68 Fe7 C65 166.7(5)
C67 Fe7 C65 151.1(5)
C64 Fe7 C65 39.2(5)
C62 Fe7 C69 148.5(5)
C61 Fe7 C69 169.4(5)
C63 Fe7 C69 116.1(6)
C68 Fe7 C69 40.9(5)
C67 Fe7 C69 70.7(6)
C64 Fe7 C69 107.3(6)
C65 Fe7 C69 130.0(5)
C62 Fe7 C70 167.8(5)
C61 Fe7 C70 132.7(5)
C63 Fe7 C70 152.2(5)
C68 Fe7 C70 66.9(5)
C67 Fe7 C70 67.7(5)
C64 Fe7 C70 119.6(5)
C65 Fe7 C70 112.9(5)
C69 Fe7 C70 40.7(5)
C62 Fe7 C66 128.4(5)
C61 Fe7 C66 110.9(5)
C63 Fe7 C66 164.4(5)
C68 Fe7 C66 67.4(5)
C67 Fe7 C66 39.3(5)
C64 Fe7 C66 152.9(5)
C65 Fe7 C66 121.8(5)
C69 Fe7 C66 69.1(5)
C70 Fe7 C66 40.2(5)
C78 Fe8 C72 132.7(9)
C78 Fe8 C74 114.8(7)
C72 Fe8 C74 69.8(6)
C78 Fe8 C73 110.0(7)
C72 Fe8 C73 40.7(5)
C74 Fe8 C73 41.2(5)
C78 Fe8 C75 148.3(10)
C72 Fe8 C75 68.0(5)
C74 Fe8 C75 42.3(5)
C73 Fe8 C75 68.5(5)
C78 Fe8 C71 170.6(10)
C72 Fe8 C71 39.3(4)
C74 Fe8 C71 69.4(5)
C73 Fe8 C71 67.1(5)
C75 Fe8 C71 40.2(5)
C78 Fe8 C76 68.1(6)
C72 Fe8 C76 122.1(6)
C74 Fe8 C76 162.5(6)
C73 Fe8 C76 156.0(7)
C75 Fe8 C76 126.5(5)
C71 Fe8 C76 110.7(5)
C78 Fe8 C80 62.6(8)
C72 Fe8 C80 157.9(5)
C74 Fe8 C80 122.2(7)
C73 Fe8 C80 159.7(6)
C75 Fe8 C80 107.3(7)
C71 Fe8 C80 123.3(6)
C76 Fe8 C80 42.2(6)
C78 Fe8 C79 37.3(11)
C72 Fe8 C79 164.2(6)
C74 Fe8 C79 102.1(8)
C73 Fe8 C79 124.6(7)
C75 Fe8 C79 115.7(10)
C71 Fe8 C79 151.9(9)
C76 Fe8 C79 69.3(7)
C80 Fe8 C79 37.8(6)
C78 Fe8 C77 46.1(9)
C72 Fe8 C77 108.7(7)
C74 Fe8 C77 154.0(6)
C73 Fe8 C77 120.8(6)
C75 Fe8 C77 162.9(6)
C71 Fe8 C77 126.7(7)
C76 Fe8 C77 39.8(6)
C80 Fe8 C77 69.2(7)
C79 Fe8 C77 72.4(10)
C81 P1 C93 104.2(6)
C81 P1 C87 103.8(6)
C93 P1 C87 107.4(6)
C81 P1 Cu1 108.5(4)
C93 P1 Cu1 116.9(4)
C87 P1 Cu1 114.7(4)
C99 P2 C111 104.1(6)
C99 P2 C105 103.1(6)
C111 P2 C105 102.5(6)
C99 P2 Cu3 115.1(4)
C111 P2 Cu3 116.1(4)
C105 P2 Cu3 114.3(4)
C123 P3 C129 78.9(7)
C123 P3 C117 119.4(9)
C129 P3 C117 115.3(6)
C123 P3 C129 98.9(8)
C129 P3 C129 20.1(5)
C117 P3 C129 103.2(7)
C123 P3 C117 102.0(8)
C129 P3 C117 103.2(5)
C117 P3 C117 20.4(6)
C129 P3 C117 96.9(7)
C123 P3 C123 20.2(7)
C129 P3 C123 99.0(5)
C117 P3 C123 107.9(7)
C129 P3 C123 118.8(7)
C117 P3 C123 94.9(7)
C123 P3 Cu10 119.7(7)
C129 P3 Cu10 117.7(2)
C117 P3 Cu10 104.9(6)
C129 P3 Cu10 109.0(5)
C117 P3 Cu10 125.1(5)
C123 P3 Cu10 111.9(5)
C135 P4 C147 102.6(2)
C135 P4 C141 105.1(3)
C147 P4 C141 104.6(2)
C135 P4 Cu14 116.4(2)
C147 P4 Cu14 113.1(2)
C141 P4 Cu14 113.7(2)
C165 P5 C153 105.3(2)
C165 P5 C159 103.8(2)
C153 P5 C159 105.4(2)
C165 P5 Cu37 110.6(2)
C153 P5 Cu37 119.0(2)
C159 P5 Cu37 111.5(2)
C177 P6 C183 108.0(9)
C177 P6 C171 106.9(9)
C183 P6 C171 97.1(8)
C177 P6 Cu38 114.1(7)
C183 P6 Cu38 122.0(6)
C171 P6 Cu38 106.4(6)
C189 P7 C195 103.1(9)
C189 P7 C201 115.4(10)
C195 P7 C201 90.8(9)
C189 P7 Cu40 109.3(7)
C195 P7 Cu40 118.3(6)
C201 P7 Cu40 118.3(8)
C177 P6A C183 107.9(7)
C177 P6A C171 99.9(10)
C183 P6A C171 105.5(10)
C177 P6A Cu38 109.9(6)
C183 P6A Cu38 111.9(6)
C171 P6A Cu38 120.7(9)
C195 P7A C189 103.5(14)
C195 P7A C201 117.9(10)
C189 P7A C201 86.9(11)
C195 P7A Cu40 118.4(10)
C189 P7A Cu40 113.4(10)
C201 P7A Cu40 111.9(5)
C213 P8 C207 105.0(2)
C213 P8 C219 104.6(2)
C207 P8 C219 101.7(3)
C213 P8 Cu24 112.1(2)
C207 P8 Cu24 115.79(19)
C219 P8 Cu24 116.3(2)
C225 P9 C231 91.2(7)
C225 P9 C237 121.3(7)
C231 P9 C237 105.5(6)
C225 P9 C225 29.5(6)
C231 P9 C225 107.0(7)
C237 P9 C225 92.6(7)
C225 P9 Cu18 108.9(6)
C231 P9 Cu18 118.1(5)
C237 P9 Cu18 111.1(4)
C225 P9 Cu18 118.9(5)
C2 C1 C5 109.8(11)
C2 C1 Se1 122.1(9)
C5 C1 Se1 128.0(9)
C2 C1 Fe1 69.8(7)
C5 C1 Fe1 69.3(7)
Se1 C1 Fe1 130.3(6)
C1 C2 C3 107.4(11)
C1 C2 Fe1 70.8(7)
C3 C2 Fe1 68.0(7)
C2 C3 C4 108.8(11)
C2 C3 Fe1 71.6(7)
C4 C3 Fe1 70.2(7)
C5 C4 C3 107.3(11)
C5 C4 Fe1 70.6(6)
C3 C4 Fe1 68.4(7)
C4 C5 C1 106.7(11)
C4 C5 Fe1 68.9(7)
C1 C5 Fe1 70.3(6)
C7 C6 C10 108.1(10)
C7 C6 Se2 128.6(9)
C10 C6 Se2 123.1(8)
C7 C6 Fe1 68.6(6)
C10 C6 Fe1 69.4(7)
Se2 C6 Fe1 131.4(6)
C6 C7 C8 108.9(10)
C6 C7 Fe1 71.5(6)
C8 C7 Fe1 68.9(6)
C9 C8 C7 105.6(10)
C9 C8 Fe1 69.6(7)
C7 C8 Fe1 68.9(6)
C10 C9 C8 108.9(10)
C10 C9 Fe1 70.5(7)
C8 C9 Fe1 69.3(7)
C9 C10 C6 108.5(10)
C9 C10 Fe1 69.0(7)
C6 C10 Fe1 70.4(7)
C15 C11 C12 109.3(13)
C15 C11 Se3 128.7(11)
C12 C11 Se3 121.8(10)
C15 C11 Fe2 69.6(8)
C12 C11 Fe2 70.6(8)
Se3 C11 Fe2 130.1(8)
C13 C12 C11 108.1(13)
C13 C12 Fe2 70.2(10)
C11 C12 Fe2 69.1(8)
C12 C13 C14 107.3(13)
C12 C13 Fe2 70.7(10)
C14 C13 Fe2 68.9(10)
C15 C14 C13 106.5(14)
C15 C14 Fe2 68.7(10)
C13 C14 Fe2 69.8(11)
C11 C15 C14 108.8(14)
C11 C15 Fe2 71.5(9)
C14 C15 Fe2 70.6(10)
C20 C16 C17 106.6(16)
C20 C16 Se4 126.6(11)
C17 C16 Se4 126.7(16)
C20 C16 Fe2 70.2(11)
C17 C16 Fe2 66.8(10)
Se4 C16 Fe2 127.8(7)
C18 C17 C16 110(2)
C18 C17 Fe2 73.7(16)
C16 C17 Fe2 69.3(10)
C17 C18 C19 107.8(16)
C17 C18 Fe2 68.5(11)
C19 C18 Fe2 67.2(12)
C18 C19 C20 112(2)
C18 C19 Fe2 71.8(11)
C20 C19 Fe2 71.4(9)
C19 C20 C16 103.2(16)
C19 C20 Fe2 67.0(10)
C16 C20 Fe2 68.3(9)
C25 C21 C22 108.8(10)
C25 C21 Se5 130.9(9)
C22 C21 Se5 120.2(9)
C25 C21 Fe3 70.0(6)
C22 C21 Fe3 68.8(6)
Se5 C21 Fe3 129.0(6)
C23 C22 C21 105.5(11)
C23 C22 Fe3 68.3(7)
C21 C22 Fe3 68.6(7)
C24 C23 C22 109.5(11)
C24 C23 Fe3 70.1(7)
C22 C23 Fe3 70.2(7)
C23 C24 C25 107.6(10)
C23 C24 Fe3 68.5(7)
C25 C24 Fe3 69.4(6)
C21 C25 C24 108.5(10)
C21 C25 Fe3 69.7(6)
C24 C25 Fe3 69.1(6)
C30 C26 C27 108.4(11)
C30 C26 Se6 124.1(9)
C27 C26 Se6 125.6(9)
C30 C26 Fe3 69.0(7)
C27 C26 Fe3 69.3(7)
Se6 C26 Fe3 139.9(6)
C26 C27 C28 106.9(11)
C26 C27 Fe3 69.7(7)
C28 C27 Fe3 68.8(7)
C29 C28 C27 106.9(11)
C29 C28 Fe3 70.0(6)
C27 C28 Fe3 69.6(6)
C30 C29 C28 108.8(11)
C30 C29 Fe3 69.1(7)
C28 C29 Fe3 69.2(6)
C26 C30 C29 108.9(11)
C26 C30 Fe3 70.9(7)
C29 C30 Fe3 70.5(7)
C35 C31 C32 115.1(13)
C35 C31 Se7 121.1(12)
C32 C31 Se7 122.3(11)
C35 C31 Fe4 71.9(9)
C32 C31 Fe4 72.2(8)
Se7 C31 Fe4 136.5(7)
C31 C32 C33 102.6(15)
C31 C32 Fe4 66.8(8)
C33 C32 Fe4 68.0(9)
C34 C33 C32 107.7(17)
C34 C33 Fe4 71.2(11)
C32 C33 Fe4 70.3(9)
C33 C34 C35 113.1(18)
C33 C34 Fe4 70.0(11)
C35 C34 Fe4 69.2(10)
C31 C35 C34 101.1(15)
C31 C35 Fe4 67.9(8)
C34 C35 Fe4 69.5(10)
C40 C36 C37 108.1(10)
C40 C36 Se8 127.8(9)
C37 C36 Se8 123.3(9)
C40 C36 Fe4 69.9(7)
C37 C36 Fe4 68.4(7)
Se8 C36 Fe4 135.2(6)
C36 C37 C38 109.5(11)
C36 C37 Fe4 70.5(7)
C38 C37 Fe4 70.9(7)
C37 C38 C39 103.6(11)
C37 C38 Fe4 67.5(7)
C39 C38 Fe4 68.0(7)
C40 C39 C38 111.2(11)
C40 C39 Fe4 70.7(7)
C38 C39 Fe4 70.4(8)
C39 C40 C36 107.6(12)
C39 C40 Fe4 69.3(7)
C36 C40 Fe4 69.6(7)
C42 C41 C45 108.0
C42 C41 Fe5 69.3(7)
C45 C41 Fe5 71.2(7)
C42 C41 Se9 122.7(10)
C45 C41 Se9 127.1(10)
Fe5 C41 Se9 138.3(10)
C41 C42 C43 108.0
C41 C42 Fe5 69.0(7)
C43 C42 Fe5 71.4(7)
C42 C43 C44 108.0
C42 C43 Fe5 67.5(7)
C44 C43 Fe5 70.8(7)
C43 C44 C45 108.0
C43 C44 Fe5 68.8(7)
C45 C44 Fe5 68.5(7)
C44 C45 C41 108.0
C44 C45 Fe5 71.0(7)
C41 C45 Fe5 67.5(7)
C50 C46 C47 108.0
C50 C46 Se10 130.0(11)
C47 C46 Se10 121.9(11)
C50 C46 Fe5 70.3(7)
C47 C46 Fe5 70.5(7)
Se10 C46 Fe5 128.1(10)
C48 C47 C46 108.0
C48 C47 Fe5 70.7(7)
C46 C47 Fe5 69.8(7)
C47 C48 C49 108.0
C47 C48 Fe5 69.9(7)
C49 C48 Fe5 70.2(7)
C48 C49 C50 108.0
C48 C49 Fe5 70.4(7)
C50 C49 Fe5 69.7(7)
C46 C50 C49 108.0
C46 C50 Fe5 70.0(7)
C49 C50 Fe5 70.7(7)
C45A C41A C42A 108.0
C45A C41A Se9 126.1(10)
C42A C41A Se9 125.9(10)
C45A C41A Fe5A 70.0(7)
C42A C41A Fe5A 69.2(7)
Se9 C41A Fe5A 127.2(10)
C41A C42A C43A 108.0
C41A C42A Fe5A 68.4(7)
C43A C42A Fe5A 70.3(7)
C44A C43A C42A 108.0
C44A C43A Fe5A 69.7(7)
C42A C43A Fe5A 67.7(7)
C43A C44A C45A 108.0
C43A C44A Fe5A 68.9(7)
C45A C44A Fe5A 68.2(7)
C41A C45A C44A 108.0
C41A C45A Fe5A 67.8(7)
C44A C45A Fe5A 70.2(7)
C47A C46A C50A 108.0
C47A C46A Se10 122.8(10)
C50A C46A Se10 126.4(10)
C47A C46A Fe5A 71.4(7)
C50A C46A Fe5A 68.0(7)
Se10 C46A Fe5A 141.2(9)
C46A C47A C48A 108.0
C46A C47A Fe5A 68.8(7)
C48A C47A Fe5A 69.3(7)
C49A C48A C47A 108.0
C49A C48A Fe5A 67.9(7)
C47A C48A Fe5A 71.1(6)
C48A C49A C50A 108.0
C48A C49A Fe5A 71.7(7)
C50A C49A Fe5A 69.2(7)
C49A C50A C46A 108.0
C49A C50A Fe5A 69.8(7)
C46A C50A Fe5A 71.4(7)
C52 C51 C55 106.8(15)
C52 C51 Se11 125.9(16)
C55 C51 Se11 126.8(12)
C52 C51 Fe6 69.4(9)
C55 C51 Fe6 68.1(9)
Se11 C51 Fe6 133.9(7)
C53 C52 C51 111.5(18)
C53 C52 Fe6 70.9(10)
C51 C52 Fe6 70.3(10)
C52 C53 C54 107.5(15)
C52 C53 Fe6 69.8(9)
C54 C53 Fe6 68.7(9)
C53 C54 C55 109.3(17)
C53 C54 Fe6 71.6(10)
C55 C54 Fe6 68.7(8)
C51 C55 C54 104.9(16)
C51 C55 Fe6 70.5(9)
C54 C55 Fe6 68.5(8)
C60 C56 C57 109.8(14)
C60 C56 Se12 126.9(13)
C57 C56 Se12 123.0(14)
C60 C56 Fe6 67.4(8)
C57 C56 Fe6 70.0(8)
Se12 C56 Fe6 134.0(8)
C56 C57 C58 104.4(16)
C56 C57 Fe6 69.9(9)
C58 C57 Fe6 67.2(8)
C59 C58 C57 111.7(14)
C59 C58 Fe6 70.7(9)
C57 C58 Fe6 71.0(8)
C58 C59 C60 104.5(17)
C58 C59 Fe6 68.7(10)
C60 C59 Fe6 67.6(9)
C56 C60 C59 109.5(17)
C56 C60 Fe6 72.2(10)
C59 C60 Fe6 70.4(9)
C62 C61 C65 109.4(11)
C62 C61 Se13 125.1(9)
C65 C61 Se13 124.9(9)
C62 C61 Fe7 70.0(7)
C65 C61 Fe7 71.5(7)
Se13 C61 Fe7 131.9(6)
C61 C62 C63 108.0(11)
C61 C62 Fe7 70.1(7)
C63 C62 Fe7 70.5(8)
C62 C63 C64 108.0(11)
C62 C63 Fe7 69.5(7)
C64 C63 Fe7 69.6(7)
C65 C64 C63 106.0(11)
C65 C64 Fe7 71.0(7)
C63 C64 Fe7 68.2(7)
C64 C65 C61 108.5(10)
C64 C65 Fe7 69.8(7)
C61 C65 Fe7 68.0(7)
C67 C66 C70 109.1(11)
C67 C66 Se14 126.4(10)
C70 C66 Se14 123.9(10)
C67 C66 Fe7 68.9(7)
C70 C66 Fe7 69.7(8)
Se14 C66 Fe7 134.3(7)
C66 C67 C68 106.1(11)
C66 C67 Fe7 71.7(7)
C68 C67 Fe7 68.6(7)
C69 C68 C67 110.4(12)
C69 C68 Fe7 70.9(8)
C67 C68 Fe7 69.3(7)
C68 C69 C70 104.0(13)
C68 C69 Fe7 68.2(8)
C70 C69 Fe7 69.9(8)
C66 C70 C69 110.2(12)
C66 C70 Fe7 70.1(7)
C69 C70 Fe7 69.4(8)
C72 C71 C75 109.4(11)
C72 C71 Se15 124.6(10)
C75 C71 Se15 125.5(9)
C72 C71 Fe8 68.8(7)
C75 C71 Fe8 69.4(7)
Se15 C71 Fe8 134.4(7)
C71 C72 C73 108.8(13)
C71 C72 Fe8 71.9(8)
C73 C72 Fe8 70.4(7)
C72 C73 C74 109.1(12)
C72 C73 Fe8 68.9(8)
C74 C73 Fe8 69.1(8)
C73 C74 C75 104.8(13)
C73 C74 Fe8 69.7(9)
C75 C74 Fe8 69.5(8)
C71 C75 C74 107.7(12)
C71 C75 Fe8 70.3(8)
C74 C75 Fe8 68.3(8)
C77 C76 C80 108.8(15)
C77 C76 Se16 124.7(15)
C80 C76 Se16 126.2(11)
C77 C76 Fe8 71.0(9)
C80 C76 Fe8 69.1(8)
Se16 C76 Fe8 130.6(6)
C76 C77 C78 97.1(18)
C76 C77 Fe8 69.2(10)
C78 C77 Fe8 62.9(9)
C79 C78 C77 116.4(16)
C79 C78 Fe8 76.1(13)
C77 C78 Fe8 70.9(9)
C78 C79 C80 105(2)
C78 C79 Fe8 66.7(12)
C80 C79 Fe8 70.8(10)
C79 C80 C76 112.5(19)
C79 C80 Fe8 71.4(10)
C76 C80 Fe8 68.7(8)
C86 C81 C82 121.3(12)
C86 C81 P1 123.3(10)
C82 C81 P1 115.4(10)
C83 C82 C81 118.0(13)
C84 C83 C82 120.9(14)
C83 C84 C85 122.2(15)
C84 C85 C86 119.4(15)
C81 C86 C85 118.1(14)
C88 C87 C92 117.8(11)
C88 C87 P1 118.7(10)
C92 C87 P1 123.5(10)
C89 C88 C87 123.2(13)
C88 C89 C90 120.0(14)
C89 C90 C91 120.3(13)
C92 C91 C90 118.1(14)
C91 C92 C87 120.5(13)
C98 C93 C94 116.9(12)
C98 C93 P1 120.8(10)
C94 C93 P1 122.2(9)
C93 C94 C95 120.6(12)
C96 C95 C94 120.2(13)
C95 C96 C97 119.4(14)
C98 C97 C96 119.1(14)
C97 C98 C93 123.7(13)
C100 C99 C104 117.3(12)
C100 C99 P2 124.5(10)
C104 C99 P2 118.1(9)
C99 C100 C101 119.1(12)
C102 C101 C100 121.7(13)
C101 C102 C103 120.1(13)
C102 C103 C104 119.7(13)
C103 C104 C99 122.0(13)
C110 C105 C106 119.8(12)
C110 C105 P2 122.8(11)
C106 C105 P2 117.0(10)
C107 C106 C105 120.8(13)
C108 C107 C106 119.1(15)
C107 C108 C109 123.2(15)
C110 C109 C108 118.6(15)
C105 C110 C109 118.4(14)
C116 C111 C112 118.6(12)
C116 C111 P2 124.1(11)
C112 C111 P2 117.2(10)
C111 C112 C113 121.3(13)
C114 C113 C112 120.5(15)
C113 C114 C115 120.7(14)
C114 C115 C116 121.4(14)
C111 C116 C115 117.3(14)
C118 C117 C122 120.0
C118 C117 P3 120.7(9)
C122 C117 P3 119.3(9)
C119 C118 C117 120.0
C120 C119 C118 120.0
C121 C120 C119 120.0
C120 C121 C122 120.0
C121 C122 C117 120.0
C118 C117 C122 120.0
C118 C117 P3 120.4(9)
C122 C117 P3 119.4(8)
C119 C118 C117 120.0
C118 C119 C120 120.0
C119 C120 C121 120.0
C122 C121 C120 120.0
C121 C122 C117 120.0
C124 C123 C128 120.0
C124 C123 P3 119.8(13)
C128 C123 P3 118.9(13)
C123 C124 C125 120.0
C126 C125 C124 120.0
C125 C126 C127 120.0
C128 C127 C126 120.0
C127 C128 C123 120.0
C124 C123 C128 120.0
C124 C123 P3 127.1(9)
C128 C123 P3 112.9(9)
C123 C124 C125 120.0
C126 C125 C124 120.0
C125 C126 C127 120.0
C128 C127 C126 120.0
C127 C128 C123 120.0
C130 C129 C134 120.0
C130 C129 P3 122.2(9)
C134 C129 P3 117.8(9)
C129 C130 C131 120.0
C132 C131 C130 120.0
C133 C132 C131 120.0
C132 C133 C134 120.0
C133 C134 C129 120.0
C130 C129 C134 120.0
C130 C129 P3 127.87(18)
C134 C129 P3 111.89(18)
C129 C130 C131 120.0
C130 C131 C132 120.0
C131 C132 C133 120.0
C134 C133 C132 120.0
C133 C134 C129 120.0
C136 C135 C140 120.0
C136 C135 P4 121.13(14)
C140 C135 P4 118.30(14)
C137 C136 C135 120.0
C136 C137 C138 120.0
C139 C138 C137 120.0
C140 C139 C138 120.0
C139 C140 C135 120.0
C142 C141 C146 120.0
C142 C141 P4 120.84(18)
C146 C141 P4 119.15(18)
C143 C142 C141 120.0
C144 C143 C142 120.0
C143 C144 C145 120.0
C146 C145 C144 120.0
C145 C146 C141 120.0
C148 C147 C152 120.0
C148 C147 P4 123.69(14)
C152 C147 P4 116.21(14)
C149 C148 C147 120.0
C148 C149 C150 120.0
C151 C150 C149 120.0
C152 C151 C150 120.0
C151 C152 C147 120.0
C154 C153 C158 120.0
C154 C153 P5 116.63(15)
C158 C153 P5 123.27(15)
C155 C154 C153 120.0
C156 C155 C154 120.0
C157 C156 C155 120.0
C156 C157 C158 120.0
C157 C158 C153 120.0
C160 C159 C164 120.0
C160 C159 P5 122.95(15)
C164 C159 P5 116.91(15)
C161 C160 C159 120.0
C160 C161 C162 120.0
C163 C162 C161 120.0
C162 C163 C164 120.0
C163 C164 C159 120.0
C166 C165 C170 120.0
C166 C165 P5 116.71(16)
C170 C165 P5 122.78(17)
C167 C166 C165 120.0
C168 C167 C166 120.0
C167 C168 C169 120.0
C170 C169 C168 120.0
C169 C170 C165 120.0
C172 C171 C176 120.0
C172 C171 P6 115.8(10)
C176 C171 P6 123.4(10)
C171 C172 C173 120.0
C174 C173 C172 120.0
C173 C174 C175 120.0
C176 C175 C174 120.0
C175 C176 C171 120.0
C172 C171 C176 120.0
C172 C171 P6A 118.5(14)
C176 C171 P6A 121.3(14)
C173 C172 C171 120.0
C172 C173 C174 120.0
C175 C174 C173 120.0
C174 C175 C176 120.0
C175 C176 C171 120.0
C178 C177 C182 120.0
C178 C177 P6 124.3(13)
C182 C177 P6 115.3(13)
C179 C178 C177 120.0
C178 C179 C180 120.0
C181 C180 C179 120.0
C180 C181 C182 120.0
C181 C182 C177 120.0
C178 C177 C182 120.0
C178 C177 P6A 124.5(9)
C182 C177 P6A 115.3(9)
C179 C178 C177 120.0
C180 C179 C178 120.0
C179 C180 C181 120.0
C180 C181 C182 120.0
C181 C182 C177 120.0
C184 C183 C188 120.0
C184 C183 P6 118.6(10)
C188 C183 P6 121.4(10)
C183 C184 C185 120.0
C186 C185 C184 120.0
C185 C186 C187 120.0
C188 C187 C186 120.0
C187 C188 C183 120.0
C184 C183 C188 120.0
C184 C183 P6A 123.1(9)
C188 C183 P6A 116.8(9)
C183 C184 C185 120.0
C184 C185 C186 120.0
C187 C186 C185 120.0
C188 C187 C186 120.0
C187 C188 C183 120.0
C190 C189 C194 120.0
C190 C189 P7 120.8(12)
C194 C189 P7 118.4(12)
C189 C190 C191 120.0
C192 C191 C190 120.0
C193 C192 C191 120.0
C192 C193 C194 120.0
C193 C194 C189 120.0
C190 C189 C194 120.0
C190 C189 P7A 122.8(19)
C194 C189 P7A 114.8(19)
C191 C190 C189 120.0
C190 C191 C192 120.0
C193 C192 C191 120.0
C192 C193 C194 120.0
C193 C194 C189 120.0
C196 C195 C200 120.0
C196 C195 P7 121.3(9)
C200 C195 P7 118.6(9)
C195 C196 C197 120.0
C196 C197 C198 120.0
C197 C198 C199 120.0
C200 C199 C198 120.0
C199 C200 C195 120.0
C196 C195 C200 120.0
C196 C195 P7A 122.5(16)
C200 C195 P7A 117.3(15)
C197 C196 C195 120.0
C196 C197 C198 120.0
C197 C198 C199 120.0
C200 C199 C198 120.0
C199 C200 C195 120.0
C202 C201 C206 120.0
C202 C201 P7 116.9(13)
C206 C201 P7 121.4(13)
C201 C202 C203 120.0
C204 C203 C202 120.0
C203 C204 C205 120.0
C206 C205 C204 120.0
C205 C206 C201 120.0
C202 C201 C206 120.0
C202 C201 P7A 126.4(4)
C206 C201 P7A 107.8(4)
C201 C202 C203 120.0
C204 C203 C202 120.0
C205 C204 C203 120.0
C204 C205 C206 120.0
C205 C206 C201 120.0
C208 C207 C212 120.0
C208 C207 P8 121.24(15)
C212 C207 P8 118.60(15)
C209 C208 C207 120.0
C208 C209 C210 120.0
C211 C210 C209 120.0
C210 C211 C212 120.0
C211 C212 C207 120.0
C214 C213 C218 120.0
C214 C213 P8 122.50(15)
C218 C213 P8 117.50(16)
C215 C214 C213 120.0
C214 C215 C216 120.0
C217 C216 C215 120.0
C218 C217 C216 120.0
C217 C218 C213 120.0
C220 C219 C224 120.0
C220 C219 P8 124.07(16)
C224 C219 P8 115.90(16)
C219 C220 C221 120.0
C220 C221 C222 120.0
C221 C222 C223 120.0
C224 C223 C222 120.0
C223 C224 C219 120.0
C226 C225 C230 120.0
C226 C225 P9 125.9(10)
C230 C225 P9 113.9(10)
C225 C226 C227 120.0
C226 C227 C228 120.0
C229 C228 C227 120.0
C228 C229 C230 120.0
C229 C230 C225 120.0
C226 C225 C230 120.0
C226 C225 P9 119.2(9)
C230 C225 P9 120.0(9)
C225 C226 C227 120.0
C226 C227 C228 120.0
C229 C228 C227 120.0
C230 C229 C228 120.0
C229 C230 C225 120.0
C232 C231 C236 119.4(16)
C232 C231 P9 115.1(14)
C236 C231 P9 124.8(10)
C231 C232 C233 124(2)
C232 C233 C234 117(2)
C235 C234 C233 118.7(19)
C236 C235 C234 118.6(19)
C235 C236 C231 121.3(15)
C242 C237 C238 116.7(14)
C242 C237 P9 119.0(10)
C238 C237 P9 123.7(12)
C239 C238 C237 118.9(19)
C240 C239 C238 122(2)
C239 C240 C241 121.6(18)
C240 C241 C242 120.8(18)
C237 C242 C241 118.8(15)
C1S O1S C4S 106(2)
C2S C1S O1S 128(3)
C1S C2S C3S 91(3)
C2S C3S C4S 112(3)
O1S C4S C3S 101(2)
C5S O2S C8S 102(3)
O2S C5S C6S 92(3)
C5S C6S C7S 115(3)
C8S C7S C6S 87(2)
O2S C8S C7S 114(2)

loop_
_geom_bond_atom_site_label_1
_geom_bond_atom_site_label_2
_geom_bond_distance
Se1 C1 1.911(12)
Se1 Cu13 2.3619(19)
Se1 Cu14 2.3834(19)
Se1 Cu10 2.494(2)
Se2 C6 1.892(11)
Se2 Cu13 2.3711(19)
Se2 Cu9 2.4116(19)
Se2 Cu3 2.4283(18)
Se3 C11 1.963(14)
Se3 Cu4 2.328(2)
Se3 Cu6 2.5063(19)
Se3 Cu1 2.525(2)
Se4 C16 1.913(17)
Se4 Cu22 2.369(2)
Se4 Cu4 2.400(2)
Se4 Cu18 2.449(2)
Se5 C21 1.904(11)
Se5 Cu2 2.4154(18)
Se5 Cu11 2.4343(18)
Se5 Cu3 2.4983(18)
Se6 C26 1.931(11)
Se6 Cu5 2.3636(19)
Se6 Cu2 2.4105(18)
Se6 Cu1 2.7023(19)
Se7 C31 1.946(14)
Se7 Cu4 2.368(2)
Se7 Cu16 2.373(2)
Se7 Cu15 2.4201(19)
Se8 C36 1.900(11)
Se8 Cu15 2.3827(19)
Se8 Cu17 2.4172(19)
Se8 Cu5 2.4580(18)
Se9 C41A 1.780(16)
Se9 C41 2.115(17)
Se9 Cu19 2.398(2)
Se9 Cu16 2.406(2)
Se9 Cu18 2.548(3)
Se9 Cu20 2.594(2)
Se10 C46 1.944(18)
Se10 C46A 1.988(17)
Se10 Cu16 2.315(2)
Se10 Cu17 2.371(2)
Se11 C51 1.881(16)
Se11 Cu25 2.4072(19)
Se11 Cu27 2.449(2)
Se11 Cu38 2.570(3)
Se11 Cu39 2.667(2)
Se12 C56 1.870(14)
Se12 Cu25 2.393(2)
Se12 Cu20 2.422(2)
Se12 Cu18 2.475(2)
Se13 C61 1.944(12)
Se13 Cu37 2.3842(19)
Se13 Cu34 2.4077(18)
Se13 Cu36 2.6421(19)
Se14 C66 1.873(12)
Se14 Cu36 2.3326(18)
Se14 Cu33 2.4063(19)
Se14 Cu40 2.654(3)
Se15 C71 1.903(12)
Se15 Cu35 2.3635(19)
Se15 Cu39 2.404(2)
Se15 Cu38 2.548(2)
Se16 C76 1.902(15)
Se16 Cu35 2.3807(19)
Se16 Cu36 2.3954(18)
Se16 Cu37 2.450(2)
Se17 Cu7 2.3523(19)
Se17 Cu9 2.3933(19)
Se17 Cu6 2.4333(19)
Se17 Cu2 2.4437(18)
Se17 Cu1 2.5135(18)
Se18 Cu32 2.3416(19)
Se18 Cu31 2.3968(19)
Se18 Cu13 2.4432(18)
Se18 Cu35 2.4790(18)
Se18 Cu34 2.4975(18)
Se19 Cu28 2.3776(18)
Se19 Cu11 2.4406(17)
Se19 Cu21 2.4424(18)
Se19 Cu5 2.4497(18)
Se19 Cu8 2.5882(18)
Se19 Cu24 2.6827(19)
Se20 Cu22 2.340(2)
Se20 Cu7 2.3471(19)
Se20 Cu25 2.420(2)
Se20 Cu30 2.4324(19)
Se20 Cu10 2.585(2)
Se21 Cu12 2.2968(18)
Se21 Cu23 2.446(2)
Se21 Cu30 2.4635(18)
Se21 Cu8 2.5582(17)
Se21 Cu29 2.5762(19)
Se21 Cu9 2.6161(19)
Se21 Cu7 2.7475(19)
Se22 Cu32 2.3052(19)
Se22 Cu30 2.4225(19)
Se22 Cu38 2.450(2)
Se22 Cu14 2.508(2)
Se22 Cu10 2.511(2)
Se23 Cu12 2.3205(17)
Se23 Cu34 2.4315(17)
Se23 Cu33 2.5231(19)
Se23 Cu3 2.5540(18)
Se23 Cu11 2.5693(18)
Se24 Cu6 2.4135(19)
Se24 Cu15 2.4220(18)
Se24 Cu22 2.442(2)
Se24 Cu21 2.483(2)
Se24 Cu23 2.4841(19)
Se24 Cu8 2.5306(18)
Se24 Cu19 2.841(2)
Se24 Cu4 2.898(2)
Se25 Cu17 2.3883(19)
Se25 Cu19 2.407(2)
Se25 Cu21 2.4606(19)
Se25 Cu26 2.4763(19)
Se25 Cu24 2.492(2)
Se26 Cu28 2.3637(19)
Se26 Cu26 2.462(2)
Se26 Cu40 2.467(4)
Se26 Cu40 2.474(3)
Se26 Cu33 2.4956(18)
Se26 Cu29 2.5520(19)
Se26 Cu24 2.5981(19)
Se27 Cu26 2.394(2)
Se27 Cu23 2.394(2)
Se27 Cu20 2.395(2)
Se27 Cu27 2.422(2)
Se28 Cu31 2.3416(19)
Se28 Cu40 2.380(3)
Se28 Cu39 2.397(2)
Se28 Cu29 2.4654(18)
Se28 Cu27 2.495(2)
Se28 Cu40 2.612(4)
Cu1 P1 2.227(4)
Cu1 Cu6 2.619(2)
Cu1 Cu2 2.669(2)
Cu2 Cu8 2.678(2)
Cu2 Cu5 2.756(2)
Cu2 Cu6 2.795(2)
Cu2 Cu11 2.815(2)
Cu3 P2 2.235(3)
Cu3 Cu11 2.5373(19)
Cu4 Cu15 2.690(2)
Cu4 Cu6 2.702(2)
Cu5 Cu15 2.651(2)
Cu5 Cu21 2.753(2)
Cu5 Cu8 3.020(2)
Cu6 Cu7 2.681(2)
Cu6 Cu8 2.728(2)
Cu7 Cu22 2.649(2)
Cu7 Cu9 2.897(2)
Cu7 Cu30 2.955(2)
Cu7 Cu8 2.983(2)
Cu8 Cu11 2.640(2)
Cu8 Cu23 2.714(2)
Cu8 Cu28 2.714(2)
Cu8 Cu21 2.744(2)
Cu8 Cu9 2.799(2)
Cu9 Cu12 2.629(2)
Cu9 Cu13 2.727(2)
Cu9 Cu11 2.768(2)
Cu10 P3 2.210(4)
Cu10 Cu30 2.656(2)
Cu11 Cu28 2.535(2)
Cu11 Cu12 2.5937(18)
Cu12 Cu34 2.5435(19)
Cu12 Cu33 2.609(2)
Cu12 Cu28 2.612(2)
Cu12 Cu31 2.6607(19)
Cu12 Cu29 2.904(2)
Cu13 Cu32 2.555(2)
Cu13 Cu14 2.737(2)
Cu14 P4 2.214(4)
Cu14 Cu32 2.619(2)
Cu15 Cu16 2.660(2)
Cu15 Cu17 2.718(2)
Cu15 Cu21 2.877(2)
Cu16 Cu17 2.657(2)
Cu17 Cu19 2.774(2)
Cu17 Cu21 2.970(2)
Cu18 P9 2.225(4)
Cu18 Cu20 2.705(2)
Cu19 Cu21 2.535(2)
Cu19 Cu20 2.718(3)
Cu19 Cu26 2.733(2)
Cu20 Cu23 2.700(2)
Cu20 Cu25 2.755(2)
Cu20 Cu22 2.863(2)
Cu21 Cu24 2.525(2)
Cu21 Cu26 2.641(2)
Cu22 Cu25 2.855(2)
Cu22 Cu23 2.990(2)
Cu23 Cu29 2.689(2)
Cu23 Cu26 2.704(3)
Cu23 Cu27 2.750(2)
Cu24 P8 2.219(4)
Cu24 Cu28 2.596(2)
Cu24 Cu26 2.726(2)
Cu25 Cu30 2.656(2)
Cu25 Cu27 2.728(2)
Cu26 Cu29 2.629(2)
Cu26 Cu40 2.723(4)
Cu26 Cu28 2.988(2)
Cu27 Cu39 2.551(2)
Cu27 Cu29 2.626(2)
Cu28 Cu29 2.548(2)
Cu28 Cu33 2.635(2)
Cu29 Cu40 2.474(4)
Cu29 Cu31 2.648(2)
Cu29 Cu33 2.673(2)
Cu29 Cu40 2.704(3)
Cu30 Cu32 2.614(2)
Cu31 Cu35 2.554(2)
Cu31 Cu32 2.672(2)
Cu31 Cu34 2.719(2)
Cu31 Cu36 2.769(2)
Cu31 Cu33 2.868(2)
Cu31 Cu39 2.938(2)
Cu32 Cu35 2.543(2)
Cu32 Cu39 2.657(2)
Cu33 Cu34 2.6143(19)
Cu33 Cu40 2.991(3)
Cu34 Cu36 2.601(2)
Cu35 Cu36 2.788(2)
Cu35 Cu39 2.852(2)
Cu36 Cu37 2.527(2)
Cu37 P5 2.215(4)
Cu38 P6A 2.129(6)
Cu38 P6 2.359(7)
Cu38 Cu39 2.593(3)
Cu40 P7 2.222(6)
Cu40 P7A 2.231(10)
Fe1 C3 2.029(11)
Fe1 C7 2.042(11)
Fe1 C8 2.043(11)
Fe1 C9 2.047(12)
Fe1 C4 2.054(11)
Fe1 C10 2.067(12)
Fe1 C2 2.076(11)
Fe1 C5 2.077(12)
Fe1 C6 2.080(11)
Fe1 C1 2.090(12)
Fe2 C17 2.02(2)
Fe2 C19 2.018(18)
Fe2 C16 2.051(18)
Fe2 C15 2.064(15)
Fe2 C20 2.077(16)
Fe2 C18 2.08(2)
Fe2 C11 2.088(14)
Fe2 C14 2.090(19)
Fe2 C13 2.103(19)
Fe2 C12 2.109(14)
Fe3 C23 2.026(12)
Fe3 C30 2.048(12)
Fe3 C24 2.047(12)
Fe3 C21 2.048(11)
Fe3 C22 2.051(12)
Fe3 C25 2.052(11)
Fe3 C28 2.056(11)
Fe3 C29 2.067(11)
Fe3 C27 2.068(12)
Fe3 C26 2.073(11)
Fe4 C31 2.020(14)
Fe4 C37 2.029(13)
Fe4 C39 2.041(13)
Fe4 C36 2.057(11)
Fe4 C33 2.062(18)
Fe4 C40 2.060(12)
Fe4 C38 2.075(13)
Fe4 C35 2.072(15)
Fe4 C34 2.078(19)
Fe4 C32 2.093(15)
Fe5 C41 2.010(18)
Fe5 C42 2.014(19)
Fe5 C46 2.044(19)
Fe5 C47 2.05(2)
Fe5 C50 2.048(19)
Fe5 C45 2.059(17)
Fe5 C48 2.064(18)
Fe5 C49 2.061(19)
Fe5 C43 2.065(19)
Fe5 C44 2.092(18)
Fe5A C41A 1.993(17)
Fe5A C42A 2.003(18)
Fe5A C45A 2.022(18)
Fe5A C50A 2.030(19)
Fe5A C49A 2.037(18)
Fe5A C43A 2.04(2)
Fe5A C44A 2.05(2)
Fe5A C46A 2.076(18)
Fe5A C48A 2.087(17)
Fe5A C47A 2.111(17)
Fe6 C60 2.036(16)
Fe6 C55 2.047(15)
Fe6 C54 2.044(15)
Fe6 C58 2.048(14)
Fe6 C52 2.068(17)
Fe6 C59 2.075(17)
Fe6 C51 2.079(15)
Fe6 C53 2.083(15)
Fe6 C57 2.100(15)
Fe6 C56 2.100(13)
Fe7 C62 2.040(12)
Fe7 C61 2.041(12)
Fe7 C63 2.053(13)
Fe7 C68 2.057(14)
Fe7 C67 2.068(12)
Fe7 C64 2.072(13)
Fe7 C65 2.088(12)
Fe7 C69 2.093(15)
Fe7 C70 2.099(13)
Fe7 C66 2.104(13)
Fe8 C78 1.970(15)
Fe8 C72 2.024(13)
Fe8 C74 2.034(15)
Fe8 C73 2.043(14)
Fe8 C75 2.050(15)
Fe8 C71 2.063(12)
Fe8 C76 2.068(15)
Fe8 C80 2.075(14)
Fe8 C79 2.083(19)
Fe8 C77 2.092(18)
P1 C81 1.815(12)
P1 C93 1.823(13)
P1 C87 1.835(12)
P2 C99 1.798(12)
P2 C111 1.806(12)
P2 C105 1.819(12)
P3 C123 1.697(16)
P3 C129 1.754(6)
P3 C117 1.760(12)
P3 C129 1.884(11)
P3 C117 1.912(12)
P3 C123 1.942(13)
P4 C135 1.823(6)
P4 C147 1.823(5)
P4 C141 1.828(4)
P5 C165 1.823(5)
P5 C153 1.832(5)
P5 C159 1.838(5)
P6 C177 1.780(17)
P6 C183 1.834(14)
P6 C171 1.857(14)
P7 C189 1.817(16)
P7 C195 1.827(13)
P7 C201 1.868(15)
P6A C177 1.819(13)
P6A C183 1.833(13)
P6A C171 1.888(17)
P7A C195 1.73(2)
P7A C189 1.92(3)
P7A C201 2.061(11)
P8 C213 1.831(5)
P8 C207 1.844(5)
P8 C219 1.845(5)
P9 C225 1.735(12)
P9 C231 1.765(15)
P9 C237 1.817(14)
P9 C225 1.994(12)
C1 C2 1.406(15)
C1 C5 1.438(17)
C2 C3 1.418(16)
C3 C4 1.444(17)
C4 C5 1.432(17)
C6 C7 1.404(14)
C6 C10 1.426(15)
C7 C8 1.472(16)
C8 C9 1.435(16)
C9 C10 1.423(16)
C11 C15 1.385(18)
C11 C12 1.446(18)
C12 C13 1.41(2)
C13 C14 1.48(2)
C14 C15 1.44(2)
C16 C20 1.46(2)
C16 C17 1.518(19)
C17 C18 1.33(3)
C18 C19 1.44(3)
C19 C20 1.46(2)
C21 C25 1.414(15)
C21 C22 1.491(16)
C22 C23 1.445(16)
C23 C24 1.440(17)
C24 C25 1.453(15)
C26 C30 1.410(15)
C26 C27 1.451(16)
C27 C28 1.463(17)
C28 C29 1.435(17)
C29 C30 1.420(16)
C31 C35 1.406(19)
C31 C32 1.44(2)
C32 C33 1.48(2)
C33 C34 1.37(2)
C34 C35 1.46(2)
C36 C40 1.425(16)
C36 C37 1.436(16)
C37 C38 1.458(16)
C38 C39 1.462(19)
C39 C40 1.405(17)
C41 C42 1.434(14)
C41 C45 1.434(14)
C42 C43 1.434(14)
C43 C44 1.434(14)
C44 C45 1.434(14)
C46 C50 1.389(14)
C46 C47 1.389(14)
C47 C48 1.389(14)
C48 C49 1.389(14)
C49 C50 1.390(14)
C41A C45A 1.445(14)
C41A C42A 1.446(14)
C42A C43A 1.446(14)
C43A C44A 1.445(14)
C44A C45A 1.446(14)
C46A C47A 1.424(14)
C46A C50A 1.425(14)
C47A C48A 1.425(14)
C48A C49A 1.425(14)
C49A C50A 1.425(14)
C51 C52 1.43(2)
C51 C55 1.46(2)
C52 C53 1.40(2)
C53 C54 1.40(2)
C54 C55 1.494(19)
C56 C60 1.43(2)
C56 C57 1.44(2)
C57 C58 1.48(2)
C58 C59 1.43(2)
C59 C60 1.47(2)
C61 C62 1.392(16)
C61 C65 1.428(16)
C62 C63 1.399(17)
C63 C64 1.483(17)
C64 C65 1.394(17)
C66 C67 1.405(16)
C66 C70 1.443(17)
C67 C68 1.483(18)
C68 C69 1.451(19)
C69 C70 1.457(18)
C71 C72 1.375(16)
C71 C75 1.415(18)
C72 C73 1.415(18)
C73 C74 1.434(19)
C74 C75 1.473(17)
C76 C77 1.42(2)
C76 C80 1.49(2)
C77 C78 1.60(3)
C78 C79 1.30(4)
C79 C80 1.35(2)
C81 C86 1.357(17)
C81 C82 1.428(17)
C82 C83 1.408(17)
C83 C84 1.35(2)
C84 C85 1.35(2)
C85 C86 1.467(19)
C87 C88 1.365(17)
C87 C92 1.388(16)
C88 C89 1.329(18)
C89 C90 1.342(18)
C90 C91 1.414(19)
C91 C92 1.377(18)
C93 C98 1.360(16)
C93 C94 1.385(16)
C94 C95 1.402(18)
C95 C96 1.356(17)
C96 C97 1.386(18)
C97 C98 1.360(18)
C99 C100 1.377(17)
C99 C104 1.409(17)
C100 C101 1.445(18)
C101 C102 1.341(18)
C102 C103 1.361(18)
C103 C104 1.398(17)
C105 C110 1.378(17)
C105 C106 1.418(17)
C106 C107 1.388(17)
C107 C108 1.29(2)
C108 C109 1.44(2)
C109 C110 1.400(18)
C111 C116 1.393(16)
C111 C112 1.393(18)
C112 C113 1.414(18)
C113 C114 1.315(19)
C114 C115 1.36(2)
C115 C116 1.46(2)
C117 C118 1.3900
C117 C122 1.3900
C118 C119 1.3900
C119 C120 1.3900
C120 C121 1.3900
C121 C122 1.3900
C117 C118 1.3900
C117 C122 1.3900
C118 C119 1.3900
C119 C120 1.3900
C120 C121 1.3900
C121 C122 1.3900
C123 C124 1.3900
C123 C128 1.3900
C124 C125 1.3900
C125 C126 1.3900
C126 C127 1.3900
C127 C128 1.3900
C123 C124 1.3900
C123 C128 1.3900
C124 C125 1.3900
C125 C126 1.3900
C126 C127 1.3900
C127 C128 1.3900
C129 C130 1.3900
C129 C134 1.3900
C130 C131 1.3900
C131 C132 1.3900
C132 C133 1.3900
C133 C134 1.3900
C129 C130 1.3900
C129 C134 1.3900
C130 C131 1.3900
C131 C132 1.3900
C132 C133 1.3900
C133 C134 1.3900
C135 C136 1.3900
C135 C140 1.3900
C136 C137 1.3900
C137 C138 1.3900
C138 C139 1.3900
C139 C140 1.3900
C141 C142 1.3900
C141 C146 1.3900
C142 C143 1.3900
C143 C144 1.3900
C144 C145 1.3900
C145 C146 1.3900
C147 C148 1.3900
C147 C152 1.3900
C148 C149 1.3900
C149 C150 1.3900
C150 C151 1.3900
C151 C152 1.3900
C153 C154 1.3900
C153 C158 1.3900
C154 C155 1.3900
C155 C156 1.3900
C156 C157 1.3900
C157 C158 1.3900
C159 C160 1.3900
C159 C164 1.3900
C160 C161 1.3900
C161 C162 1.3900
C162 C163 1.3900
C163 C164 1.3900
C165 C166 1.3900
C165 C170 1.3900
C166 C167 1.3900
C167 C168 1.3900
C168 C169 1.3900
C169 C170 1.3900
C171 C172 1.3900
C171 C176 1.3900
C172 C173 1.3900
C173 C174 1.3900
C174 C175 1.3900
C175 C176 1.3900
C171 C172 1.3900
C171 C176 1.3900
C172 C173 1.3900
C173 C174 1.3900
C174 C175 1.3900
C175 C176 1.3900
C177 C178 1.3900
C177 C182 1.3900
C178 C179 1.3900
C179 C180 1.3900
C180 C181 1.3900
C181 C182 1.3900
C177 C178 1.3900
C177 C182 1.3900
C178 C179 1.3900
C179 C180 1.3900
C180 C181 1.3900
C181 C182 1.3900
C183 C184 1.3900
C183 C188 1.3900
C184 C185 1.3900
C185 C186 1.3900
C186 C187 1.3900
C187 C188 1.3900
C183 C184 1.3900
C183 C188 1.3900
C184 C185 1.3900
C185 C186 1.3900
C186 C187 1.3900
C187 C188 1.3900
C189 C190 1.3900
C189 C194 1.3900
C190 C191 1.3900
C191 C192 1.3900
C192 C193 1.3900
C193 C194 1.3900
C189 C190 1.3900
C189 C194 1.3900
C190 C191 1.3900
C191 C192 1.3900
C192 C193 1.3900
C193 C194 1.3900
C195 C196 1.3900
C195 C200 1.3900
C196 C197 1.3900
C197 C198 1.3900
C198 C199 1.3900
C199 C200 1.3900
C195 C196 1.3900
C195 C200 1.3900
C196 C197 1.3900
C197 C198 1.3900
C198 C199 1.3900
C199 C200 1.3900
C201 C202 1.3900
C201 C206 1.3900
C202 C203 1.3900
C203 C204 1.3900
C204 C205 1.3900
C205 C206 1.3900
C201 C202 1.3900
C201 C206 1.3900
C202 C203 1.3900
C203 C204 1.3900
C204 C205 1.3900
C205 C206 1.3900
C207 C208 1.3900
C207 C212 1.3900
C208 C209 1.3900
C209 C210 1.3900
C210 C211 1.3900
C211 C212 1.3900
C213 C214 1.3900
C213 C218 1.3900
C214 C215 1.3900
C215 C216 1.3900
C216 C217 1.3900
C217 C218 1.3900
C219 C220 1.3900
C219 C224 1.3900
C220 C221 1.3900
C221 C222 1.3900
C222 C223 1.3900
C223 C224 1.3900
C225 C226 1.3900
C225 C230 1.3900
C226 C227 1.3900
C227 C228 1.3900
C228 C229 1.3900
C229 C230 1.3900
C225 C226 1.3900
C225 C230 1.3900
C226 C227 1.3900
C227 C228 1.3900
C228 C229 1.3900
C229 C230 1.3900
C231 C232 1.29(2)
C231 C236 1.427(18)
C232 C233 1.41(3)
C233 C234 1.45(3)
C234 C235 1.42(2)
C235 C236 1.38(2)
C237 C242 1.366(17)
C237 C238 1.461(19)
C238 C239 1.36(3)
C239 C240 1.23(3)
C240 C241 1.38(3)
C241 C242 1.380(19)
O1S C1S 1.50(3)
O1S C4S 1.51(3)
C1S C2S 1.46(5)
C2S C3S 1.70(5)
C3S C4S 1.72(3)
O2S C5S 1.40(3)
O2S C8S 1.44(3)
C5S C6S 1.53(4)
C6S C7S 1.61(4)
C7S C8S 1.50(3)
